data_7207659
loop_
_publ_author_name
'Gattuso, Giuseppe'
'Notti, Anna'
'Pappalardo, Sebastiano'
'Parisi, Melchiorre F.'
'Pilati, Tullio'
'Terraneo, Giancarlo'

_publ_section_title
;
 Picturing the induced fit of calix[5]arenes upon n-alkylammonium cation
 binding
;
_journal_issue 8
_journal_name_full CrystEngComm
_journal_page_first 2621
_journal_paper_doi 10.1039/c2ce06719f
_journal_volume 14
_journal_year 2012
_chemical_formula_moiety 'C85 H120 O15, C4 H12 N 1+, I3 1-'
_chemical_formula_sum 'C89 H132 I3 N O15'
_chemical_formula_weight 1836.66
_space_group_IT_number 2
_symmetry_cell_setting triclinic
_symmetry_space_group_name_Hall '-P 1'
_symmetry_space_group_name_H-M 'P -1'
_atom_sites_solution_hydrogens geom
_atom_sites_solution_primary direct
_atom_sites_solution_secondary difmap
_cell_angle_alpha 91.43(2)
_cell_angle_beta 100.11(2)
_cell_angle_gamma 90.91(2)
_cell_formula_units_Z 4
_cell_length_a 14.553(4)
_cell_length_b 21.508(3)
_cell_length_c 31.576(8)
_cell_measurement_temperature 295(2)
_cell_measurement_theta_max 18.73
_cell_measurement_theta_min 2.27
_cell_volume 9725(4)
_computing_cell_refinement 'Bruker SAINT'
_computing_data_collection 'Bruker APEX2'
_computing_data_reduction 'Bruker SAINT'
_computing_molecular_graphics
;
ORTEP-3 (Farrugia, L.J. (1997) Jour. Appl. Cryst. 30, 565)
Mercury (Macrae, C. F., Edgington, P. R., McCabe, P., Pidcock, E.,
Shields, G. P., Taylor, R., Towler, M. & van de Streek, J. (2006).
J. Appl. Cryst. 39, 453-457
;
_computing_publication_material SHELXTL
_computing_structure_refinement 'SHELXL (Sheldrick, G. M. (2008). Acta Cryst. A64, 112-122)'
_computing_structure_solution
;
SIR2002 (Burla, M. C., Camalli, M., Carrozzini, B., Cascarano, G. L.,
Giacovazzo, C., Polidori, G. & Spagna, R. (2003).
J. Appl. Cryst. 36, 1103.)
;
_diffrn_ambient_temperature 295(2)
_diffrn_measured_fraction_theta_full 0.996
_diffrn_measured_fraction_theta_max 0.996
_diffrn_measurement_device_type 'Bruker SMART 2000 CCD diffractometer'
_diffrn_measurement_method '\w and \f scans'
_diffrn_radiation_monochromator graphite
_diffrn_radiation_source 'fine-focus sealed tube'
_diffrn_radiation_type MoK\a
_diffrn_radiation_wavelength 0.71073
_diffrn_reflns_av_R_equivalents 0.0499
_diffrn_reflns_av_sigmaI/netI 0.0614
_diffrn_reflns_limit_h_max 14
_diffrn_reflns_limit_h_min -14
_diffrn_reflns_limit_k_max 21
_diffrn_reflns_limit_k_min -21
_diffrn_reflns_limit_l_max 31
_diffrn_reflns_limit_l_min -31
_diffrn_reflns_number 61426
_diffrn_reflns_theta_full 20.81
_diffrn_reflns_theta_max 20.81
_diffrn_reflns_theta_min 1.60
_diffrn_standards_decay_% 0.00
_exptl_absorpt_coefficient_mu 1.020
_exptl_absorpt_correction_T_max 0.7446
_exptl_absorpt_correction_T_min 0.6514
_exptl_absorpt_correction_type multi-scan
_exptl_absorpt_process_details 'SADABS, Bruker, 1997'
_exptl_crystal_colour red
_exptl_crystal_density_diffrn 1.255
_exptl_crystal_density_method 'not measured'
_exptl_crystal_description 'elongated prism'
_exptl_crystal_F_000 3808
_exptl_crystal_size_max 0.20
_exptl_crystal_size_mid 0.09
_exptl_crystal_size_min 0.04
_refine_diff_density_max 0.303
_refine_diff_density_min -0.276
_refine_diff_density_rms 0.041
_refine_ls_extinction_method none
_refine_ls_goodness_of_fit_ref 1.009
_refine_ls_hydrogen_treatment noref
_refine_ls_matrix_type fullcycle
_refine_ls_number_parameters 2744
_refine_ls_number_reflns 20282
_refine_ls_number_restraints 2375
_refine_ls_restrained_S_all 1.017
_refine_ls_R_factor_all 0.0985
_refine_ls_R_factor_gt 0.0527
_refine_ls_shift/su_max 0.000
_refine_ls_shift/su_mean 0.000
_refine_ls_structure_factor_coef Fsqd
_refine_ls_weighting_details 'w=1/[\s^2^(Fo^2^)+(0.0518P)^2^+10.8046P] where P=(Fo^2^+2Fc^2^)/3'
_refine_ls_weighting_scheme calc
_refine_ls_wR_factor_gt 0.1249
_refine_ls_wR_factor_ref 0.1482
_reflns_number_gt 12507
_reflns_number_total 20282
_reflns_threshold_expression I>2\s(I)
_cod_data_source_file c2ce06719f.txt
_cod_data_source_block re269
_cod_depositor_comments
;
The following automatic conversions were performed:

'_symmetry_cell_setting' value 'Triclinic' changed to 'triclinic'
according to /home/saulius/struct/CIF-dictionaries/cif_core.dic
dictionary named 'cif_core.dic' version 2.4.1 from 2010-06-29.

Automatic conversion script
Id: cif_fix_values 1715 2011-07-08 13:25:40Z adriana 
;
_cod_original_cell_volume 9723(4)
_cod_database_code 7207659

loop_
_symmetry_equiv_pos_as_xyz
'x, y, z'
'-x, -y, -z'

loop_
_atom_site_label
_atom_site_type_symbol
_atom_site_fract_x
_atom_site_fract_y
_atom_site_fract_z
_atom_site_U_iso_or_equiv
_atom_site_adp_type
_atom_site_occupancy
_atom_site_symmetry_multiplicity
_atom_site_calc_flag
_atom_site_refinement_flags
_atom_site_disorder_assembly
_atom_site_disorder_group
I1A I 0.21674(19) 0.92291(13) 0.61902(9) 0.1977(13) Uani 0.2291(1) 1 d PDU A 1
I2A I 0.01929(15) 0.89441(9) 0.61646(6) 0.1290(8) Uani 0.2291(1) 1 d PDU A 1
I3A I -0.17595(18) 0.86986(11) 0.62257(7) 0.1501(10) Uani 0.2291(1) 1 d PDU A 1
I1B I 0.1771(2) 0.93235(9) 0.60738(7) 0.1376(10) Uani 0.2291(1) 1 d PDU A 2
I2B I -0.00248(17) 0.88311(10) 0.62406(7) 0.1227(8) Uani 0.2291(1) 1 d PDU A 2
I3B I -0.1946(2) 0.84321(12) 0.62913(7) 0.1401(10) Uani 0.2291(1) 1 d PDU A 2
I1C I 0.1345(2) 0.92333(14) 0.60866(10) 0.1582(12) Uani 0.2291(1) 1 d PDU A 3
I2C I -0.04846(18) 0.87848(11) 0.62217(8) 0.1236(9) Uani 0.2291(1) 1 d PDU A 3
I3C I -0.2280(2) 0.82181(13) 0.63080(9) 0.1449(10) Uani 0.2291(1) 1 d PDU A 3
I1D I 0.1008(2) 0.92109(13) 0.60088(9) 0.1472(11) Uani 0.2291(1) 1 d PDU A 4
I2D I -0.07293(19) 0.86946(12) 0.62115(8) 0.1294(9) Uani 0.2291(1) 1 d PDU A 4
I3D I -0.2480(2) 0.81686(17) 0.63900(10) 0.1727(14) Uani 0.2291(1) 1 d PDU A 4
I1E I 0.0562(4) 0.8924(3) 0.6255(2) 0.149(2) Uani 0.0837(6) 1 d PDU A 5
I2E I -0.1400(3) 0.8669(3) 0.6293(2) 0.1282(19) Uani 0.0837(6) 1 d PDU A 5
I3E I -0.3166(4) 0.7998(4) 0.6286(3) 0.214(3) Uani 0.0837(6) 1 d PDU A 5
I4A I -0.2063(2) 0.83438(16) 0.10144(9) 0.1774(13) Uani 0.1896(1) 1 d PDU B 1
I5A I -0.00277(16) 0.85844(13) 0.12550(7) 0.1192(10) Uani 0.1896(1) 1 d PDU B 1
I6A I 0.2011(3) 0.84352(18) 0.13635(12) 0.212(2) Uani 0.1896(1) 1 d PDU B 1
I4B I -0.1681(3) 0.8527(2) 0.10885(14) 0.255(2) Uani 0.1896(1) 1 d PDU B 2
I5B I 0.0371(2) 0.83727(14) 0.12650(8) 0.1422(13) Uani 0.1896(1) 1 d PDU B 2
I6B I 0.2369(3) 0.8069(2) 0.14438(17) 0.256(3) Uani 0.1896(1) 1 d PDU B 2
I4C I -0.0345(3) 0.8672(2) 0.12042(14) 0.200(2) Uani 0.1896(1) 1 d PDU B 3
I5C I 0.15497(19) 0.81711(12) 0.13818(7) 0.1176(10) Uani 0.1896(1) 1 d PDU B 3
I6C I 0.33851(19) 0.75733(14) 0.15889(12) 0.1674(14) Uani 0.1896(1) 1 d PDU B 3
I4D I 0.0121(2) 0.87791(15) 0.12699(12) 0.1340(13) Uani 0.1896(1) 1 d PDU B 4
I5D I 0.1933(2) 0.81548(15) 0.13919(10) 0.0918(10) Uani 0.1896(1) 1 d PDU B 4
I6D I 0.36774(18) 0.74542(13) 0.15827(10) 0.1119(9) Uani 0.1896(1) 1 d PDU B 4
I4E I -0.0042(2) 0.83792(17) 0.11970(9) 0.1262(13) Uani 0.1896(1) 1 d PDU B 5
I5E I 0.1963(2) 0.81238(17) 0.14494(11) 0.0866(10) Uani 0.1896(1) 1 d PDU B 5
I6E I 0.3855(3) 0.7602(3) 0.15659(19) 0.237(3) Uani 0.1896(1) 1 d PDU B 5
I4F I -0.0910(4) 0.8357(6) 0.1155(4) 0.177(5) Uani 0.0520(5) 1 d PDU B 6
I5F I 0.1130(3) 0.8562(5) 0.1261(3) 0.129(3) Uani 0.0520(5) 1 d PDU B 6
I6F I 0.3129(5) 0.8799(11) 0.1247(5) 0.348(12) Uani 0.0520(5) 1 d PD B 6
N1A N 0.11648(18) 0.73478(13) 0.38477(9) 0.0563(9) Uani 1 1 d U C 6
H1A H 0.1561 0.7248 0.4083 0.084 Uiso 1 1 calc R C 6
H1B H 0.1295 0.7732 0.3775 0.084 Uiso 1 1 calc R C 6
H1C H 0.1220 0.7082 0.3633 0.084 Uiso 1 1 calc R C 6
C86A C 0.0200(2) 0.73148(17) 0.39332(11) 0.0573(11) Uani 1 1 d U C 6
H86A H 0.0075 0.6897 0.4021 0.069 Uiso 1 1 calc R C 6
H86B H 0.0155 0.7597 0.4173 0.069 Uiso 1 1 calc R C 6
C87A C -0.0529(2) 0.74695(19) 0.35658(12) 0.0664(12) Uani 1 1 d U C 6
H87A H -0.0495 0.7185 0.3326 0.080 Uiso 1 1 calc R C 6
H87B H -0.0407 0.7887 0.3476 0.080 Uiso 1 1 calc R C 6
C88A C -0.1484(3) 0.7436(2) 0.36677(15) 0.0943(16) Uani 1 1 d U C 6
H88A H -0.1510 0.7721 0.3908 0.113 Uiso 1 1 calc R C 6
H88B H -0.1594 0.7020 0.3762 0.113 Uiso 1 1 calc R C 6
C89A C -0.2262(3) 0.7583(3) 0.33089(19) 0.136(2) Uani 1 1 d U C 6
H89A H -0.2848 0.7547 0.3407 0.204 Uiso 1 1 calc R C 6
H89B H -0.2259 0.7296 0.3071 0.204 Uiso 1 1 calc R C 6
H89C H -0.2177 0.8000 0.3218 0.204 Uiso 1 1 calc R C 6
N1B N 0.8742(2) 0.26645(14) 0.11340(10) 0.0807(11) Uani 1 1 d U D 6
H1D H 0.8362 0.2984 0.1138 0.121 Uiso 1 1 calc R D 6
H1E H 0.8643 0.2394 0.1331 0.121 Uiso 1 1 calc R D 6
H1F H 0.8630 0.2478 0.0875 0.121 Uiso 1 1 calc R D 6
C86B C 0.9721(3) 0.2893(2) 0.12302(14) 0.0895(16) Uani 1 1 d U D 6
H86C H 0.9808 0.3197 0.1018 0.107 Uiso 1 1 calc R D 6
H86D H 0.9822 0.3107 0.1509 0.107 Uiso 1 1 calc R D 6
C87B C 1.0440(3) 0.2428(2) 0.12363(15) 0.0921(16) Uani 1 1 d U D 6
H87C H 1.0352 0.2215 0.0957 0.110 Uiso 1 1 calc R D 6
H87D H 1.0362 0.2122 0.1449 0.110 Uiso 1 1 calc R D 6
C88B C 1.1408(3) 0.2690(2) 0.13373(16) 0.1053(18) Uani 1 1 d U D 6
H88C H 1.1500 0.2972 0.1113 0.126 Uiso 1 1 calc R D 6
H88D H 1.1479 0.2931 0.1605 0.126 Uiso 1 1 calc R D 6
C89B C 1.2146(4) 0.2218(3) 0.1377(2) 0.147(3) Uani 1 1 d U D 6
H89D H 1.2749 0.2422 0.1441 0.220 Uiso 1 1 calc R D 6
H89E H 1.2093 0.1983 0.1112 0.220 Uiso 1 1 calc R D 6
H89F H 1.2076 0.1944 0.1605 0.220 Uiso 1 1 calc R D 6
C1A C 0.0453(2) 0.72624(16) 0.25492(10) 0.0477(10) Uani 1 1 d . . .
C2A C -0.0400(2) 0.71883(18) 0.22776(12) 0.0627(12) Uani 1 1 d . E .
H2A H -0.0609 0.7515 0.2101 0.075 Uiso 1 1 calc R . .
C3A C -0.0964(2) 0.66567(19) 0.22527(11) 0.0595(12) Uani 1 1 d D . .
C4A C -0.0624(2) 0.61707(18) 0.25185(11) 0.0561(11) Uani 1 1 d . E .
H4A H -0.0987 0.5810 0.2513 0.067 Uiso 1 1 calc R . .
C5A C 0.0231(2) 0.62078(16) 0.27890(10) 0.0462(10) Uani 1 1 d . . .
C6A C 0.0775(2) 0.67445(17) 0.27919(10) 0.0457(10) Uani 1 1 d . E .
C7A C 0.0564(2) 0.56645(16) 0.30675(10) 0.0523(11) Uani 1 1 d . E .
H7A1 H 0.1241 0.5662 0.3113 0.063 Uiso 1 1 calc R . .
H7A2 H 0.0334 0.5282 0.2913 0.063 Uiso 1 1 calc R . .
C8A C 0.0257(2) 0.56701(15) 0.35066(11) 0.0462(10) Uani 1 1 d . . .
C9A C -0.0690(2) 0.56105(16) 0.35269(12) 0.0558(11) Uani 1 1 d . E .
H9A H -0.1114 0.5582 0.3269 0.067 Uiso 1 1 calc R . .
C10A C -0.1035(2) 0.55911(17) 0.39094(12) 0.0544(11) Uani 1 1 d . . .
C11A C -0.0373(2) 0.56425(16) 0.42824(11) 0.0517(11) Uani 1 1 d . E .
H11A H -0.0578 0.5638 0.4545 0.062 Uiso 1 1 calc R . .
C12A C 0.0577(2) 0.57003(14) 0.42860(10) 0.0415(10) Uani 1 1 d . . .
C13A C 0.0883(2) 0.57107(15) 0.38939(11) 0.0422(10) Uani 1 1 d . E .
C14A C 0.1251(2) 0.57171(15) 0.47095(10) 0.0489(11) Uani 1 1 d . E .
H14A H 0.1883 0.5759 0.4653 0.059 Uiso 1 1 calc R . .
H14B H 0.1202 0.5325 0.4850 0.059 Uiso 1 1 calc R . .
C15A C 0.1077(2) 0.62431(15) 0.50101(10) 0.0429(10) Uani 1 1 d . . .
C16A C 0.0514(2) 0.61563(16) 0.53149(11) 0.0549(11) Uani 1 1 d . E .
H16A H 0.0260 0.5762 0.5339 0.066 Uiso 1 1 calc R . .
C17A C 0.0308(2) 0.66396(16) 0.55887(11) 0.0530(11) Uani 1 1 d . . .
C18A C 0.0686(2) 0.72188(16) 0.55371(11) 0.0508(11) Uani 1 1 d . E .
H18A H 0.0552 0.7548 0.5711 0.061 Uiso 1 1 calc R . .
C19A C 0.1256(2) 0.73340(15) 0.52373(11) 0.0457(10) Uani 1 1 d . . .
C20A C 0.1446(2) 0.68346(16) 0.49790(10) 0.0429(10) Uani 1 1 d . E .
C21A C 0.1606(2) 0.79881(15) 0.51803(11) 0.0510(11) Uani 1 1 d . E .
H21A H 0.2204 0.7966 0.5087 0.061 Uiso 1 1 calc R . .
H21B H 0.1705 0.8208 0.5457 0.061 Uiso 1 1 calc R . .
C22A C 0.0949(2) 0.83590(15) 0.48589(11) 0.0461(10) Uani 1 1 d . . .
C23A C 0.0012(2) 0.83996(16) 0.48854(11) 0.0513(11) Uani 1 1 d . E .
H23A H -0.0209 0.8187 0.5101 0.062 Uiso 1 1 calc R . .
C24A C -0.0610(2) 0.87417(17) 0.46063(11) 0.0524(11) Uani 1 1 d . . .
C25A C -0.0261(2) 0.90287(17) 0.42777(12) 0.0560(11) Uani 1 1 d . E .
H25A H -0.0668 0.9250 0.4079 0.067 Uiso 1 1 calc R . .
C26A C 0.0666(2) 0.90012(15) 0.42317(11) 0.0466(10) Uani 1 1 d . . .
C27A C 0.1268(2) 0.86808(15) 0.45310(11) 0.0455(10) Uani 1 1 d . E .
C28A C 0.1007(3) 0.93552(16) 0.38750(11) 0.0566(11) Uani 1 1 d . E .
H28A H 0.0850 0.9789 0.3900 0.068 Uiso 1 1 calc R . .
H28B H 0.1682 0.9334 0.3916 0.068 Uiso 1 1 calc R . .
C29A C 0.0600(2) 0.91122(15) 0.34239(11) 0.0472(10) Uani 1 1 d . . .
C30A C -0.0226(2) 0.93567(16) 0.32072(12) 0.0535(11) Uani 1 1 d . E .
H30A H -0.0496 0.9676 0.3343 0.064 Uiso 1 1 calc R . .
C31A C -0.0667(2) 0.91553(17) 0.28042(12) 0.0550(11) Uani 1 1 d . . .
C32A C -0.0250(2) 0.86752(17) 0.26107(12) 0.0568(11) Uani 1 1 d . E .
H32A H -0.0533 0.8527 0.2339 0.068 Uiso 1 1 calc R . .
C33A C 0.0579(2) 0.84062(15) 0.28076(11) 0.0475(10) Uani 1 1 d . . .
C34A C 0.0998(2) 0.86454(16) 0.32041(11) 0.0481(10) Uani 1 1 d . E .
C35A C 0.0985(2) 0.78799(16) 0.25731(12) 0.0583(11) Uani 1 1 d . E .
H35A H 0.1008 0.8006 0.2282 0.070 Uiso 1 1 calc R . .
H35B H 0.1623 0.7818 0.2716 0.070 Uiso 1 1 calc R . .
C36A C -0.19225(19) 0.65695(12) 0.19637(9) 0.069(2) Uani 0.625(4) 1 d PDU E 1
C37A C -0.1740(4) 0.6536(3) 0.15000(11) 0.111(3) Uani 0.625(4) 1 d PDU E 1
H37A H -0.1337 0.6196 0.1468 0.166 Uiso 0.625(4) 1 calc PR E 1
H37B H -0.1448 0.6918 0.1437 0.166 Uiso 0.625(4) 1 calc PR E 1
H37C H -0.2322 0.6473 0.1305 0.166 Uiso 0.625(4) 1 calc PR E 1
C38A C -0.2466(3) 0.59783(18) 0.20416(19) 0.107(3) Uani 0.625(4) 1 d PDU E 1
H38A H -0.2579 0.5988 0.2332 0.160 Uiso 0.625(4) 1 calc PR E 1
H38B H -0.2108 0.5620 0.1996 0.160 Uiso 0.625(4) 1 calc PR E 1
H38C H -0.3051 0.5957 0.1846 0.160 Uiso 0.625(4) 1 calc PR E 1
C39A C -0.2525(3) 0.71346(19) 0.2016(2) 0.112(3) Uani 0.625(4) 1 d PDU E 1
H39A H -0.2630 0.7166 0.2307 0.168 Uiso 0.625(4) 1 calc PR E 1
H39B H -0.3112 0.7087 0.1824 0.168 Uiso 0.625(4) 1 calc PR E 1
H39C H -0.2208 0.7505 0.1950 0.168 Uiso 0.625(4) 1 calc PR E 1
C36B C -0.1844(2) 0.66429(13) 0.19049(10) 0.078(4) Uani 0.375(4) 1 d PDU E 2
C37B C -0.1871(6) 0.6050(2) 0.16217(19) 0.093(4) Uani 0.375(4) 1 d PDU E 2
H37D H -0.1347 0.6055 0.1475 0.140 Uiso 0.375(4) 1 calc PR E 2
H37E H -0.2440 0.6033 0.1414 0.140 Uiso 0.375(4) 1 calc PR E 2
H37F H -0.1844 0.5692 0.1799 0.140 Uiso 0.375(4) 1 calc PR E 2
C38B C -0.2654(4) 0.6607(4) 0.2156(2) 0.112(5) Uani 0.375(4) 1 d PDU E 2
H38D H -0.2608 0.6955 0.2356 0.169 Uiso 0.375(4) 1 calc PR E 2
H38E H -0.2623 0.6227 0.2310 0.169 Uiso 0.375(4) 1 calc PR E 2
H38F H -0.3236 0.6619 0.1959 0.169 Uiso 0.375(4) 1 calc PR E 2
C39B C -0.1990(7) 0.7202(2) 0.1610(2) 0.117(5) Uani 0.375(4) 1 d PDU E 2
H39D H -0.1474 0.7242 0.1460 0.176 Uiso 0.375(4) 1 calc PR E 2
H39E H -0.2028 0.7574 0.1780 0.176 Uiso 0.375(4) 1 calc PR E 2
H39F H -0.2559 0.7142 0.1406 0.176 Uiso 0.375(4) 1 calc PR E 2
O1A O 0.16316(15) 0.67667(11) 0.30742(7) 0.0537(7) Uani 1 1 d . . .
C40A C 0.2465(2) 0.68434(17) 0.29019(13) 0.0647(13) Uani 1 1 d . E .
H40A H 0.2894 0.7117 0.3095 0.078 Uiso 1 1 calc R . .
H40B H 0.2315 0.7046 0.2628 0.078 Uiso 1 1 calc R . .
C41A C 0.2949(2) 0.62448(19) 0.28352(11) 0.0592(12) Uani 1 1 d . . .
O2A O 0.26065(17) 0.57339(12) 0.28165(9) 0.0702(9) Uani 1 1 d . E .
O3A O 0.38084(17) 0.63919(12) 0.27780(9) 0.0763(9) Uani 1 1 d . E .
C42A C 0.4454(3) 0.5928(2) 0.26588(15) 0.0813(15) Uani 1 1 d . . .
C43A C 0.4058(3) 0.5638(3) 0.22271(16) 0.119(2) Uani 1 1 d . E .
H43A H 0.3510 0.5394 0.2248 0.178 Uiso 1 1 calc R . .
H43B H 0.4514 0.5375 0.2134 0.178 Uiso 1 1 calc R . .
H43C H 0.3896 0.5958 0.2023 0.178 Uiso 1 1 calc R . .
C44A C 0.4638(3) 0.5443(2) 0.30082(16) 0.1012(18) Uani 1 1 d . E .
H44A H 0.4892 0.5645 0.3279 0.152 Uiso 1 1 calc R . .
H44B H 0.5075 0.5147 0.2934 0.152 Uiso 1 1 calc R . .
H44C H 0.4063 0.5231 0.3031 0.152 Uiso 1 1 calc R . .
C45A C 0.5320(3) 0.6313(3) 0.2650(2) 0.127(2) Uani 1 1 d . E .
H45A H 0.5551 0.6488 0.2932 0.191 Uiso 1 1 calc R . .
H45B H 0.5177 0.6642 0.2451 0.191 Uiso 1 1 calc R . .
H45C H 0.5788 0.6055 0.2561 0.191 Uiso 1 1 calc R . .
C46A C -0.2066(2) 0.54804(9) 0.39187(6) 0.0762(14) Uani 1 1 d DU E .
C47A C -0.2282(6) 0.47933(15) 0.3801(2) 0.140(5) Uani 0.50 1 d PDU E 1
H47A H -0.1880 0.4541 0.3998 0.210 Uiso 0.50 1 calc PR E 1
H47B H -0.2179 0.4708 0.3513 0.210 Uiso 0.50 1 calc PR E 1
H47C H -0.2921 0.4699 0.3817 0.210 Uiso 0.50 1 calc PR E 1
C48A C -0.2687(4) 0.5872(2) 0.35923(16) 0.106(4) Uani 0.50 1 d PDU E 1
H48A H -0.2568 0.6305 0.3666 0.159 Uiso 0.50 1 calc PR E 1
H48B H -0.3331 0.5771 0.3596 0.159 Uiso 0.50 1 calc PR E 1
H48C H -0.2553 0.5786 0.3310 0.159 Uiso 0.50 1 calc PR E 1
C49A C -0.2308(4) 0.5615(3) 0.43636(11) 0.119(4) Uani 0.50 1 d PDU E 1
H49A H -0.2194 0.6048 0.4439 0.178 Uiso 0.50 1 calc PR E 1
H49B H -0.1926 0.5368 0.4572 0.178 Uiso 0.50 1 calc PR E 1
H49C H -0.2954 0.5512 0.4359 0.178 Uiso 0.50 1 calc PR E 1
C47B C -0.2390(5) 0.5950(2) 0.42299(16) 0.130(5) Uani 0.50 1 d PDU E 2
H47D H -0.2013 0.5918 0.4510 0.195 Uiso 0.50 1 calc PR E 2
H47E H -0.3032 0.5864 0.4247 0.195 Uiso 0.50 1 calc PR E 2
H47F H -0.2329 0.6363 0.4128 0.195 Uiso 0.50 1 calc PR E 2
C48B C -0.2686(4) 0.5529(3) 0.34781(13) 0.123(4) Uani 0.50 1 d PDU E 2
H48D H -0.3327 0.5457 0.3504 0.185 Uiso 0.50 1 calc PR E 2
H48E H -0.2508 0.5224 0.3283 0.185 Uiso 0.50 1 calc PR E 2
H48F H -0.2615 0.5937 0.3370 0.185 Uiso 0.50 1 calc PR E 2
C49B C -0.2193(6) 0.48277(17) 0.4084(2) 0.119(4) Uani 0.50 1 d PDU E 2
H49D H -0.1823 0.4794 0.4365 0.178 Uiso 0.50 1 calc PR E 2
H49E H -0.1998 0.4525 0.3891 0.178 Uiso 0.50 1 calc PR E 2
H49F H -0.2840 0.4754 0.4098 0.178 Uiso 0.50 1 calc PR E 2
O4A O 0.18348(15) 0.57841(10) 0.38948(7) 0.0508(7) Uani 1 1 d . . .
C50A C 0.2290(2) 0.52379(19) 0.37859(12) 0.0672(13) Uani 1 1 d . E .
H50A H 0.2467 0.5285 0.3506 0.081 Uiso 1 1 calc R . .
H50B H 0.1857 0.4886 0.3765 0.081 Uiso 1 1 calc R . .
C51A C 0.3132(2) 0.51091(18) 0.41063(12) 0.0619(12) Uani 1 1 d DU . .
O5A O 0.3391(4) 0.5335(3) 0.44618(13) 0.093(2) Uani 0.50 1 d PDU E 1
O6A O 0.3576(3) 0.46286(19) 0.39703(15) 0.082(2) Uani 0.50 1 d PDU E 1
C52A C 0.4368(3) 0.4319(2) 0.42404(15) 0.094(3) Uani 0.50 1 d PDU E 1
C53A C 0.5139(5) 0.4806(3) 0.4331(3) 0.122(4) Uani 0.50 1 d PDU E 1
H53A H 0.5238 0.4980 0.4065 0.183 Uiso 0.50 1 calc PR E 1
H53B H 0.5704 0.4619 0.4470 0.183 Uiso 0.50 1 calc PR E 1
H53C H 0.4968 0.5129 0.4515 0.183 Uiso 0.50 1 calc PR E 1
C54A C 0.4575(7) 0.3817(4) 0.3933(3) 0.169(5) Uani 0.50 1 d PDU E 1
H54A H 0.4677 0.4000 0.3671 0.254 Uiso 0.50 1 calc PR E 1
H54B H 0.4056 0.3527 0.3872 0.254 Uiso 0.50 1 calc PR E 1
H54C H 0.5124 0.3602 0.4060 0.254 Uiso 0.50 1 calc PR E 1
C55A C 0.4126(7) 0.4057(4) 0.4645(2) 0.138(5) Uani 0.50 1 d PDU E 1
H55A H 0.3640 0.3746 0.4571 0.207 Uiso 0.50 1 calc PR E 1
H55B H 0.3915 0.4385 0.4814 0.207 Uiso 0.50 1 calc PR E 1
H55C H 0.4668 0.3874 0.4808 0.207 Uiso 0.50 1 calc PR E 1
O5B O 0.3511(4) 0.5515(2) 0.43485(18) 0.079(2) Uani 0.50 1 d PDU E 2
O6B O 0.3365(3) 0.45228(17) 0.40452(17) 0.0706(18) Uani 0.50 1 d PDU E 2
C52B C 0.4225(3) 0.4273(2) 0.43058(16) 0.091(3) Uani 0.50 1 d PDU E 2
C53B C 0.5102(5) 0.4566(4) 0.4200(3) 0.105(4) Uani 0.50 1 d PDU E 2
H53D H 0.5121 0.5003 0.4273 0.157 Uiso 0.50 1 calc PR E 2
H53E H 0.5107 0.4510 0.3898 0.157 Uiso 0.50 1 calc PR E 2
H53F H 0.5637 0.4373 0.4362 0.157 Uiso 0.50 1 calc PR E 2
C54B C 0.4140(6) 0.3595(3) 0.4172(3) 0.105(4) Uani 0.50 1 d PDU E 2
H54D H 0.3550 0.3430 0.4219 0.157 Uiso 0.50 1 calc PR E 2
H54E H 0.4637 0.3373 0.4340 0.157 Uiso 0.50 1 calc PR E 2
H51F H 0.4178 0.3551 0.3873 0.157 Uiso 0.50 1 calc PR E 2
C55B C 0.4154(7) 0.4362(4) 0.47738(19) 0.104(4) Uani 0.50 1 d PDU E 2
H55D H 0.3575 0.4183 0.4823 0.157 Uiso 0.50 1 calc PR E 2
H55E H 0.4178 0.4798 0.4848 0.157 Uiso 0.50 1 calc PR E 2
H55F H 0.4665 0.4161 0.4948 0.157 Uiso 0.50 1 calc PR E 2
C56A C -0.03261(17) 0.65247(8) 0.59173(8) 0.0748(13) Uani 1 1 d DU E .
C57A C 0.0077(4) 0.6870(2) 0.63358(13) 0.089(3) Uani 0.50 1 d PDU E 1
H57A H 0.0177 0.7300 0.6280 0.133 Uiso 0.50 1 calc PR E 1
H57B H 0.0661 0.6691 0.6459 0.133 Uiso 0.50 1 calc PR E 1
H57C H -0.0352 0.6837 0.6533 0.133 Uiso 0.50 1 calc PR E 1
C58A C -0.1229(3) 0.6836(2) 0.5718(2) 0.115(4) Uani 0.50 1 d PDU E 1
H58A H -0.1093 0.7255 0.5648 0.173 Uiso 0.50 1 calc PR E 1
H58B H -0.1651 0.6839 0.5920 0.173 Uiso 0.50 1 calc PR E 1
H58C H -0.1511 0.6608 0.5462 0.173 Uiso 0.50 1 calc PR E 1
C59A C -0.0545(5) 0.58545(15) 0.6007(2) 0.145(4) Uani 0.50 1 d PDU E 1
H59A H -0.0755 0.5630 0.5739 0.218 Uiso 0.50 1 calc PR E 1
H59B H -0.1025 0.5841 0.6180 0.218 Uiso 0.50 1 calc PR E 1
H59C H 0.0008 0.5667 0.6158 0.218 Uiso 0.50 1 calc PR E 1
C57B C -0.0427(5) 0.70805(19) 0.62108(18) 0.118(4) Uani 0.50 1 d PDU E 2
H57D H 0.0175 0.7203 0.6371 0.177 Uiso 0.50 1 calc PR E 2
H57E H -0.0835 0.6970 0.6406 0.177 Uiso 0.50 1 calc PR E 2
H57F H -0.0686 0.7420 0.6040 0.177 Uiso 0.50 1 calc PR E 2
C58B C -0.1295(3) 0.6297(3) 0.5699(2) 0.115(4) Uani 0.50 1 d PDU E 2
H58D H -0.1238 0.5967 0.5495 0.173 Uiso 0.50 1 calc PR E 2
H58E H -0.1625 0.6634 0.5552 0.173 Uiso 0.50 1 calc PR E 2
H58F H -0.1633 0.6145 0.5912 0.173 Uiso 0.50 1 calc PR E 2
C59B C 0.0103(4) 0.60013(19) 0.62034(18) 0.081(3) Uani 0.50 1 d PDU E 2
H59D H 0.0722 0.6125 0.6343 0.122 Uiso 0.50 1 calc PR E 2
H59E H 0.0131 0.5632 0.6030 0.122 Uiso 0.50 1 calc PR E 2
H59F H -0.0275 0.5920 0.6417 0.122 Uiso 0.50 1 calc PR E 2
O7A O 0.20053(14) 0.69434(10) 0.46682(7) 0.0499(7) Uani 1 1 d . . .
C60A C 0.2985(2) 0.68774(17) 0.48135(11) 0.0531(11) Uani 1 1 d . E .
H60A H 0.3118 0.6449 0.4887 0.064 Uiso 1 1 calc R . .
H60B H 0.3191 0.7139 0.5068 0.064 Uiso 1 1 calc R . .
C61A C 0.3485(2) 0.70627(17) 0.44651(12) 0.0571(12) Uani 1 1 d . . .
O8A O 0.31061(16) 0.72289(14) 0.41165(8) 0.0750(9) Uani 1 1 d . E .
O9A O 0.44000(16) 0.70228(11) 0.45929(8) 0.0627(8) Uani 1 1 d . E .
C62A C 0.5072(3) 0.7202(2) 0.43103(13) 0.0743(14) Uani 1 1 d . . .
C63A C 0.4947(3) 0.6754(3) 0.39283(16) 0.121(2) Uani 1 1 d . E .
H63A H 0.5032 0.6337 0.4027 0.181 Uiso 1 1 calc R . .
H63B H 0.5399 0.6851 0.3751 0.181 Uiso 1 1 calc R . .
H63C H 0.4330 0.6790 0.3764 0.181 Uiso 1 1 calc R . .
C64A C 0.5999(3) 0.7114(3) 0.45983(16) 0.1089(19) Uani 1 1 d . E .
H64A H 0.6061 0.6684 0.4671 0.163 Uiso 1 1 calc R . .
H64B H 0.6033 0.7365 0.4856 0.163 Uiso 1 1 calc R . .
H64C H 0.6493 0.7236 0.4451 0.163 Uiso 1 1 calc R . .
C65A C 0.4952(3) 0.7869(2) 0.41892(17) 0.1123(19) Uani 1 1 d . E .
H65A H 0.4358 0.7914 0.4005 0.168 Uiso 1 1 calc R . .
H65B H 0.5442 0.7995 0.4040 0.168 Uiso 1 1 calc R . .
H65C H 0.4978 0.8125 0.4445 0.168 Uiso 1 1 calc R . .
C66A C -0.1613(2) 0.88389(11) 0.46823(8) 0.0694(13) Uani 1 1 d D E .
C67A C -0.1572(3) 0.94080(16) 0.49847(12) 0.1033(17) Uani 1 1 d D . .
H67A H -0.1336 0.9761 0.4854 0.155 Uiso 1 1 calc R E .
H67B H -0.1166 0.9329 0.5251 0.155 Uiso 1 1 calc R . .
H67C H -0.2187 0.9492 0.5039 0.155 Uiso 1 1 calc R . .
C68A C -0.2290(3) 0.8956(2) 0.42653(12) 0.124(2) Uani 1 1 d D . .
H68A H -0.2066 0.9303 0.4125 0.185 Uiso 1 1 calc R E .
H68B H -0.2895 0.9045 0.4330 0.185 Uiso 1 1 calc R . .
H68C H -0.2334 0.8593 0.4079 0.185 Uiso 1 1 calc R . .
C69A C -0.1980(3) 0.82828(17) 0.48993(13) 0.1017(18) Uani 1 1 d D . .
H69A H -0.2009 0.7921 0.4713 0.152 Uiso 1 1 calc R E .
H69B H -0.2593 0.8368 0.4956 0.152 Uiso 1 1 calc R . .
H69C H -0.1569 0.8210 0.5166 0.152 Uiso 1 1 calc R . .
O10A O 0.22264(15) 0.86628(10) 0.45100(7) 0.0536(7) Uani 1 1 d . . .
C70A C 0.2755(3) 0.91149(18) 0.47862(14) 0.0729(14) Uani 1 1 d . E .
H70A H 0.2382 0.9273 0.4989 0.087 Uiso 1 1 calc R . .
H70B H 0.2909 0.9460 0.4618 0.087 Uiso 1 1 calc R . .
C71A C 0.3637(3) 0.88551(19) 0.50288(13) 0.0670(13) Uani 1 1 d . . .
O11A O 0.38460(19) 0.83304(14) 0.50208(11) 0.0980(12) Uani 1 1 d . E .
O12A O 0.41095(19) 0.93161(14) 0.52599(9) 0.0888(10) Uani 1 1 d . E .
C72A C 0.4984(2) 0.92271(12) 0.55704(10) 0.109(2) Uani 0.839(5) 1 d PDU E 1
C73A C 0.5223(4) 0.98935(16) 0.57372(18) 0.156(3) Uani 0.839(5) 1 d PDU E 1
H73A H 0.4755 1.0036 0.5894 0.234 Uiso 0.839(5) 1 calc PR E 1
H73B H 0.5244 1.0158 0.5499 0.234 Uiso 0.839(5) 1 calc PR E 1
H73C H 0.5821 0.9905 0.5924 0.234 Uiso 0.839(5) 1 calc PR E 1
C74A C 0.5738(3) 0.8957(3) 0.53464(16) 0.138(3) Uani 0.839(5) 1 d PDU E 1
H74A H 0.5844 0.9225 0.5120 0.207 Uiso 0.839(5) 1 calc PR E 1
H74B H 0.5540 0.8552 0.5226 0.207 Uiso 0.839(5) 1 calc PR E 1
H74C H 0.6306 0.8924 0.5551 0.207 Uiso 0.839(5) 1 calc PR E 1
C75A C 0.4740(4) 0.8810(2) 0.59197(14) 0.150(3) Uani 0.839(5) 1 d PDU E 1
H75A H 0.4244 0.8990 0.6042 0.225 Uiso 0.839(5) 1 calc PR E 1
H75B H 0.5279 0.8770 0.6141 0.225 Uiso 0.839(5) 1 calc PR E 1
H75C H 0.4544 0.8406 0.5796 0.225 Uiso 0.839(5) 1 calc PR E 1
C72B C 0.4993(3) 0.90697(14) 0.55584(12) 0.116(6) Uani 0.161(5) 1 d PDU E 2
C73B C 0.5170(10) 0.9549(3) 0.5929(2) 0.145(8) Uani 0.161(5) 1 d PDU E 2
H73D H 0.4604 0.9608 0.6041 0.218 Uiso 0.161(5) 1 calc PR E 2
H73E H 0.5371 0.9936 0.5828 0.218 Uiso 0.161(5) 1 calc PR E 2
H73F H 0.5646 0.9403 0.6153 0.218 Uiso 0.161(5) 1 calc PR E 2
C74B C 0.5687(5) 0.9138(5) 0.5252(2) 0.120(9) Uani 0.161(5) 1 d PDU E 2
H74D H 0.5686 0.8762 0.5083 0.180 Uiso 0.161(5) 1 calc PR E 2
H74E H 0.6301 0.9218 0.5415 0.180 Uiso 0.161(5) 1 calc PR E 2
H74F H 0.5511 0.9479 0.5066 0.180 Uiso 0.161(5) 1 calc PR E 2
C75B C 0.4929(11) 0.8407(2) 0.5713(3) 0.145(10) Uani 0.161(5) 1 d PDU E 2
H75D H 0.4482 0.8386 0.5903 0.218 Uiso 0.161(5) 1 calc PR E 2
H75E H 0.5530 0.8289 0.5864 0.218 Uiso 0.161(5) 1 calc PR E 2
H75F H 0.4736 0.8129 0.5470 0.218 Uiso 0.161(5) 1 calc PR E 2
C76A C -0.15553(17) 0.94588(9) 0.25740(7) 0.0694(13) Uani 1 1 d DU E .
C77A C -0.1351(4) 1.01510(15) 0.2575(2) 0.089(3) Uani 0.50 1 d PDU E 1
H77A H -0.0855 1.0228 0.2418 0.134 Uiso 0.50 1 calc PR E 1
H77B H -0.1168 1.0305 0.2866 0.134 Uiso 0.50 1 calc PR E 1
H77C H -0.1901 1.0359 0.2441 0.134 Uiso 0.50 1 calc PR E 1
C78A C -0.2336(3) 0.9351(3) 0.28208(16) 0.113(4) Uani 0.50 1 d PDU E 1
H78A H -0.2135 0.9484 0.3116 0.170 Uiso 0.50 1 calc PR E 1
H78B H -0.2501 0.8916 0.2807 0.170 Uiso 0.50 1 calc PR E 1
H78C H -0.2868 0.9584 0.2697 0.170 Uiso 0.50 1 calc PR E 1
C79A C -0.1840(6) 0.9225(3) 0.21157(11) 0.141(4) Uani 0.50 1 d PDU E 1
H79A H -0.1338 0.9300 0.1961 0.212 Uiso 0.50 1 calc PR E 1
H79B H -0.2383 0.9440 0.1982 0.212 Uiso 0.50 1 calc PR E 1
H79C H -0.1978 0.8787 0.2112 0.212 Uiso 0.50 1 calc PR E 1
C77B C -0.1364(4) 0.9737(3) 0.21633(13) 0.120(4) Uani 0.50 1 d PDU E 2
H77D H -0.1080 0.9433 0.2003 0.181 Uiso 0.50 1 calc PR E 2
H77E H -0.0951 1.0092 0.2232 0.181 Uiso 0.50 1 calc PR E 2
H77F H -0.1941 0.9864 0.1994 0.181 Uiso 0.50 1 calc PR E 2
C78B C -0.2294(3) 0.8950(2) 0.2451(2) 0.112(4) Uani 0.50 1 d PDU E 2
H78D H -0.2420 0.8758 0.2707 0.168 Uiso 0.50 1 calc PR E 2
H78E H -0.2073 0.8643 0.2270 0.168 Uiso 0.50 1 calc PR E 2
H78F H -0.2855 0.9126 0.2300 0.168 Uiso 0.50 1 calc PR E 2
C79B C -0.1958(4) 0.9951(2) 0.28327(19) 0.144(4) Uani 0.50 1 d PDU E 2
H79D H -0.2088 0.9776 0.3093 0.215 Uiso 0.50 1 calc PR E 2
H79E H -0.2525 1.0099 0.2667 0.215 Uiso 0.50 1 calc PR E 2
H79F H -0.1516 1.0291 0.2903 0.215 Uiso 0.50 1 calc PR E 2
O13A O 0.18339(15) 0.83772(10) 0.34112(7) 0.0558(7) Uani 1 1 d U . .
C80A C 0.2655(2) 0.87622(19) 0.34729(13) 0.0666(12) Uani 1 1 d U E .
H80A H 0.2980 0.8728 0.3767 0.080 Uiso 1 1 calc R . .
H80B H 0.2476 0.9192 0.3432 0.080 Uiso 1 1 calc R . .
C81A C 0.3310(3) 0.85986(19) 0.31729(13) 0.0701(13) Uani 1 1 d DU . .
O14A O 0.3097(5) 0.8323(3) 0.28330(14) 0.106(3) Uani 0.50 1 d PDU E 1
O15A O 0.4123(2) 0.8888(2) 0.32884(14) 0.0803(19) Uani 0.50 1 d PDU E 1
C82A C 0.4843(3) 0.8862(2) 0.30035(14) 0.088(3) Uani 0.50 1 d PDU E 1
C83A C 0.4540(6) 0.9173(4) 0.2580(2) 0.114(4) Uani 0.50 1 d PDU E 1
H83A H 0.4025 0.8941 0.2413 0.171 Uiso 0.50 1 calc PR E 1
H83B H 0.5051 0.9186 0.2425 0.171 Uiso 0.50 1 calc PR E 1
H83C H 0.4349 0.9589 0.2633 0.171 Uiso 0.50 1 calc PR E 1
C84A C 0.5092(5) 0.8190(3) 0.2940(3) 0.105(4) Uani 0.50 1 d PDU E 1
H84A H 0.5365 0.8025 0.3212 0.158 Uiso 0.50 1 calc PR E 1
H84B H 0.5530 0.8165 0.2746 0.158 Uiso 0.50 1 calc PR E 1
H84C H 0.4537 0.7952 0.2821 0.158 Uiso 0.50 1 calc PR E 1
C85A C 0.5618(5) 0.9221(4) 0.3296(3) 0.134(4) Uani 0.50 1 d PDU E 1
H85A H 0.5789 0.9005 0.3560 0.200 Uiso 0.50 1 calc PR E 1
H85B H 0.5407 0.9628 0.3358 0.200 Uiso 0.50 1 calc PR E 1
H85C H 0.6151 0.9258 0.3157 0.200 Uiso 0.50 1 calc PR E 1
O14B O 0.3265(5) 0.8124(2) 0.2961(2) 0.103(2) Uani 0.50 1 d PDU E 2
O15B O 0.3933(3) 0.9055(2) 0.31966(18) 0.080(2) Uani 0.50 1 d PDU E 2
C82B C 0.4749(3) 0.9044(2) 0.29659(16) 0.092(3) Uani 0.50 1 d PDU E 2
C83B C 0.4330(7) 0.8957(5) 0.2494(2) 0.113(4) Uani 0.50 1 d PDU E 2
H83D H 0.3867 0.9266 0.2415 0.169 Uiso 0.50 1 calc PR E 2
H83E H 0.4044 0.8550 0.2444 0.169 Uiso 0.50 1 calc PR E 2
H83F H 0.4812 0.9000 0.2325 0.169 Uiso 0.50 1 calc PR E 2
C84B C 0.5412(5) 0.8527(3) 0.3117(3) 0.124(4) Uani 0.50 1 d PDU E 2
H84D H 0.5582 0.8553 0.3425 0.186 Uiso 0.50 1 calc PR E 2
H84E H 0.5962 0.8569 0.2991 0.186 Uiso 0.50 1 calc PR E 2
H84F H 0.5110 0.8132 0.3031 0.186 Uiso 0.50 1 calc PR E 2
C85B C 0.5220(6) 0.9676(3) 0.3069(3) 0.142(5) Uani 0.50 1 d PDU E 2
H85D H 0.4776 0.9996 0.2985 0.213 Uiso 0.50 1 calc PR E 2
H85E H 0.5729 0.9718 0.2915 0.213 Uiso 0.50 1 calc PR E 2
H85F H 0.5453 0.9717 0.3373 0.213 Uiso 0.50 1 calc PR E 2
C1C C 0.9423(2) 0.09410(16) 0.08281(11) 0.0523(11) Uani 1 1 d . . .
C2C C 1.0262(2) 0.06896(17) 0.07607(12) 0.0607(12) Uani 1 1 d . . .
H2C H 1.0543 0.0398 0.0952 0.073 Uiso 1 1 calc R . .
C3C C 1.0695(2) 0.08537(17) 0.04224(12) 0.0559(11) Uani 1 1 d . F .
C4C C 1.0270(2) 0.13040(16) 0.01518(12) 0.0563(11) Uani 1 1 d . . .
H4C H 1.0559 0.1428 -0.0074 0.068 Uiso 1 1 calc R . .
C5C C 0.9438(2) 0.15793(16) 0.01994(11) 0.0486(11) Uani 1 1 d . . .
C6C C 0.9012(2) 0.13678(16) 0.05349(12) 0.0512(11) Uani 1 1 d . . .
C7C C 0.9019(2) 0.20838(16) -0.00945(11) 0.0563(11) Uani 1 1 d . . .
H7C H 0.8359 0.2108 -0.0083 0.068 Uiso 1 1 calc R . .
H7D H 0.9074 0.1969 -0.0388 0.068 Uiso 1 1 calc R . .
C8C C 0.9472(2) 0.27194(16) 0.00166(10) 0.0469(10) Uani 1 1 d . . .
C9C C 1.0398(2) 0.28220(17) -0.00099(11) 0.0539(11) Uani 1 1 d . . .
H9C H 1.0727 0.2494 -0.0104 0.065 Uiso 1 1 calc R . .
C10C C 1.0866(2) 0.33884(18) 0.00958(11) 0.0522(11) Uani 1 1 d . H .
C11C C 1.0358(2) 0.38655(17) 0.02371(11) 0.0507(11) Uani 1 1 d . . .
H11C H 1.0659 0.4246 0.0318 0.061 Uiso 1 1 calc R . .
C12C C 0.9423(2) 0.38016(16) 0.02640(10) 0.0453(10) Uani 1 1 d . . .
C13C C 0.8994(2) 0.32253(16) 0.01525(10) 0.0444(10) Uani 1 1 d . . .
C14C C 0.8899(2) 0.43519(17) 0.04037(11) 0.0546(11) Uani 1 1 d . . .
H14C H 0.8889 0.4674 0.0193 0.066 Uiso 1 1 calc R . .
H14D H 0.8257 0.4222 0.0404 0.066 Uiso 1 1 calc R . .
C15C C 0.9310(2) 0.46264(16) 0.08444(11) 0.0469(10) Uani 1 1 d . . .
C16C C 0.9992(2) 0.50921(16) 0.08929(11) 0.0500(11) Uani 1 1 d . . .
H16C H 1.0173 0.5244 0.0646 0.060 Uiso 1 1 calc R . .
C17C C 1.0421(2) 0.53462(16) 0.12897(11) 0.0474(10) Uani 1 1 d . . .
C18C C 1.0139(2) 0.51014(16) 0.16498(11) 0.0515(11) Uani 1 1 d . . .
H18C H 1.0415 0.5259 0.1920 0.062 Uiso 1 1 calc R . .
C19C C 0.9464(2) 0.46328(15) 0.16247(10) 0.0454(10) Uani 1 1 d . . .
C20C C 0.9041(2) 0.44182(15) 0.12182(12) 0.0484(11) Uani 1 1 d . . .
C21C C 0.9190(2) 0.43656(16) 0.20272(11) 0.0557(11) Uani 1 1 d . . .
H21C H 0.9218 0.4697 0.2244 0.067 Uiso 1 1 calc R . .
H21D H 0.8548 0.4213 0.1958 0.067 Uiso 1 1 calc R . .
C22C C 0.9802(2) 0.38408(16) 0.22162(10) 0.0517(11) Uani 1 1 d . . .
C23C C 1.0762(3) 0.39042(17) 0.22855(11) 0.0576(12) Uani 1 1 d . . .
H23C H 1.1025 0.4278 0.2219 0.069 Uiso 1 1 calc R . .
C24C C 1.1355(3) 0.34358(18) 0.24501(11) 0.0589(12) Uani 1 1 d . . .
C25C C 1.0946(3) 0.28740(18) 0.25279(11) 0.0607(12) Uani 1 1 d . . .
H25C H 1.1331 0.2549 0.2627 0.073 Uiso 1 1 calc R . .
C26C C 0.9994(2) 0.27758(17) 0.24643(10) 0.0510(11) Uani 1 1 d . . .
C27C C 0.9426(2) 0.32763(17) 0.23253(10) 0.0501(11) Uani 1 1 d . J .
C28C C 0.9594(3) 0.21537(16) 0.25682(12) 0.0611(12) Uani 1 1 d . . .
H28C H 0.8920 0.2181 0.2532 0.073 Uiso 1 1 calc R . .
H28D H 0.9826 0.2069 0.2868 0.073 Uiso 1 1 calc R . .
C29C C 0.9834(2) 0.16093(16) 0.22895(11) 0.0544(11) Uani 1 1 d . . .
C30C C 1.0649(3) 0.12903(17) 0.24288(12) 0.0621(12) Uani 1 1 d . . .
H30C H 1.1016 0.1406 0.2692 0.074 Uiso 1 1 calc R . .
C31C C 1.0939(3) 0.07981(18) 0.21862(12) 0.0670(13) Uani 1 1 d . K .
C32C C 1.0371(2) 0.06367(17) 0.18014(12) 0.0602(12) Uani 1 1 d . . .
H32C H 1.0541 0.0305 0.1639 0.072 Uiso 1 1 calc R . .
C33C C 0.9560(2) 0.09449(17) 0.16445(12) 0.0541(11) Uani 1 1 d . . .
C34C C 0.9300(2) 0.14280(16) 0.18977(11) 0.0519(11) Uani 1 1 d . . .
C35C C 0.8990(3) 0.07393(18) 0.12123(11) 0.0610(12) Uani 1 1 d . . .
H35C H 0.8370 0.0910 0.1187 0.073 Uiso 1 1 calc R . .
H35D H 0.8921 0.0289 0.1202 0.073 Uiso 1 1 calc R . .
C36C C 1.1600(3) 0.05485(18) 0.03515(13) 0.0705(13) Uani 1 1 d DU . .
C37C C 1.1468(6) 0.0315(4) -0.01143(19) 0.102(4) Uani 0.50 1 d PDU F 1
H37G H 1.1243 0.0646 -0.0301 0.154 Uiso 0.50 1 calc PR F 1
H37H H 1.1024 -0.0025 -0.0158 0.154 Uiso 0.50 1 calc PR F 1
H37I H 1.2055 0.0178 -0.0178 0.154 Uiso 0.50 1 calc PR F 1
C38C C 1.1952(6) 0.0024(4) 0.0645(3) 0.144(4) Uani 0.50 1 d PDU F 1
H38G H 1.2032 0.0169 0.0939 0.216 Uiso 0.50 1 calc PR F 1
H38H H 1.2540 -0.0112 0.0583 0.216 Uiso 0.50 1 calc PR F 1
H38I H 1.1508 -0.0316 0.0598 0.216 Uiso 0.50 1 calc PR F 1
C39C C 1.2359(5) 0.1064(3) 0.0395(4) 0.131(4) Uani 0.50 1 d PDU F 1
H39G H 1.2146 0.1394 0.0205 0.197 Uiso 0.50 1 calc PR F 1
H39H H 1.2919 0.0897 0.0320 0.197 Uiso 0.50 1 calc PR F 1
H39I H 1.2487 0.1224 0.0687 0.197 Uiso 0.50 1 calc PR F 1
C37D C 1.1848(6) 0.0630(5) -0.0090(2) 0.118(4) Uani 0.50 1 d PDU F 2
H37L H 1.1341 0.0476 -0.0306 0.177 Uiso 0.50 1 calc PR F 2
H37M H 1.2400 0.0402 -0.0112 0.177 Uiso 0.50 1 calc PR F 2
H37N H 1.1961 0.1063 -0.0133 0.177 Uiso 0.50 1 calc PR F 2
C38D C 1.1497(6) -0.0149(3) 0.0423(3) 0.103(4) Uani 0.50 1 d PDU F 2
H38L H 1.0987 -0.0321 0.0217 0.155 Uiso 0.50 1 calc PR F 2
H38M H 1.1378 -0.0211 0.0709 0.155 Uiso 0.50 1 calc PR F 2
H38N H 1.2063 -0.0352 0.0389 0.155 Uiso 0.50 1 calc PR F 2
C39D C 1.2428(5) 0.0793(5) 0.0689(3) 0.124(4) Uani 0.50 1 d PDU F 2
H39L H 1.2285 0.0745 0.0972 0.187 Uiso 0.50 1 calc PR F 2
H39M H 1.2542 0.1225 0.0643 0.187 Uiso 0.50 1 calc PR F 2
H39N H 1.2974 0.0561 0.0662 0.187 Uiso 0.50 1 calc PR F 2
O1C O 0.81494(15) 0.16176(11) 0.05771(8) 0.0571(7) Uani 1 1 d . . .
C40C C 0.7388(2) 0.12264(19) 0.03789(14) 0.0723(14) Uani 1 1 d . G .
H40C H 0.7250 0.0925 0.0584 0.087 Uiso 1 1 calc R . .
H40D H 0.7562 0.1000 0.0136 0.087 Uiso 1 1 calc R . .
C41C C 0.6553(3) 0.1587(2) 0.02295(14) 0.0902(16) Uani 1 1 d DU . .
O2C O 0.6457(4) 0.21077(18) 0.0356(2) 0.083(2) Uani 0.50 1 d PDU G 1
O3C O 0.5931(3) 0.1173(2) 0.0015(2) 0.113(2) Uani 0.50 1 d PDU G 1
C42C C 0.4976(3) 0.1338(2) -0.02134(17) 0.129(3) Uani 0.50 1 d PDU G 1
C43C C 0.4466(6) 0.1824(4) 0.0011(3) 0.163(5) Uani 0.50 1 d PDU G 1
H43D H 0.4299 0.1654 0.0266 0.245 Uiso 0.50 1 calc PR G 1
H43E H 0.3911 0.1942 -0.0180 0.245 Uiso 0.50 1 calc PR G 1
H43F H 0.4866 0.2184 0.0088 0.245 Uiso 0.50 1 calc PR G 1
C44C C 0.4434(6) 0.0719(3) -0.0278(4) 0.159(5) Uani 0.50 1 d PDU G 1
H44D H 0.4259 0.0602 -0.0011 0.239 Uiso 0.50 1 calc PR G 1
H44E H 0.4819 0.0404 -0.0371 0.239 Uiso 0.50 1 calc PR G 1
H44F H 0.3882 0.0760 -0.0492 0.239 Uiso 0.50 1 calc PR G 1
C45C C 0.5248(7) 0.1568(5) -0.0627(2) 0.181(6) Uani 0.50 1 d PDU G 1
H45D H 0.5561 0.1245 -0.0757 0.272 Uiso 0.50 1 calc PR G 1
H45E H 0.5659 0.1925 -0.0562 0.272 Uiso 0.50 1 calc PR G 1
H45F H 0.4697 0.1681 -0.0823 0.272 Uiso 0.50 1 calc PR G 1
O2D O 0.6508(6) 0.2127(2) 0.0151(4) 0.191(4) Uani 0.50 1 d PDU G 2
O3D O 0.5853(3) 0.1208(2) 0.0039(2) 0.103(2) Uani 0.50 1 d PDU G 2
C42D C 0.4966(4) 0.1464(2) -0.02052(16) 0.124(3) Uani 0.50 1 d PDU G 2
C43D C 0.4475(6) 0.1609(5) 0.0172(3) 0.150(5) Uani 0.50 1 d PDU G 2
H43G H 0.4468 0.1247 0.0344 0.225 Uiso 0.50 1 calc PR G 2
H43H H 0.3845 0.1727 0.0066 0.225 Uiso 0.50 1 calc PR G 2
H43I H 0.4801 0.1944 0.0346 0.225 Uiso 0.50 1 calc PR G 2
C44D C 0.4561(9) 0.0885(4) -0.0465(3) 0.181(6) Uani 0.50 1 d PDU G 2
H44G H 0.4523 0.0549 -0.0273 0.272 Uiso 0.50 1 calc PR G 2
H44H H 0.4957 0.0771 -0.0666 0.272 Uiso 0.50 1 calc PR G 2
H44I H 0.3948 0.0970 -0.0618 0.272 Uiso 0.50 1 calc PR G 2
C45D C 0.5039(8) 0.2016(4) -0.0490(3) 0.183(6) Uani 0.50 1 d PDU G 2
H45G H 0.5368 0.1898 -0.0716 0.274 Uiso 0.50 1 calc PR G 2
H45H H 0.5372 0.2352 -0.0320 0.274 Uiso 0.50 1 calc PR G 2
H45I H 0.4424 0.2147 -0.0612 0.274 Uiso 0.50 1 calc PR G 2
C46C C 1.1883(2) 0.34825(18) 0.00426(12) 0.0653(12) Uani 1 1 d DU . .
C47C C 1.2482(5) 0.2960(3) 0.0249(3) 0.090(3) Uani 0.50 1 d PDU H 1
H47G H 1.2223 0.2567 0.0131 0.135 Uiso 0.50 1 calc PR H 1
H47H H 1.2496 0.2974 0.0554 0.135 Uiso 0.50 1 calc PR H 1
H47I H 1.3106 0.3010 0.0193 0.135 Uiso 0.50 1 calc PR H 1
C48C C 1.2301(5) 0.4103(3) 0.0240(3) 0.094(3) Uani 0.50 1 d PDU H 1
H48G H 1.2274 0.4120 0.0541 0.141 Uiso 0.50 1 calc PR H 1
H48H H 1.1953 0.4438 0.0100 0.141 Uiso 0.50 1 calc PR H 1
H48I H 1.2940 0.4139 0.0202 0.141 Uiso 0.50 1 calc PR H 1
C49C C 1.1924(6) 0.3457(5) -0.04403(19) 0.118(4) Uani 0.50 1 d PDU H 1
H49G H 1.1654 0.3070 -0.0566 0.177 Uiso 0.50 1 calc PR H 1
H49H H 1.2563 0.3490 -0.0479 0.177 Uiso 0.50 1 calc PR H 1
H49I H 1.1581 0.3796 -0.0578 0.177 Uiso 0.50 1 calc PR H 1
C47D C 1.2360(6) 0.2877(3) -0.0028(4) 0.132(5) Uani 0.50 1 d PDU H 2
H47J H 1.2004 0.2650 -0.0269 0.198 Uiso 0.50 1 calc PR H 2
H47K H 1.2402 0.2633 0.0225 0.198 Uiso 0.50 1 calc PR H 2
H47L H 1.2976 0.2965 -0.0083 0.198 Uiso 0.50 1 calc PR H 2
C48D C 1.2439(6) 0.3851(4) 0.0427(3) 0.116(4) Uani 0.50 1 d PDU H 2
H48J H 1.2127 0.4231 0.0469 0.174 Uiso 0.50 1 calc PR H 2
H48K H 1.3054 0.3945 0.0372 0.174 Uiso 0.50 1 calc PR H 2
H48L H 1.2484 0.3608 0.0681 0.174 Uiso 0.50 1 calc PR H 2
C49D C 1.1871(6) 0.3873(4) -0.0360(2) 0.102(4) Uani 0.50 1 d PDU H 2
H49J H 1.1563 0.4258 -0.0325 0.154 Uiso 0.50 1 calc PR H 2
H49K H 1.1543 0.3647 -0.0608 0.154 Uiso 0.50 1 calc PR H 2
H49L H 1.2501 0.3960 -0.0397 0.154 Uiso 0.50 1 calc PR H 2
O4C O 0.80611(15) 0.31480(11) 0.01933(7) 0.0531(7) Uani 1 1 d . . .
C50C C 0.7408(2) 0.31740(18) -0.02000(12) 0.0635(12) Uani 1 1 d . . .
H50C H 0.7143 0.2761 -0.0277 0.076 Uiso 1 1 calc R . .
H50D H 0.7734 0.3302 -0.0427 0.076 Uiso 1 1 calc R . .
C51C C 0.6644(3) 0.3607(2) -0.01729(13) 0.0665(13) Uani 1 1 d . . .
O5C O 0.6551(2) 0.38969(18) 0.01426(11) 0.1234(13) Uani 1 1 d . . .
O6C O 0.60783(18) 0.36133(15) -0.05389(9) 0.0879(10) Uani 1 1 d . I .
C52C C 0.5271(3) 0.4015(3) -0.06222(16) 0.1089(19) Uani 1 1 d DU . .
C53C C 0.5577(7) 0.4671(3) -0.0703(3) 0.149(5) Uani 0.50 1 d PDU I 1
H53G H 0.5935 0.4663 -0.0931 0.224 Uiso 0.50 1 calc PR I 1
H53H H 0.5954 0.4846 -0.0446 0.224 Uiso 0.50 1 calc PR I 1
H53I H 0.5037 0.4921 -0.0784 0.224 Uiso 0.50 1 calc PR I 1
C54C C 0.4696(5) 0.3976(5) -0.0271(2) 0.124(5) Uani 0.50 1 d PDU I 1
H54G H 0.4514 0.3551 -0.0241 0.187 Uiso 0.50 1 calc PR I 1
H54H H 0.4148 0.4221 -0.0344 0.187 Uiso 0.50 1 calc PR I 1
H54I H 0.5059 0.4132 -0.0005 0.187 Uiso 0.50 1 calc PR I 1
C55C C 0.4777(7) 0.3684(5) -0.1044(2) 0.176(5) Uani 0.50 1 d PDU I 1
H55G H 0.4611 0.3265 -0.0985 0.264 Uiso 0.50 1 calc PR I 1
H55H H 0.5191 0.3678 -0.1249 0.264 Uiso 0.50 1 calc PR I 1
H55I H 0.4223 0.3903 -0.1159 0.264 Uiso 0.50 1 calc PR I 1
C53D C 0.5603(7) 0.4670(4) -0.0453(3) 0.138(5) Uani 0.50 1 d PDU I 2
H53J H 0.6110 0.4803 -0.0589 0.207 Uiso 0.50 1 calc PR I 2
H53K H 0.5811 0.4664 -0.0147 0.207 Uiso 0.50 1 calc PR I 2
H53L H 0.5097 0.4952 -0.0517 0.207 Uiso 0.50 1 calc PR I 2
C54D C 0.4499(5) 0.3751(6) -0.0419(3) 0.152(5) Uani 0.50 1 d PDU I 2
H54J H 0.4710 0.3721 -0.0115 0.227 Uiso 0.50 1 calc PR I 2
H54K H 0.4322 0.3344 -0.0542 0.227 Uiso 0.50 1 calc PR I 2
H54L H 0.3971 0.4018 -0.0471 0.227 Uiso 0.50 1 calc PR I 2
C55D C 0.49973(18) 0.40620(13) -0.11163(8) 0.152(5) Uani 0.50 1 d PDU I 2
H55J H 0.5524 0.4213 -0.1231 0.228 Uiso 0.50 1 calc PR I 2
H55K H 0.4491 0.4344 -0.1183 0.228 Uiso 0.50 1 calc PR I 2
H55L H 0.4807 0.3659 -0.1241 0.228 Uiso 0.50 1 calc PR I 2
C56C C 1.11506(18) 0.58652(13) 0.13133(8) 0.0546(11) Uani 1 1 d RU . .
C57C C 1.07554(18) 0.64058(13) 0.10328(8) 0.0898(16) Uani 1 1 d RU . .
H57G H 1.1223 0.6730 0.1050 0.135 Uiso 1 1 calc R . .
H57H H 1.0218 0.6565 0.1134 0.135 Uiso 1 1 calc R . .
H57I H 1.0578 0.6260 0.0739 0.135 Uiso 1 1 calc R . .
C58C C 1.2004(3) 0.5618(2) 0.11486(15) 0.0984(17) Uani 1 1 d U . .
H58G H 1.2466 0.5946 0.1163 0.148 Uiso 1 1 calc R . .
H58H H 1.1823 0.5470 0.0856 0.148 Uiso 1 1 calc R . .
H58I H 1.2260 0.5282 0.1324 0.148 Uiso 1 1 calc R . .
C59C C 1.1461(3) 0.6136(2) 0.17715(12) 0.0890(16) Uani 1 1 d U . .
H59G H 1.1921 0.6461 0.1769 0.134 Uiso 1 1 calc R . .
H59H H 1.1725 0.5814 0.1957 0.134 Uiso 1 1 calc R . .
H59I H 1.0932 0.6303 0.1875 0.134 Uiso 1 1 calc R . .
O7C O 0.83353(15) 0.39585(11) 0.11838(8) 0.0575(7) Uani 1 1 d . . .
C60C C 0.7427(2) 0.42092(18) 0.11585(13) 0.0672(13) Uani 1 1 d . . .
H60C H 0.7208 0.4359 0.0872 0.081 Uiso 1 1 calc R . .
H60D H 0.7446 0.4555 0.1363 0.081 Uiso 1 1 calc R . .
C61C C 0.6787(3) 0.3709(2) 0.12585(13) 0.0673(13) Uani 1 1 d . . .
O8C O 0.70170(19) 0.31773(14) 0.13146(10) 0.0919(10) Uani 1 1 d . . .
O9C O 0.59598(18) 0.39298(14) 0.12845(9) 0.0816(9) Uani 1 1 d . . .
C62C C 0.5173(3) 0.3513(2) 0.13608(16) 0.0959(17) Uani 1 1 d . . .
C63C C 0.5419(4) 0.3223(3) 0.17906(17) 0.153(3) Uani 1 1 d . . .
H63D H 0.5537 0.3544 0.2012 0.229 Uiso 1 1 calc R . .
H63E H 0.5968 0.2980 0.1798 0.229 Uiso 1 1 calc R . .
H63F H 0.4910 0.2960 0.1839 0.229 Uiso 1 1 calc R . .
C64C C 0.4967(4) 0.3053(3) 0.09974(19) 0.135(2) Uani 1 1 d . . .
H64D H 0.4809 0.3267 0.0732 0.203 Uiso 1 1 calc R . .
H64E H 0.4451 0.2788 0.1036 0.203 Uiso 1 1 calc R . .
H64F H 0.5506 0.2805 0.0989 0.203 Uiso 1 1 calc R . .
C65C C 0.4390(3) 0.3975(3) 0.1351(2) 0.146(3) Uani 1 1 d . . .
H65D H 0.4541 0.4264 0.1591 0.219 Uiso 1 1 calc R . .
H65E H 0.3818 0.3756 0.1368 0.219 Uiso 1 1 calc R . .
H65F H 0.4317 0.4197 0.1087 0.219 Uiso 1 1 calc R . .
C66C C 1.2414(3) 0.3557(2) 0.25696(14) 0.0775(14) Uani 1 1 d U . .
C67C C 1.2601(4) 0.3940(3) 0.29794(17) 0.147(3) Uani 1 1 d U . .
H67G H 1.2252 0.4316 0.2943 0.221 Uiso 1 1 calc R . .
H67H H 1.3255 0.4042 0.3051 0.221 Uiso 1 1 calc R . .
H67I H 1.2414 0.3708 0.3207 0.221 Uiso 1 1 calc R . .
C68C C 1.2952(3) 0.2968(3) 0.2622(2) 0.157(3) Uani 1 1 d U . .
H68G H 1.2828 0.2726 0.2358 0.236 Uiso 1 1 calc R . .
H68H H 1.2766 0.2734 0.2849 0.236 Uiso 1 1 calc R . .
H68I H 1.3608 0.3068 0.2693 0.236 Uiso 1 1 calc R . .
C69C C 1.2771(3) 0.3933(3) 0.22171(19) 0.139(2) Uani 1 1 d U . .
H69G H 1.2655 0.3697 0.1950 0.208 Uiso 1 1 calc R . .
H69H H 1.3429 0.4015 0.2301 0.208 Uiso 1 1 calc R . .
H69I H 1.2449 0.4319 0.2182 0.208 Uiso 1 1 calc R . .
O10C O 0.84586(16) 0.31996(11) 0.22879(8) 0.0613(8) Uani 1 1 d U . .
C70C C 0.8156(3) 0.3450(3) 0.2683(2) 0.093(3) Uani 0.50 1 d PDU J 1
H70C H 0.8715 0.3500 0.2900 0.111 Uiso 0.50 1 calc PR J 1
H70D H 0.7931 0.3865 0.2618 0.111 Uiso 0.50 1 calc PR J 1
C71C C 0.7447(2) 0.31312(11) 0.28896(10) 0.124(3) Uani 0.50 1 d PDU J 1
O11C O 0.7063(5) 0.2642(3) 0.25588(19) 0.167(3) Uani 0.50 1 d PDU J 1
O12C O 0.7263(3) 0.3199(2) 0.31564(13) 0.119(2) Uani 0.50 1 d PDU J 1
C72C C 0.6611(3) 0.2853(2) 0.33702(16) 0.134(3) Uani 0.50 1 d PDU J 1
C73C C 0.5663(5) 0.2916(6) 0.3134(3) 0.199(6) Uani 0.50 1 d PDU J 1
H73G H 0.5602 0.2702 0.2859 0.299 Uiso 0.50 1 calc PR J 1
H73H H 0.5535 0.3348 0.3091 0.299 Uiso 0.50 1 calc PR J 1
H73I H 0.5227 0.2739 0.3295 0.299 Uiso 0.50 1 calc PR J 1
C74C C 0.6768(8) 0.3161(5) 0.3799(2) 0.189(6) Uani 0.50 1 d PDU J 1
H74G H 0.7407 0.3116 0.3934 0.284 Uiso 0.50 1 calc PR J 1
H74H H 0.6365 0.2973 0.3972 0.284 Uiso 0.50 1 calc PR J 1
H74I H 0.6633 0.3595 0.3770 0.284 Uiso 0.50 1 calc PR J 1
C75C C 0.6914(8) 0.2201(3) 0.3402(4) 0.222(6) Uani 0.50 1 d PDU J 1
H75G H 0.7545 0.2190 0.3555 0.333 Uiso 0.50 1 calc PR J 1
H75H H 0.6879 0.2021 0.3119 0.333 Uiso 0.50 1 calc PR J 1
H75I H 0.6513 0.1969 0.3555 0.333 Uiso 0.50 1 calc PR J 1
C70D C 0.7965(4) 0.3581(4) 0.25164(18) 0.080(3) Uani 0.50 1 d PDU J 2
H70E H 0.7542 0.3832 0.2322 0.095 Uiso 0.50 1 calc PR J 2
H70F H 0.8388 0.3858 0.2709 0.095 Uiso 0.50 1 calc PR J 2
C71D C 0.7432(3) 0.3180(5) 0.27654(12) 0.110(3) Uani 0.50 1 d PDU J 2
O11D O 0.6852(5) 0.3672(3) 0.2954(2) 0.156(3) Uani 0.50 1 d PDU J 2
O12D O 0.7366(4) 0.2704(2) 0.28349(15) 0.109(2) Uani 0.50 1 d PDU J 2
C72D C 0.6808(4) 0.2422(3) 0.31263(16) 0.133(3) Uani 0.50 1 d PDU J 2
C73D C 0.5798(4) 0.2509(5) 0.2988(3) 0.134(4) Uani 0.50 1 d PDU J 2
H73J H 0.5655 0.2937 0.3033 0.201 Uiso 0.50 1 calc PR J 2
H73K H 0.5459 0.2251 0.3153 0.201 Uiso 0.50 1 calc PR J 2
H73L H 0.5624 0.2396 0.2688 0.201 Uiso 0.50 1 calc PR J 2
C74D C 0.7004(8) 0.1752(3) 0.3055(4) 0.183(5) Uani 0.50 1 d PDU J 2
H74J H 0.7656 0.1682 0.3152 0.274 Uiso 0.50 1 calc PR J 2
H74K H 0.6841 0.1644 0.2754 0.274 Uiso 0.50 1 calc PR J 2
H74L H 0.6641 0.1500 0.3214 0.274 Uiso 0.50 1 calc PR J 2
C75D C 0.7096(8) 0.2589(6) 0.3593(2) 0.169(5) Uani 0.50 1 d PDU J 2
H75J H 0.7755 0.2534 0.3677 0.254 Uiso 0.50 1 calc PR J 2
H75K H 0.6765 0.2326 0.3759 0.254 Uiso 0.50 1 calc PR J 2
H75L H 0.6951 0.3016 0.3643 0.254 Uiso 0.50 1 calc PR J 2
C76C C 1.1844(2) 0.04568(16) 0.23489(13) 0.0807(14) Uani 1 1 d DU . .
C77C C 1.1919(8) -0.0135(4) 0.2087(3) 0.183(5) Uani 0.50 1 d PDU K 1
H77G H 1.1374 -0.0394 0.2085 0.274 Uiso 0.50 1 calc PR K 1
H77H H 1.2465 -0.0353 0.2213 0.274 Uiso 0.50 1 calc PR K 1
H77I H 1.1964 -0.0032 0.1798 0.274 Uiso 0.50 1 calc PR K 1
C78C C 1.2637(6) 0.0904(4) 0.2375(3) 0.131(4) Uani 0.50 1 d PDU K 1
H78G H 1.2552 0.1249 0.2562 0.197 Uiso 0.50 1 calc PR K 1
H78H H 1.2664 0.1051 0.2093 0.197 Uiso 0.50 1 calc PR K 1
H78I H 1.3208 0.0701 0.2487 0.197 Uiso 0.50 1 calc PR K 1
C79C C 1.1801(7) 0.0247(4) 0.2811(2) 0.120(4) Uani 0.50 1 d PDU K 1
H79G H 1.1713 0.0603 0.2988 0.180 Uiso 0.50 1 calc PR K 1
H79H H 1.2374 0.0052 0.2929 0.180 Uiso 0.50 1 calc PR K 1
H79I H 1.1289 -0.0043 0.2802 0.180 Uiso 0.50 1 calc PR K 1
C77D C 1.2299(5) 0.0253(4) 0.1966(2) 0.098(3) Uani 0.50 1 d PDU K 2
H77J H 1.1875 -0.0020 0.1776 0.147 Uiso 0.50 1 calc PR K 2
H77K H 1.2863 0.0037 0.2069 0.147 Uiso 0.50 1 calc PR K 2
H77L H 1.2441 0.0612 0.1813 0.147 Uiso 0.50 1 calc PR K 2
C78D C 1.1657(7) -0.0079(4) 0.2606(4) 0.169(5) Uani 0.50 1 d PDU K 2
H78J H 1.1168 -0.0337 0.2444 0.253 Uiso 0.50 1 calc PR K 2
H78K H 1.1469 0.0068 0.2867 0.253 Uiso 0.50 1 calc PR K 2
H78L H 1.2214 -0.0316 0.2676 0.253 Uiso 0.50 1 calc PR K 2
C79D C 1.2603(6) 0.0898(5) 0.2604(3) 0.128(5) Uani 0.50 1 d PDU K 2
H79J H 1.2654 0.1266 0.2444 0.192 Uiso 0.50 1 calc PR K 2
H79K H 1.3191 0.0692 0.2651 0.192 Uiso 0.50 1 calc PR K 2
H79L H 1.2436 0.1010 0.2876 0.192 Uiso 0.50 1 calc PR K 2
O13C O 0.84878(16) 0.17531(11) 0.17382(8) 0.0631(8) Uani 1 1 d . M .
C80C C 0.7711(3) 0.1656(2) 0.19436(13) 0.0839(15) Uani 1 1 d D . .
H80C H 0.7545 0.2050 0.2063 0.101 Uiso 1 1 calc R L 1
H80D H 0.7882 0.1377 0.2180 0.101 Uiso 1 1 calc R L 1
C81C C 0.6891(4) 0.1392(2) 0.1646(2) 0.084(3) Uani 0.50 1 d PDU M 1
O14C O 0.6897(5) 0.1051(3) 0.13480(18) 0.133(3) Uani 0.50 1 d PDU M 1
O15C O 0.6230(2) 0.1319(3) 0.18838(16) 0.110(2) Uani 0.50 1 d PDU M 1
C82C C 0.5371(3) 0.0928(2) 0.17463(16) 0.134(3) Uani 0.50 1 d PDU M 1
C83C C 0.4900(6) 0.1161(4) 0.1318(2) 0.145(5) Uani 0.50 1 d PDU M 1
H83G H 0.4828 0.1603 0.1340 0.218 Uiso 0.50 1 calc PR M 1
H83H H 0.4297 0.0962 0.1237 0.218 Uiso 0.50 1 calc PR M 1
H63I H 0.5274 0.1068 0.1104 0.218 Uiso 0.50 1 calc PR M 1
C84C C 0.4818(6) 0.1070(6) 0.2097(3) 0.206(6) Uani 0.50 1 d PDU M 1
H84G H 0.5124 0.0899 0.2362 0.309 Uiso 0.50 1 calc PR M 1
H84H H 0.4202 0.0889 0.2019 0.309 Uiso 0.50 1 calc PR M 1
H84I H 0.4775 0.1512 0.2134 0.309 Uiso 0.50 1 calc PR M 1
C85C C 0.5568(7) 0.0244(3) 0.1717(4) 0.164(5) Uani 0.50 1 d PDU M 1
H85G H 0.5874 0.0108 0.1993 0.246 Uiso 0.50 1 calc PR M 1
H85H H 0.5965 0.0174 0.1509 0.246 Uiso 0.50 1 calc PR M 1
H85I H 0.4991 0.0014 0.1631 0.246 Uiso 0.50 1 calc PR M 1
C81D C 0.6924(4) 0.1316(4) 0.1671(3) 0.089(3) Uani 0.50 1 d PDU M 2
O14D O 0.6787(4) 0.1483(4) 0.12741(15) 0.103(2) Uani 0.50 1 d PDU M 2
O15D O 0.6314(3) 0.1087(3) 0.18541(16) 0.098(2) Uani 0.50 1 d PDU M 2
C82D C 0.5366(4) 0.0873(2) 0.16368(17) 0.126(3) Uani 0.50 1 d PDU M 2
C83D C 0.5096(8) 0.0532(5) 0.2008(3) 0.182(5) Uani 0.50 1 d PDU M 2
H83L H 0.5548 0.0221 0.2099 0.273 Uiso 0.50 1 calc PR M 2
H83M H 0.4492 0.0337 0.1920 0.273 Uiso 0.50 1 calc PR M 2
H83N H 0.5076 0.0821 0.2243 0.273 Uiso 0.50 1 calc PR M 2
C84D C 0.4735(6) 0.1405(4) 0.1506(4) 0.157(5) Uani 0.50 1 d PDU M 2
H84L H 0.4928 0.1610 0.1269 0.236 Uiso 0.50 1 calc PR M 2
H84M H 0.4766 0.1695 0.1744 0.236 Uiso 0.50 1 calc PR M 2
H84N H 0.4104 0.1250 0.1421 0.236 Uiso 0.50 1 calc PR M 2
C85D C 0.5499(8) 0.0447(4) 0.1270(3) 0.198(6) Uani 0.50 1 d PDU M 2
H85L H 0.5907 0.0118 0.1377 0.298 Uiso 0.50 1 calc PR M 2
H85M H 0.5769 0.0677 0.1064 0.298 Uiso 0.50 1 calc PR M 2
H85N H 0.4905 0.0272 0.1134 0.298 Uiso 0.50 1 calc PR M 2

loop_
_atom_site_aniso_label
_atom_site_aniso_U_11
_atom_site_aniso_U_22
_atom_site_aniso_U_33
_atom_site_aniso_U_23
_atom_site_aniso_U_13
_atom_site_aniso_U_12
I1A 0.217(2) 0.180(2) 0.179(2) -0.0717(18) -0.003(2) 0.015(2)
I2A 0.2241(18) 0.0792(10) 0.0715(11) -0.0169(9) -0.0103(13) 0.0617(12)
I3A 0.210(2) 0.1393(17) 0.0959(14) 0.0116(12) 0.0083(15) 0.0407(16)
I1B 0.265(3) 0.0517(10) 0.0858(12) 0.0054(9) -0.0006(16) 0.0281(14)
I2B 0.224(2) 0.0735(11) 0.0637(11) -0.0041(9) 0.0011(13) 0.0703(13)
I3B 0.220(2) 0.1138(16) 0.0724(12) -0.0072(12) -0.0170(15) 0.0519(16)
I1C 0.222(3) 0.1195(18) 0.1277(19) -0.0472(15) 0.0191(19) 0.0359(19)
I2C 0.222(2) 0.0732(12) 0.0664(12) 0.0024(10) -0.0055(14) 0.0609(14)
I3C 0.190(2) 0.1304(18) 0.1122(17) -0.0103(14) 0.0154(16) 0.0674(17)
I1D 0.237(3) 0.0973(15) 0.1002(16) -0.0342(12) 0.0096(18) 0.0529(17)
I2D 0.226(2) 0.0846(13) 0.0681(13) -0.0099(10) -0.0048(16) 0.0674(16)
I3D 0.234(3) 0.159(2) 0.1058(18) 0.0019(17) -0.023(2) 0.034(2)
I1E 0.226(5) 0.098(4) 0.112(4) -0.017(3) -0.002(4) 0.045(4)
I2E 0.218(4) 0.089(3) 0.070(3) 0.005(2) 0.002(3) 0.052(3)
I3E 0.250(7) 0.190(6) 0.180(6) 0.033(5) -0.025(6) 0.044(6)
I4A 0.222(3) 0.201(3) 0.0999(17) 0.0251(18) -0.0035(19) 0.050(2)
I5A 0.170(2) 0.1277(19) 0.0710(13) -0.0107(13) 0.0522(13) 0.0339(16)
I6A 0.292(4) 0.170(3) 0.145(3) -0.007(2) -0.037(3) 0.011(3)
I4B 0.363(6) 0.260(5) 0.136(3) -0.005(3) 0.037(3) -0.077(4)
I5B 0.240(3) 0.130(2) 0.0618(13) -0.0061(14) 0.0424(18) -0.007(2)
I6B 0.330(5) 0.222(4) 0.208(4) -0.034(3) 0.036(4) -0.071(4)
I4C 0.293(5) 0.170(3) 0.133(3) 0.016(2) 0.024(3) 0.027(3)
I5C 0.211(3) 0.0940(17) 0.0554(12) -0.0098(11) 0.0476(15) -0.0223(18)
I6C 0.136(2) 0.140(2) 0.230(3) -0.047(2) 0.054(2) -0.0295(18)
I4D 0.193(3) 0.0844(17) 0.121(2) -0.0023(16) 0.017(2) 0.0104(19)
I5D 0.130(2) 0.0824(18) 0.0588(15) -0.0140(13) 0.0117(14) -0.0303(15)
I6D 0.1076(15) 0.1103(17) 0.1290(18) 0.0078(14) 0.0504(14) 0.0141(14)
I4E 0.202(3) 0.128(2) 0.0438(13) 0.0028(14) 0.0046(17) 0.054(2)
I5E 0.126(2) 0.088(2) 0.0545(15) 0.0080(13) 0.0367(14) -0.0003(16)
I6E 0.249(5) 0.269(5) 0.203(4) -0.018(4) 0.075(4) -0.017(4)
I4F 0.251(10) 0.162(8) 0.113(7) 0.040(6) 0.011(8) -0.012(9)
I5F 0.186(5) 0.131(5) 0.074(4) -0.016(4) 0.034(4) 0.006(5)
I6F 0.46(3) 0.43(3) 0.164(12) 0.021(15) 0.089(15) 0.06(2)
N1A 0.0549(18) 0.064(2) 0.0488(18) 0.0059(16) 0.0049(15) 0.0035(16)
C86A 0.062(2) 0.060(2) 0.052(2) -0.0002(19) 0.016(2) -0.001(2)
C87A 0.056(2) 0.074(3) 0.069(3) 0.006(2) 0.009(2) 0.006(2)
C88A 0.067(3) 0.104(3) 0.115(4) 0.003(3) 0.022(3) 0.010(3)
C89A 0.071(3) 0.169(5) 0.161(5) 0.037(4) -0.002(4) 0.020(4)
N1B 0.119(3) 0.059(2) 0.068(2) 0.0073(18) 0.027(2) 0.010(2)
C86B 0.128(4) 0.075(3) 0.063(3) 0.000(2) 0.010(3) -0.012(3)
C87B 0.121(4) 0.069(3) 0.089(3) -0.004(3) 0.026(3) -0.006(3)
C88B 0.113(4) 0.111(4) 0.090(3) -0.011(3) 0.018(3) -0.028(3)
C89B 0.130(5) 0.137(5) 0.172(6) -0.035(4) 0.027(4) 0.002(4)
C1A 0.051(2) 0.053(2) 0.042(2) 0.0050(18) 0.0160(17) 0.0075(19)
C2A 0.061(2) 0.074(3) 0.051(2) 0.009(2) 0.002(2) 0.019(2)
C3A 0.053(2) 0.081(3) 0.045(2) -0.011(2) 0.0098(19) 0.008(2)
C4A 0.056(2) 0.068(3) 0.046(2) -0.005(2) 0.0132(19) 0.005(2)
C5A 0.047(2) 0.056(2) 0.037(2) -0.0041(18) 0.0092(18) 0.0034(19)
C6A 0.0398(19) 0.061(2) 0.036(2) -0.0045(18) 0.0068(17) 0.0069(19)
C7A 0.054(2) 0.055(2) 0.047(2) 0.0048(19) 0.0071(19) 0.0004(19)
C8A 0.054(2) 0.036(2) 0.050(2) -0.0009(17) 0.0133(18) -0.0031(18)
C9A 0.052(2) 0.063(2) 0.049(2) 0.002(2) 0.0019(19) -0.009(2)
C10A 0.043(2) 0.061(2) 0.061(2) 0.013(2) 0.0129(19) 0.0005(19)
C11A 0.052(2) 0.055(2) 0.052(2) 0.0083(19) 0.0191(19) 0.0043(19)
C12A 0.045(2) 0.0343(19) 0.047(2) -0.0015(16) 0.0139(17) 0.0012(17)
C13A 0.0376(19) 0.039(2) 0.050(2) -0.0037(17) 0.0089(18) -0.0061(17)
C14A 0.053(2) 0.045(2) 0.048(2) -0.0026(18) 0.0090(18) 0.0022(18)
C15A 0.046(2) 0.041(2) 0.042(2) 0.0014(17) 0.0081(17) 0.0033(17)
C16A 0.066(2) 0.042(2) 0.059(2) 0.0030(19) 0.016(2) -0.0040(19)
C17A 0.062(2) 0.048(2) 0.055(2) 0.0005(19) 0.0254(19) 0.0004(19)
C18A 0.062(2) 0.044(2) 0.048(2) 0.0014(18) 0.0164(19) 0.0010(19)
C19A 0.045(2) 0.046(2) 0.043(2) 0.0041(18) 0.0024(18) 0.0012(18)
C20A 0.0420(19) 0.052(2) 0.0356(19) 0.0047(18) 0.0071(17) 0.0061(18)
C21A 0.057(2) 0.049(2) 0.047(2) 0.0038(18) 0.0104(18) -0.0011(19)
C22A 0.048(2) 0.043(2) 0.047(2) -0.0017(18) 0.0075(18) -0.0003(18)
C23A 0.054(2) 0.054(2) 0.048(2) 0.0019(18) 0.0171(19) -0.0097(19)
C24A 0.047(2) 0.058(2) 0.054(2) 0.0025(19) 0.0139(19) 0.0096(19)
C25A 0.053(2) 0.058(2) 0.057(2) 0.004(2) 0.009(2) 0.012(2)
C26A 0.049(2) 0.044(2) 0.047(2) 0.0025(18) 0.0082(18) 0.0008(18)
C27A 0.044(2) 0.043(2) 0.051(2) -0.0018(18) 0.0126(18) -0.0010(18)
C28A 0.063(2) 0.050(2) 0.059(2) 0.005(2) 0.015(2) 0.001(2)
C29A 0.049(2) 0.042(2) 0.054(2) 0.0180(18) 0.0179(18) 0.0046(18)
C30A 0.052(2) 0.044(2) 0.070(2) 0.0160(19) 0.022(2) 0.0102(18)
C31A 0.051(2) 0.055(2) 0.059(2) 0.015(2) 0.009(2) 0.0109(19)
C32A 0.056(2) 0.059(2) 0.055(2) 0.012(2) 0.008(2) 0.006(2)
C33A 0.047(2) 0.045(2) 0.053(2) 0.0118(18) 0.0147(18) 0.0061(18)
C34A 0.0401(19) 0.049(2) 0.057(2) 0.0209(19) 0.0105(18) 0.0063(18)
C35A 0.063(2) 0.061(2) 0.057(2) 0.015(2) 0.0225(19) 0.015(2)
C36A 0.050(4) 0.104(5) 0.050(4) 0.000(4) 0.000(3) 0.012(4)
C37A 0.084(5) 0.184(8) 0.056(4) 0.004(5) -0.011(4) 0.017(5)
C38A 0.074(5) 0.137(7) 0.096(6) 0.011(5) -0.018(4) -0.028(5)
C39A 0.072(5) 0.131(6) 0.118(6) -0.015(5) -0.025(5) 0.040(5)
C36B 0.050(6) 0.109(7) 0.067(6) -0.003(6) -0.009(6) 0.012(6)
C37B 0.076(7) 0.115(9) 0.070(8) -0.011(7) -0.039(6) 0.011(7)
C38B 0.063(7) 0.169(11) 0.098(9) -0.017(9) -0.006(7) 0.006(8)
C39B 0.093(8) 0.135(10) 0.105(9) 0.045(8) -0.041(7) 0.014(8)
O1A 0.0444(13) 0.0626(15) 0.0531(14) 0.0026(12) 0.0057(12) 0.0056(12)
C40A 0.042(2) 0.059(2) 0.090(3) -0.001(2) 0.006(2) 0.003(2)
C41A 0.051(2) 0.073(3) 0.051(2) 0.005(2) 0.002(2) 0.003(2)
O2A 0.0655(16) 0.0615(17) 0.0857(19) -0.0045(15) 0.0196(15) 0.0038(14)
O3A 0.0493(15) 0.0775(18) 0.105(2) 0.0042(16) 0.0223(15) 0.0016(14)
C42A 0.049(2) 0.104(3) 0.095(3) -0.009(3) 0.022(2) 0.011(2)
C43A 0.102(4) 0.158(5) 0.098(4) -0.019(4) 0.025(3) 0.021(4)
C44A 0.074(3) 0.104(4) 0.123(4) 0.002(3) 0.005(3) 0.033(3)
C45A 0.058(3) 0.133(5) 0.199(6) -0.008(4) 0.048(3) -0.009(3)
C46A 0.044(2) 0.099(3) 0.087(3) 0.021(3) 0.015(2) -0.005(2)
C47A 0.059(6) 0.133(9) 0.226(12) -0.005(9) 0.028(7) -0.046(6)
C48A 0.052(5) 0.144(8) 0.120(7) 0.051(7) 0.003(5) -0.003(6)
C49A 0.046(5) 0.228(11) 0.095(6) 0.020(7) 0.045(5) 0.004(6)
C47B 0.073(6) 0.169(10) 0.159(10) 0.025(9) 0.046(7) 0.025(7)
C48B 0.046(5) 0.183(10) 0.137(9) 0.063(8) 0.002(6) -0.013(6)
C49B 0.051(5) 0.129(8) 0.179(10) 0.054(7) 0.022(6) -0.017(6)
O4A 0.0434(13) 0.0524(14) 0.0583(15) -0.0045(12) 0.0140(12) 0.0010(12)
C50A 0.060(2) 0.089(3) 0.051(2) -0.009(2) 0.005(2) 0.023(2)
C51A 0.056(2) 0.077(3) 0.052(2) 0.003(2) 0.006(2) 0.008(2)
O5A 0.090(4) 0.118(5) 0.064(4) -0.005(4) -0.007(3) 0.035(4)
O6A 0.076(3) 0.088(4) 0.074(4) -0.003(3) -0.008(3) 0.033(3)
C52A 0.075(5) 0.103(5) 0.096(5) 0.007(5) -0.011(5) 0.033(5)
C53A 0.061(6) 0.145(9) 0.163(10) 0.033(8) 0.018(6) 0.029(6)
C54A 0.151(8) 0.177(9) 0.158(10) -0.012(8) -0.037(8) 0.096(8)
C55A 0.141(9) 0.116(8) 0.149(9) 0.053(7) -0.006(8) 0.016(7)
O5B 0.057(4) 0.068(4) 0.100(5) -0.021(4) -0.018(4) 0.009(3)
O6B 0.061(3) 0.076(4) 0.071(3) 0.006(3) 0.000(3) 0.021(3)
C52B 0.071(5) 0.102(5) 0.093(5) 0.013(5) -0.011(5) 0.033(5)
C53B 0.082(7) 0.095(7) 0.136(8) 0.007(7) 0.014(7) 0.015(6)
C54B 0.098(7) 0.077(6) 0.138(8) 0.042(6) 0.007(6) 0.030(5)
C55B 0.114(7) 0.094(7) 0.100(7) 0.032(6) -0.001(6) 0.030(6)
C56A 0.091(3) 0.052(2) 0.098(3) 0.007(2) 0.061(2) 0.008(2)
C57A 0.124(6) 0.105(7) 0.056(5) 0.009(5) 0.065(5) 0.009(6)
C58A 0.092(6) 0.141(8) 0.128(7) -0.002(7) 0.072(5) -0.049(6)
C59A 0.189(7) 0.065(6) 0.229(8) 0.007(6) 0.169(6) -0.039(6)
C57B 0.171(8) 0.078(7) 0.135(7) -0.009(6) 0.111(6) 0.006(7)
C58B 0.083(6) 0.140(8) 0.134(7) 0.036(7) 0.050(6) -0.036(6)
C59B 0.085(5) 0.070(6) 0.104(6) -0.005(5) 0.063(5) -0.039(5)
O7A 0.0442(13) 0.0668(16) 0.0395(13) 0.0070(12) 0.0088(12) 0.0060(12)
C60A 0.049(2) 0.066(2) 0.047(2) 0.0054(19) 0.0138(18) 0.0101(19)
C61A 0.046(2) 0.067(3) 0.057(2) -0.007(2) 0.006(2) 0.008(2)
O8A 0.0490(15) 0.119(2) 0.0589(16) 0.0170(16) 0.0125(13) -0.0016(15)
O9A 0.0457(14) 0.0771(17) 0.0670(16) 0.0111(14) 0.0132(13) 0.0065(13)
C62A 0.051(2) 0.101(3) 0.078(3) 0.017(3) 0.030(2) 0.000(2)
C63A 0.102(3) 0.152(5) 0.119(4) -0.039(4) 0.056(3) -0.010(4)
C64A 0.048(3) 0.157(5) 0.121(4) 0.027(4) 0.010(3) -0.001(3)
C65A 0.098(3) 0.114(4) 0.134(4) 0.044(3) 0.040(3) -0.003(3)
C66A 0.058(2) 0.083(3) 0.072(3) -0.004(2) 0.021(2) 0.012(2)
C67A 0.097(3) 0.092(3) 0.132(4) -0.010(3) 0.052(3) 0.023(3)
C68A 0.059(3) 0.204(6) 0.109(4) 0.013(4) 0.015(3) 0.047(3)
C69A 0.064(3) 0.105(4) 0.147(4) 0.003(3) 0.047(3) -0.006(3)
O10A 0.0465(14) 0.0505(14) 0.0645(15) 0.0056(12) 0.0118(12) -0.0020(12)
C70A 0.057(2) 0.052(2) 0.107(3) 0.004(2) 0.007(2) -0.011(2)
C71A 0.053(2) 0.066(3) 0.081(3) -0.007(2) 0.013(2) -0.013(2)
O11A 0.0678(18) 0.0702(19) 0.144(3) -0.006(2) -0.0127(19) 0.0069(17)
O12A 0.0749(18) 0.097(2) 0.092(2) -0.0181(18) 0.0112(17) -0.0235(17)
C72A 0.094(4) 0.152(5) 0.069(4) 0.002(4) -0.010(3) -0.047(4)
C73A 0.153(6) 0.191(7) 0.111(5) -0.034(5) 0.002(5) -0.086(5)
C74A 0.069(4) 0.222(7) 0.117(5) 0.019(5) 0.002(4) 0.001(5)
C75A 0.131(5) 0.215(7) 0.095(5) 0.040(5) -0.005(4) -0.042(5)
C72B 0.091(9) 0.168(10) 0.078(9) -0.002(9) -0.012(9) -0.033(10)
C73B 0.130(14) 0.196(15) 0.098(14) -0.004(14) -0.005(13) -0.039(14)
C74B 0.063(14) 0.170(16) 0.112(15) 0.013(15) -0.027(13) -0.001(14)
C75B 0.112(17) 0.20(2) 0.107(17) 0.019(17) -0.030(16) -0.006(18)
C76A 0.056(2) 0.065(3) 0.086(3) 0.018(2) 0.007(2) 0.016(2)
C77A 0.067(5) 0.091(6) 0.112(7) 0.043(5) 0.017(5) 0.024(5)
C78A 0.048(5) 0.131(7) 0.174(8) 0.060(7) 0.044(5) 0.036(5)
C79A 0.121(7) 0.161(9) 0.121(8) -0.016(7) -0.038(7) 0.064(7)
C77B 0.096(7) 0.160(8) 0.108(7) 0.091(6) 0.010(6) 0.039(6)
C78B 0.061(5) 0.108(7) 0.166(9) 0.047(7) 0.011(6) 0.028(5)
C79B 0.104(7) 0.149(8) 0.159(9) -0.055(7) -0.028(7) 0.077(6)
O13A 0.0477(14) 0.0578(15) 0.0636(15) 0.0183(13) 0.0114(12) 0.0055(12)
C80A 0.047(2) 0.080(3) 0.076(3) 0.019(2) 0.017(2) 0.004(2)
C81A 0.056(2) 0.080(3) 0.079(3) 0.022(2) 0.023(2) 0.002(2)
O14A 0.105(4) 0.111(5) 0.113(5) 0.009(4) 0.050(4) -0.028(4)
O15A 0.038(3) 0.112(4) 0.091(4) 0.012(3) 0.012(3) 0.001(3)
C82A 0.045(4) 0.117(5) 0.111(5) 0.024(5) 0.032(4) -0.002(4)
C83A 0.087(6) 0.120(7) 0.136(8) 0.055(6) 0.017(6) -0.021(6)
C84A 0.059(5) 0.134(8) 0.133(8) 0.028(7) 0.038(5) 0.032(6)
C85A 0.061(5) 0.180(9) 0.168(9) 0.001(8) 0.045(6) -0.034(6)
O14B 0.103(4) 0.052(4) 0.182(6) -0.013(4) 0.104(4) -0.007(3)
O15B 0.041(3) 0.107(4) 0.095(4) 0.011(3) 0.022(3) -0.003(3)
C82B 0.053(4) 0.117(5) 0.113(5) 0.013(5) 0.030(5) 0.000(5)
C83B 0.087(6) 0.134(8) 0.130(8) 0.029(7) 0.052(6) -0.018(6)
C84B 0.066(6) 0.146(8) 0.169(9) 0.074(7) 0.034(6) 0.015(6)
C85B 0.107(7) 0.147(9) 0.185(10) -0.007(8) 0.068(7) -0.051(7)
C1C 0.051(2) 0.047(2) 0.057(2) -0.0040(19) 0.0046(19) -0.0027(19)
C2C 0.056(2) 0.058(2) 0.064(3) 0.005(2) 0.002(2) 0.001(2)
C3C 0.049(2) 0.055(2) 0.063(2) -0.008(2) 0.009(2) -0.004(2)
C4C 0.055(2) 0.056(2) 0.060(2) -0.012(2) 0.017(2) -0.009(2)
C5C 0.044(2) 0.048(2) 0.052(2) -0.0077(19) 0.0063(18) -0.0061(18)
C6C 0.041(2) 0.050(2) 0.061(2) -0.010(2) 0.0078(19) -0.0039(19)
C7C 0.057(2) 0.064(2) 0.045(2) -0.006(2) 0.0049(19) 0.000(2)
C8C 0.050(2) 0.053(2) 0.038(2) 0.0012(18) 0.0075(17) -0.0049(19)
C9C 0.050(2) 0.062(2) 0.051(2) 0.0031(19) 0.0128(19) 0.001(2)
C10C 0.042(2) 0.069(3) 0.045(2) 0.0078(19) 0.0036(18) -0.001(2)
C11C 0.051(2) 0.052(2) 0.048(2) 0.0014(19) 0.0056(18) -0.0081(19)
C12C 0.046(2) 0.052(2) 0.038(2) 0.0027(17) 0.0057(17) -0.0007(18)
C13C 0.0369(19) 0.057(2) 0.039(2) 0.0061(18) 0.0069(17) -0.0027(19)
C14C 0.052(2) 0.064(2) 0.045(2) 0.0004(19) 0.0015(19) -0.001(2)
C15C 0.043(2) 0.052(2) 0.046(2) 0.0061(18) 0.0075(18) 0.0004(18)
C16C 0.055(2) 0.057(2) 0.037(2) 0.0048(18) 0.0077(18) -0.007(2)
C17C 0.045(2) 0.056(2) 0.043(2) 0.0030(18) 0.0124(18) 0.0000(18)
C18C 0.059(2) 0.054(2) 0.040(2) -0.0027(18) 0.0078(19) -0.002(2)
C19C 0.050(2) 0.043(2) 0.046(2) 0.0014(17) 0.0157(18) -0.0033(18)
C20C 0.045(2) 0.040(2) 0.062(2) 0.0008(19) 0.0136(19) -0.0008(18)
C21C 0.065(2) 0.053(2) 0.052(2) 0.0061(19) 0.018(2) 0.000(2)
C22C 0.061(2) 0.056(2) 0.039(2) 0.0015(18) 0.0126(19) -0.010(2)
C23C 0.070(3) 0.048(2) 0.053(2) -0.0012(19) 0.010(2) -0.014(2)
C24C 0.058(2) 0.066(3) 0.050(2) -0.010(2) 0.007(2) -0.014(2)
C25C 0.064(2) 0.062(3) 0.054(2) -0.002(2) 0.006(2) -0.004(2)
C26C 0.058(2) 0.059(2) 0.037(2) 0.0023(18) 0.0103(18) -0.007(2)
C27C 0.047(2) 0.064(2) 0.039(2) -0.0024(19) 0.0099(18) -0.009(2)
C28C 0.072(2) 0.062(3) 0.052(2) 0.010(2) 0.017(2) -0.004(2)
C29C 0.060(2) 0.050(2) 0.055(2) 0.0162(19) 0.012(2) -0.001(2)
C30C 0.067(2) 0.063(3) 0.055(2) 0.013(2) 0.007(2) -0.011(2)
C31C 0.071(3) 0.067(3) 0.062(3) 0.019(2) 0.007(2) 0.007(2)
C32C 0.064(2) 0.059(2) 0.061(2) 0.008(2) 0.021(2) 0.005(2)
C33C 0.045(2) 0.056(2) 0.062(2) 0.013(2) 0.0114(19) -0.0020(19)
C34C 0.049(2) 0.053(2) 0.057(2) 0.0210(19) 0.0156(19) -0.0013(19)
C35C 0.060(2) 0.064(3) 0.061(2) 0.004(2) 0.014(2) -0.003(2)
C36C 0.052(2) 0.072(3) 0.089(3) -0.011(2) 0.017(2) 0.004(2)
C37C 0.079(6) 0.131(8) 0.098(7) -0.048(6) 0.019(5) 0.030(6)
C38C 0.083(6) 0.204(10) 0.160(9) 0.089(8) 0.046(6) 0.084(6)
C39C 0.048(5) 0.142(8) 0.190(10) -0.072(8) -0.009(6) 0.015(6)
C37D 0.079(7) 0.153(10) 0.128(8) 0.000(8) 0.036(6) 0.013(7)
C38D 0.061(6) 0.091(7) 0.158(9) -0.018(7) 0.021(6) 0.028(5)
C39D 0.049(5) 0.146(9) 0.155(9) -0.078(7) -0.034(6) 0.009(6)
O1C 0.0457(14) 0.0582(15) 0.0665(16) -0.0050(13) 0.0089(13) -0.0004(13)
C40C 0.048(2) 0.078(3) 0.087(3) -0.011(2) 0.000(2) -0.003(2)
C41C 0.055(3) 0.087(3) 0.125(4) 0.023(3) 0.001(3) -0.009(3)
O2C 0.064(3) 0.052(3) 0.131(5) 0.001(3) 0.012(4) 0.013(3)
O3C 0.066(4) 0.124(5) 0.137(5) -0.002(4) -0.014(4) -0.015(4)
C42C 0.079(5) 0.138(6) 0.157(6) 0.017(6) -0.013(5) -0.013(5)
C43C 0.113(8) 0.154(10) 0.213(11) 0.035(9) -0.004(9) 0.027(8)
C44C 0.071(7) 0.201(11) 0.189(11) -0.013(10) -0.016(8) -0.045(8)
C45C 0.136(9) 0.215(11) 0.169(10) 0.064(9) -0.042(8) -0.015(9)
O2D 0.095(6) 0.162(7) 0.284(10) 0.127(7) -0.067(6) -0.029(5)
O3D 0.050(4) 0.113(5) 0.139(5) -0.005(4) -0.003(4) -0.001(4)
C42D 0.075(5) 0.130(6) 0.158(6) 0.014(6) -0.009(5) -0.007(5)
C43D 0.071(7) 0.146(9) 0.223(12) 0.033(9) -0.005(8) 0.020(7)
C44D 0.155(10) 0.181(11) 0.176(11) -0.008(10) -0.054(9) -0.044(9)
C45D 0.137(10) 0.183(12) 0.203(12) 0.075(10) -0.050(9) 0.001(9)
C46C 0.042(2) 0.081(3) 0.073(3) 0.010(2) 0.011(2) -0.005(2)
C47C 0.042(5) 0.109(7) 0.120(7) 0.018(6) 0.015(5) 0.009(5)
C48C 0.052(5) 0.102(7) 0.133(8) 0.007(6) 0.029(5) -0.009(5)
C49C 0.057(5) 0.216(11) 0.087(7) 0.012(7) 0.029(5) -0.002(7)
C47D 0.070(6) 0.104(8) 0.238(12) 0.014(8) 0.066(7) 0.023(6)
C48D 0.047(5) 0.169(10) 0.124(9) -0.008(8) -0.006(6) -0.021(6)
C49D 0.053(5) 0.175(10) 0.093(6) 0.053(6) 0.041(5) 0.025(6)
O4C 0.0456(14) 0.0679(16) 0.0454(14) 0.0032(12) 0.0070(12) -0.0044(13)
C50C 0.050(2) 0.077(3) 0.060(3) -0.009(2) -0.001(2) 0.000(2)
C51C 0.053(2) 0.085(3) 0.060(3) -0.003(2) 0.006(2) 0.001(2)
O5C 0.084(2) 0.176(3) 0.101(2) -0.040(2) -0.007(2) 0.055(2)
O6C 0.0587(17) 0.126(2) 0.0715(19) -0.0016(18) -0.0087(15) 0.0197(17)
C52C 0.058(3) 0.154(4) 0.109(4) 0.023(3) -0.003(3) 0.034(3)
C53C 0.128(8) 0.172(9) 0.156(9) 0.102(8) 0.033(7) 0.057(8)
C54C 0.034(5) 0.173(10) 0.164(10) 0.016(8) 0.009(6) -0.002(6)
C55C 0.145(9) 0.219(12) 0.135(9) 0.035(9) -0.063(8) 0.065(9)
C53D 0.121(8) 0.145(8) 0.150(10) 0.082(8) 0.012(8) 0.057(7)
C54D 0.049(6) 0.247(13) 0.161(10) 0.055(10) 0.018(7) -0.010(8)
C55D 0.131(9) 0.198(11) 0.113(8) 0.057(8) -0.028(7) 0.066(8)
C56C 0.056(2) 0.063(2) 0.044(2) 0.0027(19) 0.0083(19) -0.011(2)
C57C 0.100(3) 0.079(3) 0.084(3) 0.019(3) 0.002(3) -0.034(3)
C58C 0.072(3) 0.117(4) 0.111(4) -0.015(3) 0.033(3) -0.016(3)
C59C 0.103(3) 0.102(3) 0.060(3) -0.010(3) 0.013(3) -0.044(3)
O7C 0.0496(14) 0.0527(15) 0.0703(16) -0.0009(13) 0.0119(13) -0.0039(13)
C60C 0.053(2) 0.069(3) 0.081(3) 0.006(2) 0.017(2) -0.005(2)
C61C 0.058(2) 0.079(3) 0.064(3) 0.007(2) 0.007(2) 0.004(2)
O8C 0.0673(18) 0.090(2) 0.120(2) 0.0225(19) 0.0174(17) -0.0145(17)
O9C 0.0547(16) 0.099(2) 0.093(2) 0.0114(17) 0.0183(15) -0.0037(16)
C62C 0.055(3) 0.139(4) 0.096(3) 0.029(3) 0.017(3) -0.011(3)
C63C 0.096(4) 0.249(7) 0.121(4) 0.085(4) 0.031(3) -0.003(4)
C64C 0.095(4) 0.170(5) 0.135(5) 0.012(4) 0.007(4) -0.048(4)
C65C 0.066(3) 0.195(6) 0.184(6) 0.049(5) 0.036(4) 0.015(4)
C66C 0.055(2) 0.086(3) 0.085(3) -0.012(3) -0.002(2) -0.009(2)
C67C 0.092(4) 0.219(6) 0.116(4) -0.065(4) -0.010(3) -0.035(4)
C68C 0.052(3) 0.122(5) 0.283(8) -0.006(5) -0.014(4) 0.007(3)
C69C 0.074(3) 0.195(6) 0.149(5) 0.027(5) 0.027(3) -0.042(4)
O10C 0.0626(15) 0.0653(16) 0.0593(15) 0.0122(13) 0.0190(13) -0.0033(13)
C70C 0.096(5) 0.141(6) 0.053(4) 0.005(4) 0.050(4) -0.027(5)
C71C 0.091(5) 0.204(6) 0.083(5) 0.009(5) 0.034(5) -0.034(5)
O11C 0.153(6) 0.234(8) 0.133(6) 0.004(6) 0.087(5) -0.026(6)
O12C 0.103(4) 0.196(5) 0.073(3) 0.026(4) 0.055(3) -0.020(4)
C72C 0.132(6) 0.183(7) 0.109(6) 0.042(6) 0.077(5) -0.016(6)
C73C 0.090(8) 0.353(16) 0.165(10) 0.070(11) 0.043(8) 0.005(10)
C74C 0.194(11) 0.276(14) 0.103(8) 0.001(10) 0.046(8) -0.042(11)
C75C 0.275(11) 0.214(12) 0.201(11) 0.042(10) 0.107(10) -0.049(11)
C70D 0.087(5) 0.121(6) 0.039(4) 0.025(4) 0.032(4) -0.011(5)
C71D 0.087(5) 0.188(6) 0.059(4) 0.012(5) 0.027(4) -0.038(5)
O11D 0.160(6) 0.191(7) 0.137(6) 0.050(5) 0.069(5) 0.014(6)
O12D 0.102(4) 0.157(5) 0.075(4) 0.040(4) 0.037(3) -0.030(4)
C72D 0.162(6) 0.170(7) 0.085(5) 0.059(5) 0.065(5) -0.008(6)
C73D 0.067(6) 0.198(10) 0.150(9) 0.048(8) 0.050(6) -0.017(7)
C74D 0.273(12) 0.125(9) 0.180(10) 0.050(8) 0.121(9) -0.008(10)
C75D 0.206(10) 0.219(11) 0.082(7) 0.014(8) 0.031(8) -0.083(9)
C76C 0.070(3) 0.092(3) 0.081(3) 0.031(3) 0.010(2) 0.023(2)
C77C 0.184(9) 0.154(9) 0.178(11) -0.051(8) -0.060(9) 0.123(7)
C78C 0.081(7) 0.168(9) 0.144(9) 0.063(8) 0.011(7) 0.005(7)
C79C 0.135(8) 0.115(7) 0.110(7) 0.045(6) 0.014(7) 0.072(6)
C77D 0.066(5) 0.115(7) 0.110(7) 0.013(6) 0.004(5) 0.045(5)
C78D 0.122(8) 0.177(9) 0.236(10) 0.157(8) 0.082(8) 0.057(7)
C79D 0.064(6) 0.207(11) 0.100(8) -0.035(8) -0.018(6) 0.040(7)
O13C 0.0485(14) 0.0735(17) 0.0694(16) 0.0186(14) 0.0136(13) 0.0052(13)
C80C 0.053(2) 0.127(4) 0.076(3) 0.008(3) 0.025(2) -0.009(3)
C81C 0.057(4) 0.107(6) 0.095(5) 0.006(5) 0.031(4) 0.004(5)
O14C 0.087(4) 0.174(7) 0.140(6) -0.032(5) 0.037(4) -0.045(5)
O15C 0.075(3) 0.126(4) 0.135(4) 0.017(4) 0.033(3) -0.024(3)
C82C 0.085(5) 0.146(6) 0.177(6) 0.021(6) 0.038(5) -0.031(5)
C83C 0.056(6) 0.158(9) 0.208(11) 0.030(9) -0.015(7) -0.004(7)
C84C 0.128(8) 0.251(14) 0.263(13) -0.021(12) 0.107(9) -0.068(9)
C85C 0.134(8) 0.131(8) 0.229(11) 0.040(9) 0.036(8) -0.034(8)
C81D 0.064(5) 0.111(6) 0.096(6) 0.005(5) 0.030(5) -0.010(5)
O14D 0.064(4) 0.167(6) 0.078(4) 0.018(4) 0.012(3) -0.035(4)
O15D 0.066(3) 0.114(4) 0.125(4) 0.038(4) 0.039(3) -0.012(3)
C82D 0.081(5) 0.136(6) 0.168(6) 0.019(6) 0.041(5) -0.038(5)
C83D 0.141(9) 0.180(10) 0.239(11) 0.065(9) 0.069(9) -0.036(8)
C84D 0.090(8) 0.164(10) 0.216(12) 0.027(10) 0.019(8) 0.007(8)
C85D 0.157(9) 0.185(11) 0.255(14) -0.037(11) 0.056(10) -0.099(9)

loop_
_atom_type_symbol
_atom_type_description
_atom_type_scat_dispersion_real
_atom_type_scat_dispersion_imag
_atom_type_scat_source
C C 0.0033 0.0016 'International Tables Vol C Tables 4.2.6.8 and 6.1.1.4'
H H 0.0000 0.0000 'International Tables Vol C Tables 4.2.6.8 and 6.1.1.4'
N N 0.0061 0.0033 'International Tables Vol C Tables 4.2.6.8 and 6.1.1.4'
O O 0.0106 0.0060 'International Tables Vol C Tables 4.2.6.8 and 6.1.1.4'
I I -0.4742 1.8119 'International Tables Vol C Tables 4.2.6.8 and 6.1.1.4'

loop_
_geom_angle_atom_site_label_1
_geom_angle_atom_site_label_2
_geom_angle_atom_site_label_3
_geom_angle
I1A I2A I3A 174.5(2)
I1B I2B I3B 171.5(7)
I1C I2C I3C 174.1(4)
I3D I2D I1D 178.5(4)
I3E I2E I1E 161.1(16)
I6A I5A I4A 161.9(2)
I6B I5B I4B 173.6(6)
I4C I5C I6C 175.1(8)
I4D I5D I6D 174.1(6)
I4E I5E I6E 166.3(5)
I6F I5F I4F 172.7(6)
C86A N1A H1A 109.5
C86A N1A H1B 109.5
H1A N1A H1B 109.4
C86A N1A H1C 109.4
H1A N1A H1C 109.5
H1B N1A H1C 109.5
C87A C86A N1A 114.9(17)
C87A C86A H86A 108.5
N1A C86A H86A 108.6
C87A C86A H86B 108.6
N1A C86A H86B 108.5
H86A C86A H86B 107.6
C86A C87A C88A 113.0(18)
C86A C87A H87A 109.1
C88A C87A H87A 108.9
C86A C87A H87B 108.9
C88A C87A H87B 109.0
H87A C87A H87B 107.8
C87A C88A C89A 116.0(15)
C87A C88A H88A 108.2
C89A C88A H88A 108.3
C87A C88A H88B 108.3
C89A C88A H88B 108.2
H88A C88A H88B 107.4
C88A C89A H89A 109.5
C88A C89A H89B 109.5
H89A C89A H89B 109.4
C88A C89A H89C 109.4
H89A C89A H89C 109.5
H89B C89A H89C 109.5
C86B N1B H1D 109.4
C86B N1B H1E 109.5
H1D N1B H1E 109.5
C86B N1B H1F 109.6
H1D N1B H1F 109.4
H1E N1B H1F 109.4
C87B C86B N1B 116.7(9)
C87B C86B H86C 108.1
N1B C86B H86C 108.1
C87B C86B H86D 108.1
N1B C86B H86D 108.2
H86C C86B H86D 107.3
C86B C87B C88B 113.8(10)
C86B C87B H87C 108.7
C88B C87B H87C 108.9
C86B C87B H87D 108.8
C88B C87B H87D 108.8
H87C C87B H87D 107.7
C89B C88B C87B 114.4(11)
C89B C88B H88C 108.7
C87B C88B H88C 108.6
C89B C88B H88D 108.6
C87B C88B H88D 108.7
H88C C88B H88D 107.6
C88B C89B H89D 109.5
C88B C89B H89E 109.4
H89D C89B H89E 109.6
C88B C89B H89F 109.5
H89D C89B H89F 109.5
H89E C89B H89F 109.5
C2A C1A C6A 116.4(16)
C2A C1A C35A 119.9(9)
C6A C1A C35A 124(3)
C1A C2A C3A 124.1(9)
C1A C2A H2A 117.9
C3A C2A H2A 117.9
C2A C3A C4A 117(2)
C2A C3A C36A 125.2(11)
C4A C3A C36A 118.3(18)
C2A C3A C36B 116.2(10)
C4A C3A C36B 127.0(19)
C36A C3A C36B 10.6(6)
C5A C4A C3A 122.3(18)
C5A C4A H4A 118.9
C3A C4A H4A 118.8
C4A C5A C6A 118.5(8)
C4A C5A C7A 119.9(17)
C6A C5A C7A 122(2)
C5A C6A O1A 116.8(11)
C5A C6A C1A 122(3)
O1A C6A C1A 121.1(18)
C5A C7A C8A 114.8(14)
C5A C7A H7A1 108.6
C8A C7A H7A1 108.5
C5A C7A H7A2 108.5
C8A C7A H7A2 108.6
H7A1 C7A H7A2 107.6
C13A C8A C9A 117.5(17)
C13A C8A C7A 123(3)
C9A C8A C7A 119.4(17)
C10A C9A C8A 124(2)
C10A C9A H9A 118.1
C8A C9A H9A 118.2
C11A C10A C9A 116(3)
C11A C10A C46A 122.1(16)
C9A C10A C46A 122(2)
C12A C11A C10A 123.7(13)
C12A C11A H11A 118.1
C10A C11A H11A 118.2
C11A C12A C13A 118.2(17)
C11A C12A C14A 119.9(12)
C13A C12A C14A 122(3)
C12A C13A C8A 121(3)
C12A C13A O4A 118.5(18)
C8A C13A O4A 120.2(15)
C12A C14A C15A 113.2(18)
C12A C14A H14A 109.0
C15A C14A H14A 108.9
C12A C14A H14B 108.9
C15A C14A H14B 109.0
H14A C14A H14B 107.8
C20A C15A C16A 117.6(12)
C20A C15A C14A 121(2)
C16A C15A C14A 121.1(18)
C15A C16A C17A 122.7(18)
C15A C16A H16A 118.7
C17A C16A H16A 118.7
C18A C17A C16A 117(3)
C18A C17A C56A 122.2(12)
C16A C17A C56A 120.9(18)
C17A C18A C19A 123.1(14)
C17A C18A H18A 118.5
C19A C18A H18A 118.4
C18A C19A C20A 117.5(17)
C18A C19A C21A 120.5(9)
C20A C19A C21A 122(3)
C15A C20A C19A 122(2)
C15A C20A O7A 119.3(11)
C19A C20A O7A 118.4(17)
C19A C21A C22A 114(3)
C19A C21A H21A 108.8
C22A C21A H21A 108.8
C19A C21A H21B 108.8
C22A C21A H21B 108.8
H21A C21A H21B 107.6
C23A C22A C27A 117.7(19)
C23A C22A C21A 120.9(16)
C27A C22A C21A 121(4)
C24A C23A C22A 123(3)
C24A C23A H23A 118.5
C22A C23A H23A 118.5
C23A C24A C25A 117(4)
C23A C24A C66A 121(2)
C25A C24A C66A 122(3)
C26A C25A C24A 123(2)
C26A C25A H25A 118.5
C24A C25A H25A 118.5
C27A C26A C25A 118(2)
C27A C26A C28A 122(4)
C25A C26A C28A 120(2)
C26A C27A C22A 121(4)
C26A C27A O10A 120(2)
C22A C27A O10A 118(2)
C29A C28A C26A 114(3)
C29A C28A H28A 108.7
C26A C28A H28A 108.8
C29A C28A H28B 108.8
C26A C28A H28B 108.7
H28A C28A H28B 107.6
C30A C29A C34A 116.2(12)
C30A C29A C28A 119.6(16)
C34A C29A C28A 124(3)
C31A C30A C29A 124(2)
C31A C30A H30A 118.0
C29A C30A H30A 117.9
C30A C31A C32A 117(3)
C30A C31A C76A 121.8(16)
C32A C31A C76A 121.5(15)
C31A C32A C33A 122.6(17)
C31A C32A H32A 118.7
C33A C32A H32A 118.7
C34A C33A C32A 117.6(18)
C34A C33A C35A 123(3)
C32A C33A C35A 119.1(12)
C33A C34A C29A 123(3)
C33A C34A O13A 118.6(16)
C29A C34A O13A 118.5(15)
C1A C35A C33A 115(2)
C1A C35A H35A 108.5
C33A C35A H35A 108.5
C1A C35A H35B 108.6
C33A C35A H35B 108.4
H35A C35A H35B 107.6
C3A C36A C39A 109.8(11)
C3A C36A C37A 106(3)
C39A C36A C37A 108.8(9)
C3A C36A C38A 114.9(11)
C39A C36A C38A 109(3)
C37A C36A C38A 108.2(13)
C36A C37A H37A 109.4
C36A C37A H37B 109.4
H37A C37A H37B 109.5
C36A C37A H37C 109.5
H37A C37A H37C 109.4
H37B C37A H37C 109.5
C36A C38A H38A 109.4
C36A C38A H38B 109.5
H38A C38A H38B 109.4
C36A C38A H38C 109.5
H38A C38A H38C 109.5
H38B C38A H38C 109.4
C36A C39A H39A 109.4
C36A C39A H39B 109.4
H39A C39A H39B 109.5
C36A C39A H39C 109.5
H39A C39A H39C 109.4
H39B C39A H39C 109.5
C3A C36B C38B 104.5(11)
C3A C36B C39B 117(4)
C38B C36B C39B 109(3)
C3A C36B C37B 110(3)
C38B C36B C37B 108(3)
C39B C36B C37B 108.3(3)
C36B C37B H37D 109.4
C36B C37B H37E 109.5
H37D C37B H37E 109.5
C36B C37B H37F 109.5
H37D C37B H37F 109.5
H37E C37B H37F 109.4
C36B C38B H38D 109.4
C36B C38B H38E 109.5
H38D C38B H38E 109.5
C36B C38B H38F 109.5
H38D C38B H38F 109.6
H38E C38B H38F 109.4
C36B C39B H39D 109.5
C36B C39B H39E 109.5
H39D C39B H39E 109.4
C36B C39B H39F 109.5
H39D C39B H39F 109.5
H39E C39B H39F 109.5
C6A O1A C40A 118.8(10)
O1A C40A C41A 114.1(13)
O1A C40A H40A 108.8
C41A C40A H40A 108.7
O1A C40A H40B 108.7
C41A C40A H40B 108.7
H40A C40A H40B 107.6
O2A C41A O3A 126.4(17)
O2A C41A C40A 126(3)
O3A C41A C40A 107.4(12)
C41A O3A C42A 122.7(12)
O3A C42A C43A 110(3)
O3A C42A C45A 102.4(12)
C43A C42A C45A 112(2)
O3A C42A C44A 109.5(14)
C43A C42A C44A 111.8(9)
C45A C42A C44A 111(3)
C42A C43A H43A 109.5
C42A C43A H43B 109.4
H43A C43A H43B 109.4
C42A C43A H43C 109.5
H43A C43A H43C 109.5
H43B C43A H43C 109.5
C42A C44A H44A 109.5
C42A C44A H44B 109.5
H44A C44A H44B 109.4
C42A C44A H44C 109.5
H44A C44A H44C 109.5
H44B C44A H44C 109.4
C42A C45A H45A 109.5
C42A C45A H45B 109.5
H45A C45A H45B 109.5
C42A C45A H45C 109.4
H45A C45A H45C 109.4
H45B C45A H45C 109.5
C10A C46A C48A 112(2)
C10A C46A C48B 113(2)
C48A C46A C48B 30.9(11)
C10A C46A C47A 107(3)
C48A C46A C47A 108(3)
C48B C46A C47A 79(2)
C10A C46A C49B 108(3)
C48A C46A C49B 132(6)
C48B C46A C49B 108(3)
C47A C46A C49B 33.5(7)
C10A C46A C49A 112(3)
C48A C46A C49A 109(3)
C48B C46A C49A 129(5)
C47A C46A C49A 108(2)
C49B C46A C49A 77.5(16)
C10A C46A C47B 110(3)
C48A C46A C47B 81(2)
C48B C46A C47B 109(3)
C47A C46A C47B 135(4)
C49B C46A C47B 108(2)
C49A C46A C47B 32.1(8)
C46A C47A H47A 109.4
C46A C47A H47B 109.5
H47A C47A H47B 109.5
C46A C47A H47C 109.6
H47A C47A H47C 109.5
H47B C47A H47C 109.4
C46A C48A H48A 109.4
C46A C48A H48B 109.5
H48A C48A H48B 109.6
C46A C48A H48C 109.5
H48A C48A H48C 109.5
H48B C48A H48C 109.4
C46A C49A H49A 109.5
C46A C49A H49B 109.5
H49A C49A H49B 109.4
C46A C49A H49C 109.4
H49A C49A H49C 109.6
H49B C49A H49C 109.5
C46A C47B H47D 109.5
C46A C47B H47E 109.4
H47D C47B H47E 109.5
C46A C47B H47F 109.5
H47D C47B H47F 109.4
H47E C47B H47F 109.5
C46A C48B H48D 109.5
C46A C48B H48E 109.5
H48D C48B H48E 109.4
C46A C48B H48F 109.4
H48D C48B H48F 109.5
H48E C48B H48F 109.5
C46A C49B H49D 109.4
C46A C49B H49E 109.5
H49D C49B H49E 109.5
C46A C49B H49F 109.5
H49D C49B H49F 109.5
H49E C49B H49F 109.4
C13A O4A C50A 115.1(18)
O4A C50A C51A 112.3(12)
O4A C50A H50A 109.1
C51A C50A H50A 109.2
O4A C50A H50B 109.2
C51A C50A H50B 109.2
H50A C50A H50B 107.8
O5B C51A O5A 27.8(17)
O5B C51A O6A 124(5)
O5A C51A O6A 120(4)
O5B C51A O6B 131(4)
O5A C51A O6B 116(2)
O6A C51A O6B 20.7(16)
O5B C51A C50A 121(2)
O5A C51A C50A 130(3)
O6A C51A C50A 109.8(17)
O6B C51A C50A 108(2)
C51A O6A C52A 123.8(16)
O6A C52A C54A 101(3)
O6A C52A C55A 113(6)
C54A C52A C55A 112.0(17)
O6A C52A C53A 105.3(17)
C54A C52A C53A 112(6)
C55A C52A C53A 113(3)
C52A C53A H53A 109.4
C52A C53A H53B 109.5
H53A C53A H53B 109.5
C52A C53A H53C 109.5
H53A C53A H53C 109.5
H53B C53A H53C 109.4
C52A C54A H54A 109.5
C52A C54A H54B 109.5
H54A C54A H54B 109.4
C52A C54A H54C 109.4
H54A C54A H54C 109.5
H54B C54A H54C 109.5
C52A C55A H55A 109.4
C52A C55A H55B 109.5
H55A C55A H55B 109.5
C52A C55A H55C 109.5
H55A C55A H55C 109.5
H55B C55A H55C 109.4
C51A O6B C52B 120(3)
O6B C52B C54B 101(4)
O6B C52B C55B 108(5)
C54B C52B C55B 110.9(17)
O6B C52B C53B 112.4(19)
C54B C52B C53B 111(5)
C55B C52B C53B 112(5)
C52B C53B H53D 109.5
C52B C53B H53E 109.4
H53D C53B H53E 109.5
C52B C53B H53F 109.5
H53D C53B H53F 109.4
H53E C53B H53F 109.5
C52B C54B H54D 109.5
C52B C54B H54E 109.4
H54D C54B H54E 109.5
C52B C54B H51F 109.5
H54D C54B H51F 109.4
H54E C54B H51F 109.5
C52B C55B H55D 109.4
C52B C55B H55E 109.5
H55D C55B H55E 109.5
C52B C55B H55F 109.5
H55D C55B H55F 109.5
H55E C55B H55F 109.4
C59A C56A C57A 109.8(13)
C59A C56A C57B 125(3)
C57A C56A C57B 35(3)
C59A C56A C58B 66(4)
C57A C56A C58B 136(6)
C57B C56A C58B 109(5)
C59A C56A C58A 109(5)
C57A C56A C58A 109(3)
C57B C56A C58A 74(4)
C58B C56A C58A 45(2)
C59A C56A C17A 117(3)
C57A C56A C17A 109(4)
C57B C56A C17A 115(4)
C58B C56A C17A 111.4(15)
C58A C56A C17A 102.8(17)
C59A C56A C59B 41(3)
C57A C56A C59B 77(2)
C57B C56A C59B 107.3(15)
C58B C56A C59B 107(3)
C58A C56A C59B 145(5)
C17A C56A C59B 107(4)
C56A C57A H57A 109.5
C56A C57A H57B 109.5
H57A C57A H57B 109.4
C56A C57A H57C 109.4
H57A C57A H57C 109.5
H57B C57A H57C 109.4
C56A C58A H58A 109.4
C56A C58A H58B 109.4
H58A C58A H58B 109.5
C56A C58A H58C 109.5
H58A C58A H58C 109.5
H58B C58A H58C 109.4
C56A C59A H59A 109.5
C56A C59A H59B 109.5
H59A C59A H59B 109.4
C56A C59A H59C 109.4
H59A C59A H59C 109.5
H59B C59A H59C 109.4
C56A C57B H57D 109.5
C56A C57B H57E 109.4
H57D C57B H57E 109.5
C56A C57B H57F 109.4
H57D C57B H57F 109.5
H57E C57B H57F 109.5
C56A C58B H58D 109.5
C56A C58B H58E 109.5
H58D C58B H58E 109.4
C56A C58B H58F 109.5
H58D C58B H58F 109.4
H58E C58B H58F 109.5
C56A C59B H59D 109.5
C56A C59B H59E 109.4
H59D C59B H59E 109.6
C56A C59B H59F 109.5
H59D C59B H59F 109.5
H59E C59B H59F 109.4
C20A O7A C60A 115.0(17)
O7A C60A C61A 108.6(11)
O7A C60A H60A 109.9
C61A C60A H60A 110.0
O7A C60A H60B 110.0
C61A C60A H60B 109.9
H60A C60A H60B 108.3
O8A C61A O9A 125(2)
O8A C61A C60A 124(4)
O9A C61A C60A 110.3(12)
C61A O9A C62A 121.6(11)
O9A C62A C65A 110(3)
O9A C62A C64A 102.1(11)
C65A C62A C64A 111(4)
O9A C62A C63A 109(3)
C65A C62A C63A 113.5(7)
C64A C62A C63A 111(3)
C62A C63A H63A 109.5
C62A C63A H63B 109.4
H63A C63A H63B 109.5
C62A C63A H63C 109.6
H63A C63A H63C 109.4
H63B C63A H63C 109.5
C62A C64A H64A 109.4
C62A C64A H64B 109.6
H64A C64A H64B 109.5
C62A C64A H64C 109.5
H64A C64A H64C 109.5
H64B C64A H64C 109.4
C62A C65A H65A 109.4
C62A C65A H65B 109.5
H65A C65A H65B 109.5
C62A C65A H65C 109.5
H65A C65A H65C 109.6
H65B C65A H65C 109.4
C67A C66A C69A 108.5(18)
C67A C66A C68A 109(2)
C69A C66A C68A 109(4)
C67A C66A C24A 106(4)
C69A C66A C24A 112(3)
C68A C66A C24A 112(2)
C66A C67A H67A 109.5
C66A C67A H67B 109.5
H67A C67A H67B 109.4
C66A C67A H67C 109.4
H67A C67A H67C 109.5
H67B C67A H67C 109.5
C66A C68A H68A 109.4
C66A C68A H68B 109.5
H68A C68A H68B 109.5
C66A C68A H68C 109.5
H68A C68A H68C 109.5
H68B C68A H68C 109.4
C66A C69A H69A 109.5
C66A C69A H69B 109.5
H69A C69A H69B 109.4
C66A C69A H69C 109.4
H69A C69A H69C 109.5
H69B C69A H69C 109.5
C27A O10A C70A 112.3(18)
O10A C70A C71A 112.0(15)
O10A C70A H70A 109.2
C71A C70A H70A 109.2
O10A C70A H70B 109.2
C71A C70A H70B 109.2
H70A C70A H70B 107.9
O11A C71A O12A 127(4)
O11A C71A C70A 125(4)
O12A C71A C70A 107.8(17)
C71A O12A C72A 123(2)
C71A O12A C72B 111(2)
C72A O12A C72B 12.5(6)
O12A C72A C74A 111.0(10)
O12A C72A C75A 107(6)
C74A C72A C75A 113(2)
O12A C72A C73A 101(2)
C74A C72A C73A 112(5)
C75A C72A C73A 112.2(8)
C72A C73A H73A 109.4
C72A C73A H73B 109.5
H73A C73A H73B 109.5
C72A C73A H73C 109.5
H73A C73A H73C 109.4
H73B C73A H73C 109.5
C72A C74A H74A 109.5
C72A C74A H74B 109.4
H74A C74A H74B 109.5
C72A C74A H74C 109.5
H74A C74A H74C 109.5
H74B C74A H74C 109.5
C72A C75A H75A 109.5
C72A C75A H75B 109.5
H75A C75A H75B 109.5
C72A C75A H75C 109.5
H75A C75A H75C 109.4
H75B C75A H75C 109.5
C75B C72B C74B 113(7)
C75B C72B C73B 112.4(9)
C74B C72B C73B 112(9)
C75B C72B O12A 117(9)
C74B C72B O12A 98(4)
C73B C72B O12A 103(6)
C72B C73B H73D 109.4
C72B C73B H73E 109.5
H73D C73B H73E 109.5
C72B C73B H73F 109.5
H73D C73B H73F 109.5
H73E C73B H73F 109.4
C72B C74B H74D 109.4
C72B C74B H74E 109.5
H74D C74B H74E 109.6
C72B C74B H74F 109.5
H74D C74B H74F 109.4
H74E C74B H74F 109.5
C72B C75B H75D 109.5
C72B C75B H75E 109.4
H75D C75B H75E 109.4
C72B C75B H75F 109.5
H75D C75B H75F 109.4
H75E C75B H75F 109.6
C79A C76A C78A 110(5)
C79A C76A C77B 50(2)
C78A C76A C77B 141(5)
C79A C76A C79B 132(5)
C78A C76A C79B 55(2)
C77B C76A C79B 108.9(13)
C79A C76A C77A 108.8(10)
C78A C76A C77A 108(2)
C77B C76A C77A 61.9(12)
C79B C76A C77A 54(2)
C79A C76A C78B 58(3)
C78A C76A C78B 57(3)
C77B C76A C78B 108(2)
C79B C76A C78B 108(5)
C77A C76A C78B 145(5)
C79A C76A C31A 113(4)
C78A C76A C31A 109.6(16)
C77B C76A C31A 109(4)
C79B C76A C31A 116(2)
C77A C76A C31A 107(4)
C78B C76A C31A 107.7(19)
C76A C77A H77A 109.5
C76A C77A H77B 109.5
H77A C77A H77B 109.4
C76A C77A H77C 109.4
H77A C77A H77C 109.5
H77B C77A H77C 109.5
C76A C78A H78A 109.4
C76A C78A H78B 109.5
H78A C78A H78B 109.5
C76A C78A H78C 109.5
H78A C78A H78C 109.5
H78B C78A H78C 109.4
C76A C79A H79A 109.4
C76A C79A H79B 109.5
H79A C79A H79B 109.5
C76A C79A H79C 109.5
H79A C79A H79C 109.5
H79B C79A H79C 109.4
C76A C77B H77D 109.5
C76A C77B H77E 109.5
H77D C77B H77E 109.5
C76A C77B H77F 109.5
H77D C77B H77F 109.4
H77E C77B H77F 109.5
C76A C78B H78D 109.4
C76A C78B H78E 109.5
H78D C78B H78E 109.5
C76A C78B H78F 109.5
H78D C78B H78F 109.5
H78E C78B H78F 109.4
C76A C79B H79D 109.5
C76A C79B H79E 109.4
H79D C79B H79E 109.5
C76A C79B H79F 109.5
H79D C79B H79F 109.4
H79E C79B H79F 109.5
C34A O13A C80A 116.8(12)
O13A C80A C81A 113.3(8)
O13A C80A H80A 109.0
C81A C80A H80A 108.9
O13A C80A H80B 108.9
C81A C80A H80B 108.9
H80A C80A H80B 107.7
O14B C81A O14A 29.9(16)
O14B C81A O15A 119(5)
O14A C81A O15A 122(5)
O14B C81A O15B 128(5)
O14A C81A O15B 117(4)
O15A C81A O15B 22.7(14)
O14B C81A C80A 124(5)
O14A C81A C80A 125(5)
O15A C81A C80A 111.2(13)
O15B C81A C80A 107.7(14)
C81A O15A C82A 120.6(11)
O15A C82A C83A 113(7)
O15A C82A C84A 109(3)
C83A C82A C84A 111.8(11)
O15A C82A C85A 98.2(14)
C83A C82A C85A 113(4)
C84A C82A C85A 112(6)
C82A C83A H83A 109.5
C82A C83A H83B 109.5
H83A C83A H83B 109.5
C82A C83A H83C 109.5
H83A C83A H83C 109.5
H83B C83A H83C 109.4
C82A C84A H84A 109.4
C82A C84A H84B 109.4
H84A C84A H84B 109.5
C82A C84A H84C 109.5
H84A C84A H84C 109.5
H84B C84A H84C 109.5
C82A C85A H85A 109.5
C82A C85A H85B 109.5
H85A C85A H85B 109.5
C82A C85A H85C 109.5
H85A C85A H85C 109.5
H85B C85A H85C 109.4
C81A O15B C82B 123.8(17)
O15B C82B C83B 105(7)
O15B C82B C85B 104(2)
C83B C82B C85B 113(3)
O15B C82B C84B 112(2)
C83B C82B C84B 111(3)
C85B C82B C84B 111(7)
C82B C83B H83D 109.5
C82B C83B H83E 109.5
H83D C83B H83E 109.4
C82B C83B H83F 109.4
H83D C83B H83F 109.4
H83E C83B H83F 109.5
C82B C84B H84D 109.5
C82B C84B H84E 109.4
H84D C84B H84E 109.4
C82B C84B H84F 109.4
H84D C84B H84F 109.5
H84E C84B H84F 109.5
C82B C85B H85D 109.4
C82B C85B H85E 109.5
H85D C85B H85E 109.4
C82B C85B H85F 109.5
H85D C85B H85F 109.5
H85E C85B H85F 109.4
C6C C1C C2C 117.3(6)
C6C C1C C35C 122.8(7)
C2C C1C C35C 119.9(4)
C3C C2C C1C 122.9(5)
C3C C2C H2C 118.6
C1C C2C H2C 118.5
C2C C3C C4C 117.0(6)
C2C C3C C36C 121.2(5)
C4C C3C C36C 121.9(5)
C3C C4C C5C 123.5(5)
C3C C4C H4C 118.3
C5C C4C H4C 118.2
C4C C5C C6C 116.5(4)
C4C C5C C7C 121.5(5)
C6C C5C C7C 122.0(6)
C1C C6C C5C 122.6(8)
C1C C6C O1C 119.8(5)
C5C C6C O1C 117.5(5)
C5C C7C C8C 113.9(5)
C5C C7C H7C 108.8
C8C C7C H7C 108.8
C5C C7C H7D 108.8
C8C C7C H7D 108.8
H7C C7C H7D 107.6
C9C C8C C13C 116.6(5)
C9C C8C C7C 120.4(6)
C13C C8C C7C 123.0(9)
C8C C9C C10C 123.6(6)
C8C C9C H9C 118.2
C10C C9C H9C 118.2
C11C C10C C9C 116.7(12)
C11C C10C C46C 121.9(8)
C9C C10C C46C 121.3(9)
C12C C11C C10C 122.9(7)
C12C C11C H11C 118.6
C10C C11C H11C 118.5
C11C C12C C13C 117.5(7)
C11C C12C C14C 120.1(6)
C13C C12C C14C 122.3(13)
C12C C13C O4C 118.1(7)
C12C C13C C8C 122.5(11)
O4C C13C C8C 119.4(5)
C15C C14C C12C 114.2(10)
C15C C14C H14C 108.7
C12C C14C H14C 108.7
C15C C14C H14D 108.8
C12C C14C H14D 108.6
H14C C14C H14D 107.6
C16C C15C C20C 116.8(6)
C16C C15C C14C 121.1(8)
C20C C15C C14C 122.1(13)
C15C C16C C17C 123.8(8)
C15C C16C H16C 118.1
C17C C16C H16C 118.1
C18C C17C C16C 116.3(16)
C18C C17C C56C 123.4(9)
C16C C17C C56C 120.3(10)
C19C C18C C17C 122.9(8)
C19C C18C H18C 118.6
C17C C18C H18C 118.5
C18C C19C C20C 117.6(8)
C18C C19C C21C 121.4(8)
C20C C19C C21C 120.9(16)
C19C C20C C15C 122.5(15)
C19C C20C O7C 118.7(8)
C15C C20C O7C 118.8(8)
C22C C21C C19C 114.0(14)
C22C C21C H21C 108.7
C19C C21C H21C 108.7
C22C C21C H21D 108.8
C19C C21C H21D 108.7
H21C C21C H21D 107.7
C23C C22C C27C 117.3(10)
C23C C22C C21C 120.7(10)
C27C C22C C21C 122(2)
C22C C23C C24C 123.1(11)
C22C C23C H23C 118.5
C24C C23C H23C 118.4
C25C C24C C23C 117(2)
C25C C24C C66C 121.9(16)
C23C C24C C66C 120.8(15)
C26C C25C C24C 122.9(11)
C26C C25C H25C 118.5
C24C C25C H25C 118.5
C25C C26C C27C 117.6(9)
C25C C26C C28C 120.0(10)
C27C C26C C28C 122(2)
C22C C27C O10C 119.8(12)
C22C C27C C26C 122(2)
O10C C27C C26C 118.5(10)
C26C C28C C29C 114.0(10)
C26C C28C H28C 108.8
C29C C28C H28C 108.7
C26C C28C H28D 108.7
C29C C28C H28D 108.8
H28C C28C H28D 107.7
C34C C29C C30C 117.9(7)
C34C C29C C28C 123.6(12)
C30C C29C C28C 118.4(9)
C29C C30C C31C 122.2(10)
C29C C30C H30C 118.9
C31C C30C H30C 118.9
C32C C31C C30C 117.0(10)
C32C C31C C76C 122.1(6)
C30C C31C C76C 120.9(10)
C31C C32C C33C 123.1(6)
C31C C32C H32C 118.5
C33C C32C H32C 118.4
C32C C33C C34C 117.7(6)
C32C C33C C35C 119.2(4)
C34C C33C C35C 123.1(10)
C29C C34C C33C 122.0(11)
C29C C34C O13C 119.7(6)
C33C C34C O13C 118.2(8)
C33C C35C C1C 113.5(8)
C33C C35C H35C 108.9
C1C C35C H35C 108.8
C33C C35C H35D 108.9
C1C C35C H35D 108.9
H35C C35C H35D 107.6
C37D C36C C38C 123.8(10)
C37D C36C C37C 32.9(5)
C38C C36C C37C 109.3(6)
C37D C36C C3C 115.2(7)
C38C C36C C3C 117.0(7)
C37C C36C C3C 108.0(7)
C37D C36C C38D 108.3(6)
C38C C36C C38D 35.9(5)
C37C C36C C38D 81.1(6)
C3C C36C C38D 107.5(8)
C37D C36C C39D 108.1(10)
C38C C36C C39D 71.1(9)
C37C C36C C39D 135.6(11)
C3C C36C C39D 110.6(5)
C38D C36C C39D 106.8(8)
C37D C36C C39C 72.7(9)
C38C C36C C39C 109.0(10)
C37C C36C C39C 105.5(9)
C3C C36C C39C 107.4(5)
C38D C36C C39C 140.2(10)
C39D C36C C39C 41.9(6)
C36C C37C H37G 109.5
C36C C37C H37H 109.5
H37G C37C H37H 109.4
C36C C37C H37I 109.4
H37G C37C H37I 109.5
H37H C37C H37I 109.5
C36C C38C H38G 109.5
C36C C38C H38H 109.5
H38G C38C H38H 109.4
C36C C38C H38I 109.4
H38G C38C H38I 109.5
H38H C38C H38I 109.5
C36C C39C H39G 109.4
C36C C39C H39H 109.5
H39G C39C H39H 109.5
C36C C39C H39I 109.5
H39G C39C H39I 109.5
H39H C39C H39I 109.4
C36C C37D H37L 109.5
C36C C37D H37M 109.4
H37L C37D H37M 109.5
C36C C37D H37N 109.5
H37L C37D H37N 109.5
H37M C37D H37N 109.4
C36C C38D H38L 109.5
C36C C38D H38M 109.5
H38L C38D H38M 109.5
C36C C38D H38N 109.4
H38L C38D H38N 109.5
H38M C38D H38N 109.4
C36C C39D H39L 109.5
C36C C39D H39M 109.5
H39L C39D H39M 109.5
C36C C39D H39N 109.5
H39L C39D H39N 109.4
H39M C39D H39N 109.4
C6C O1C C40C 112.0(4)
O1C C40C C41C 111.4(4)
O1C C40C H40C 109.3
C41C C40C H40C 109.4
O1C C40C H40D 109.4
C41C C40C H40D 109.3
H40C C40C H40D 108.0
O2D C41C O2C 32.4(9)
O2D C41C O3D 117.9(13)
O2C C41C O3D 124.6(13)
O2D C41C O3C 120.9(12)
O2C C41C O3C 130.9(12)
O3D C41C O3C 7.1(5)
O2D C41C C40C 128.1(13)
O2C C41C C40C 122.8(9)
O3D C41C C40C 110.2(5)
O3C C41C C40C 104.9(6)
C41C O3C C42C 124.0(5)
O3C C42C C45C 98.2(11)
O3C C42C C43C 116.2(7)
C45C C42C C43C 112.7(8)
O3C C42C C44C 104.5(6)
C45C C42C C44C 112.8(6)
C43C C42C C44C 111.5(11)
C42C C43C H43D 109.5
C42C C43C H43E 109.4
H43D C43C H43E 109.5
C42C C43C H43F 109.5
H43D C43C H43F 109.5
H43E C43C H43F 109.5
C42C C44C H44D 109.5
C42C C44C H44E 109.5
H44D C44C H44E 109.4
C42C C44C H44F 109.5
H44D C44C H44F 109.5
H44E C44C H44F 109.4
C42C C45C H45D 109.4
C42C C45C H45E 109.5
H45D C45C H45E 109.5
C42C C45C H45F 109.5
H45D C45C H45F 109.4
H45E C45C H45F 109.5
C41C O3D C42D 121.2(5)
O3D C42D C45D 118.1(13)
O3D C42D C43D 98.9(7)
C45D C42D C43D 113.6(9)
O3D C42D C44D 100.3(9)
C45D C42D C44D 112.2(6)
C43D C42D C44D 112.6(13)
C42D C43D H43G 109.5
C42D C43D H43H 109.4
H43G C43D H43H 109.5
C42D C43D H43I 109.5
H43G C43D H43I 109.5
H43H C43D H43I 109.5
C42D C44D H44G 109.5
C42D C44D H44H 109.4
H44G C44D H44H 109.5
C42D C44D H44I 109.6
H44G C44D H44I 109.5
H44H C44D H44I 109.4
C42D C45D H45G 109.5
C42D C45D H45H 109.5
H45G C45D H45H 109.5
C42D C45D H45I 109.5
H45G C45D H45I 109.4
H45H C45D H45I 109.5
C47D C46C C47C 33.4(8)
C47D C46C C48C 130(2)
C47C C46C C48C 108.5(16)
C47D C46C C10C 113.0(14)
C47C C46C C10C 110.8(12)
C48C C46C C10C 112.4(14)
C47D C46C C48D 110(2)
C47C C46C C48D 81.3(14)
C48C C46C C48D 30.8(7)
C10C C46C C48D 111.0(14)
C47D C46C C49C 75.3(12)
C47C C46C C49C 107.3(17)
C48C C46C C49C 109.3(14)
C10C C46C C49C 108.4(16)
C48D C46C C49C 133(2)
C47D C46C C49D 107.9(14)
C47C C46C C49D 135(2)
C48C C46C C49D 78.3(9)
C10C C46C C49D 106.7(15)
C48D C46C C49D 107.7(14)
C49C C46C C49D 35.3(6)
C46C C47C H47G 109.4
C46C C47C H47H 109.5
H47G C47C H47H 109.5
C46C C47C H47I 109.5
H47G C47C H47I 109.5
H47H C47C H47I 109.4
C46C C48C H48G 109.5
C46C C48C H48H 109.4
H48G C48C H48H 109.5
C46C C48C H48I 109.6
H48G C48C H48I 109.4
H48H C48C H48I 109.5
C46C C49C H49G 109.5
C46C C49C H49H 109.4
H49G C49C H49H 109.5
C46C C49C H49I 109.5
H49G C49C H49I 109.4
H49H C49C H49I 109.5
C46C C47D H47J 109.5
C46C C47D H47K 109.5
H47J C47D H47K 109.5
C46C C47D H47L 109.4
H47J C47D H47L 109.5
H47K C47D H47L 109.5
C46C C48D H48J 109.5
C46C C48D H48K 109.5
H48J C48D H48K 109.4
C46C C48D H48L 109.5
H48J C48D H48L 109.5
H48K C48D H48L 109.5
C46C C49D H49J 109.5
C46C C49D H49K 109.5
H49J C49D H49K 109.5
C46C C49D H49L 109.5
H49J C49D H49L 109.4
H49K C49D H49L 109.5
C13C O4C C50C 115.0(5)
O4C C50C C51C 112.9(5)
O4C C50C H50C 109.1
C51C C50C H50C 109.0
O4C C50C H50D 109.0
C51C C50C H50D 109.0
H50C C50C H50D 107.8
O5C C51C O6C 125.2(10)
O5C C51C C50C 124.8(9)
O6C C51C C50C 110.0(6)
C51C O6C C52C 123.5(8)
O6C C52C C54D 109.5(7)
O6C C52C C54C 111.3(6)
C54D C52C C54C 26.5(9)
O6C C52C C53C 110(2)
C54D C52C C53C 134(2)
C54C C52C C53C 113.7(12)
O6C C52C C53D 107(2)
C54D C52C C53D 114.1(16)
C54C C52C C53D 89.1(13)
C53C C52C C53D 29.8(7)
O6C C52C C55C 97.5(12)
C54D C52C C55C 86.3(19)
C54C C52C C55C 112(2)
C53C C52C C55C 111.2(7)
C53D C52C C55C 139.3(8)
O6C C52C C55D 107.2(6)
C54D C52C C55D 112.8(11)
C54C C52C C55D 132.1(13)
C53C C52C C55D 76.8(6)
C53D C52C C55D 105.9(6)
C55C C52C C55D 34.5(6)
C52C C53C H53G 109.5
C52C C53C H53H 109.5
H53G C53C H53H 109.4
C52C C53C H53I 109.4
H53G C53C H53I 109.4
H53H C53C H53I 109.5
C52C C54C H54G 109.5
C52C C54C H54H 109.4
H54G C54C H54H 109.4
C52C C54C H54I 109.4
H54G C54C H54I 109.5
H54H C54C H54I 109.5
C52C C55C H55G 109.5
C52C C55C H55H 109.4
H55G C55C H55H 109.5
C52C C55C H55I 109.5
H55G C55C H55I 109.4
H55H C55C H55I 109.4
C52C C53D H53J 109.5
C52C C53D H53K 109.5
H53J C53D H53K 109.4
C52C C53D H53L 109.4
H53J C53D H53L 109.4
H53K C53D H53L 109.5
C52C C54D H54J 109.4
C52C C54D H54K 109.5
H54J C54D H54K 109.5
C52C C54D H54L 109.5
H54J C54D H54L 109.5
H54K C54D H54L 109.4
C52C C55D H55J 109.4
C52C C55D H55K 109.5
H55J C55D H55K 109.5
C52C C55D H55L 109.5
H55J C55D H55L 109.5
H55K C55D H55L 109.4
C17C C56C C58C 109.4(8)
C17C C56C C59C 112.8(11)
C58C C56C C59C 109(2)
C17C C56C C57C 110.2(12)
C58C C56C C57C 108.8(7)
C59C C56C C57C 106.7(4)
C56C C57C H57G 109.4
C56C C57C H57H 109.5
H57G C57C H57H 109.5
C56C C57C H57I 109.5
H57G C57C H57I 109.5
H57H C57C H57I 109.4
C56C C58C H58G 109.5
C56C C58C H58H 109.4
H58G C58C H58H 109.5
C56C C58C H58I 109.5
H58G C58C H58I 109.4
H58H C58C H58I 109.5
C56C C59C H59G 109.5
C56C C59C H59H 109.5
H59G C59C H59H 109.4
C56C C59C H59I 109.4
H59G C59C H59I 109.5
H59H C59C H59I 109.5
C20C O7C C60C 113.0(7)
O7C C60C C61C 108.3(5)
O7C C60C H60C 110.1
C61C C60C H60C 110.0
O7C C60C H60D 110.0
C61C C60C H60D 110.1
H60C C60C H60D 108.4
O8C C61C O9C 125.6(13)
O8C C61C C60C 123.4(17)
O9C C61C C60C 111.0(6)
C61C O9C C62C 121.5(6)
C64C C62C C63C 113.6(6)
C64C C62C O9C 108.2(12)
C63C C62C O9C 109.8(14)
C64C C62C C65C 111(2)
C63C C62C C65C 111.9(15)
O9C C62C C65C 101.2(6)
C62C C63C H63D 109.5
C62C C63C H63E 109.5
H63D C63C H63E 109.4
C62C C63C H63F 109.4
H63D C63C H63F 109.5
H63E C63C H63F 109.5
C62C C64C H64D 109.5
C62C C64C H64E 109.5
H64D C64C H64E 109.4
C62C C64C H64F 109.4
H64D C64C H64F 109.5
H64E C64C H64F 109.5
C62C C65C H65D 109.4
C62C C65C H65E 109.5
H65D C65C H65E 109.6
C62C C65C H65F 109.5
H65D C65C H65F 109.5
H65E C65C H65F 109.4
C67C C66C C68C 110.1(18)
C67C C66C C24C 108(2)
C68C C66C C24C 112.6(18)
C67C C66C C69C 107.8(17)
C68C C66C C69C 108(2)
C24C C66C C69C 110.6(13)
C66C C67C H67G 109.4
C66C C67C H67H 109.6
H67G C67C H67H 109.4
C66C C67C H67I 109.4
H67G C67C H67I 109.5
H67H C67C H67I 109.5
C66C C68C H68G 109.4
C66C C68C H68H 109.5
H68G C68C H68H 109.4
C66C C68C H68I 109.4
H68G C68C H68I 109.6
H68H C68C H68I 109.5
C66C C69C H69G 109.4
C66C C69C H69H 109.5
H69G C69C H69H 109.6
C66C C69C H69I 109.5
H69G C69C H69I 109.4
H69H C69C H69I 109.4
C70D O10C C27C 120.6(19)
C70D O10C C70C 24.9(10)
C27C O10C C70C 109.7(16)
C71C C70C O10C 122.8(8)
C71C C70C H70C 106.6
O10C C70C H70C 106.7
C71C C70C H70D 106.7
O10C C70C H70D 106.6
H70C C70C H70D 106.5
O12C C71C C70C 132(3)
O12C C71C O11C 126(4)
C70C C71C O11C 102.2(12)
C71C O12C C72C 131(2)
C73C C72C O12C 109.5(19)
C73C C72C C74C 113(4)
O12C C72C C74C 101(4)
C73C C72C C75C 113(4)
O12C C72C C75C 108(5)
C74C C72C C75C 110(2)
C72C C73C H73G 109.6
C72C C73C H73H 109.4
H73G C73C H73H 109.5
C72C C73C H73I 109.5
H73G C73C H73I 109.4
H73H C73C H73I 109.5
C72C C74C H74G 109.6
C72C C74C H74H 109.4
H74G C74C H74H 109.5
C72C C74C H74I 109.5
H74G C74C H74I 109.4
H74H C74C H74I 109.5
C72C C75C H75G 109.4
C72C C75C H75H 109.5
H75G C75C H75H 109.6
C72C C75C H75I 109.5
H75G C75C H75I 109.5
H75H C75C H75I 109.4
O10C C70D C71D 107.6(9)
O10C C70D H70E 110.2
C71D C70D H70E 110.2
O10C C70D H70F 110.2
C71D C70D H70F 110.2
H70E C70D H70F 108.5
O12D C71D C70D 139(3)
O12D C71D O11D 121(3)
C70D C71D O11D 100.2(14)
C71D O12D C72D 128(3)
O12D C72D C73D 112.6(19)
O12D C72D C75D 116(5)
C73D C72D C75D 111(3)
O12D C72D C74D 100(3)
C73D C72D C74D 108(4)
C75D C72D C74D 109.0(18)
C72D C73D H73J 109.4
C72D C73D H73K 109.5
H73J C73D H73K 109.5
C72D C73D H73L 109.6
H73J C73D H73L 109.5
H73K C73D H73L 109.4
C72D C74D H74J 109.4
C72D C74D H74K 109.5
H74J C74D H74K 109.6
C72D C74D H74L 109.5
H74J C74D H74L 109.5
H74K C74D H74L 109.4
C72D C75D H75J 109.6
C72D C75D H75K 109.4
H75J C75D H75K 109.5
C72D C75D H75L 109.5
H75J C75D H75L 109.4
H75K C75D H75L 109.5
C78D C76C C78C 134(3)
C78D C76C C77C 71.5(9)
C78C C76C C77C 115(3)
C78D C76C C31C 111(2)
C78C C76C C31C 108.4(11)
C77C C76C C31C 111.8(18)
C78D C76C C77D 111.4(11)
C78C C76C C77D 77.2(17)
C77C C76C C77D 42.5(13)
C31C C76C C77D 109.7(9)
C78D C76C C79D 111(2)
C78C C76C C79D 28.0(9)
C77C C76C C79D 131(3)
C31C C76C C79D 111.9(7)
C77D C76C C79D 102(2)
C78D C76C C79C 36.0(10)
C78C C76C C79C 107.9(18)
C77C C76C C79C 105.8(7)
C31C C76C C79C 107.3(19)
C77D C76C C79C 138.6(16)
C79D C76C C79C 80.7(14)
C76C C77C H77G 109.5
C76C C77C H77H 109.4
H77G C77C H77H 109.5
C76C C77C H77I 109.5
H77G C77C H77I 109.4
H77H C77C H77I 109.5
C76C C78C H78G 109.5
C76C C78C H78H 109.4
H78G C78C H78H 109.5
C76C C78C H78I 109.5
H78G C78C H78I 109.4
H78H C78C H78I 109.5
C76C C79C H79G 109.5
C76C C79C H79H 109.5
H79G C79C H79H 109.4
C76C C79C H79I 109.4
H79G C79C H79I 109.5
H79H C79C H79I 109.5
C76C C77D H77J 109.5
C76C C77D H77K 109.4
H77J C77D H77K 109.5
C76C C77D H77L 109.5
H77J C77D H77L 109.5
H77K C77D H77L 109.5
C76C C78D H78J 109.5
C76C C78D H78K 109.5
H78J C78D H78K 109.5
C76C C78D H78L 109.5
H78J C78D H78L 109.5
H78K C78D H78L 109.4
C76C C79D H79J 109.5
C76C C79D H79K 109.5
H79J C79D H79K 109.5
C76C C79D H79L 109.5
H79J C79D H79L 109.5
H79K C79D H79L 109.4
C34C O13C C80C 116.7(5)
O13C C80C C81C 112.4(5)
O13C C80C C81D 113.6(6)
C81C C80C C81D 7.2(6)
O13C C80C H80C 109.1
C81C C80C H80C 109.2
C81D C80C H80C 114.4
O13C C80C H80D 109.1
C81C C80C H80D 109.1
C81D C80C H80D 102.4
H80C C80C H80D 107.8
O14C C81C O15C 119.0(18)
O14C C81C C80C 127.1(19)
O15C C81C C80C 105.5(8)
C81C O15C C82C 123.7(8)
O15C C82C C83C 106.9(12)
O15C C82C C84C 102.2(11)
C83C C82C C84C 112(2)
O15C C82C C85C 113(2)
C83C C82C C85C 111.2(10)
C84C C82C C85C 111.4(14)
C82C C83C H83G 109.4
C82C C83C H83H 109.5
H83G C83C H83H 109.5
C82C C83C H63I 109.5
H83G C83C H63I 109.4
H83H C83C H63I 109.4
C82C C84C H84G 109.5
C82C C84C H84H 109.4
H84G C84C H84H 109.5
C82C C84C H84I 109.4
H84G C84C H84I 109.4
H84H C84C H84I 109.5
C82C C85C H85G 109.4
C82C C85C H85H 109.4
H85G C85C H85H 109.5
C82C C85C H85I 109.5
H85G C85C H85I 109.5
H85H C85C H85I 109.4
O15D C81D O14D 125(2)
O15D C81D C80C 117.2(10)
O14D C81D C80C 113.1(15)
C81D O15D C82D 125.2(10)
O15D C82D C84D 112.4(13)
O15D C82D C85D 107(2)
C84D C82D C85D 114.0(13)
O15D C82D C83D 97.5(14)
C84D C82D C83D 112(2)
C85D C82D C83D 112.9(11)
C82D C83D H83L 109.5
C82D C83D H83M 109.5
H83L C83D H83M 109.5
C82D C83D H83N 109.4
H83L C83D H83N 109.4
H83M C83D H83N 109.5
C82D C84D H84L 109.5
C82D C84D H84M 109.4
H84L C84D H84M 109.4
C82D C84D H84N 109.5
H84L C84D H84N 109.5
H84M C84D H84N 109.6
C82D C85D H85L 109.4
C82D C85D H85M 109.4
H85L C85D H85M 109.5
C82D C85D H85N 109.5
H85L C85D H85N 109.5
H85M C85D H85N 109.5

loop_
_geom_bond_atom_site_label_1
_geom_bond_atom_site_label_2
_geom_bond_distance
I1A I2A 2.92(4)
I2A I3A 2.92(5)
I1B I2B 2.94(4)
I2B I3B 2.94(5)
I1C I2C 2.92(4)
I2C I3C 2.92(5)
I1D I2D 2.92(4)
I2D I3D 2.92(6)
I1E I2E 2.92(9)
I2E I3E 2.92(11)
I4A I5A 2.96(2)
I5A I6A 2.95(4)
I4B I5B 2.97(3)
I5B I6B 2.95(5)
I4C I5C 2.94(3)
I5C I6C 2.96(3)
I4D I5D 2.95(3)
I5D I6D 2.95(2)
I4E I5E 2.95(3)
I5E I6E 2.96(4)
I4F I5F 2.95(7)
I5F I6F 2.95(13)
N1A C86A 1.48(4)
N1A H1A 0.8904
N1A H1B 0.8902
N1A H1C 0.8899
C86A C87A 1.48(3)
C86A H86A 0.9701
C86A H86B 0.9699
C87A C88A 1.48(5)
C87A H87A 0.9699
C87A H87B 0.9701
C88A C89A 1.50(4)
C88A H88A 0.9699
C88A H88B 0.9701
C89A H89A 0.9598
C89A H89B 0.9600
C89A H89C 0.9601
N1B C86B 1.48(2)
N1B H1D 0.8895
N1B H1E 0.8900
N1B H1F 0.8903
C86B C87B 1.456(18)
C86B H86C 0.9700
C86B H86D 0.9702
C87B C88B 1.49(2)
C87B H87C 0.9702
C87B H87D 0.9700
C88B C89B 1.48(2)
C88B H88C 0.9700
C88B H88D 0.9702
C89B H89D 0.9607
C89B H89E 0.9601
C89B H89F 0.9600
C1A C2A 1.38(4)
C1A C6A 1.407(11)
C1A C35A 1.52(2)
C2A C3A 1.39(3)
C2A H2A 0.9299
C3A C4A 1.399(12)
C3A C36A 1.53(3)
C3A C36B 1.53(3)
C4A C5A 1.38(3)
C4A H4A 0.9306
C5A C6A 1.39(2)
C5A C7A 1.514(10)
C6A O1A 1.40(2)
C7A C8A 1.530(14)
C7A H7A1 0.9702
C7A H7A2 0.9705
C8A C13A 1.39(2)
C8A C9A 1.39(4)
C9A C10A 1.389(18)
C9A H9A 0.9307
C10A C11A 1.39(3)
C10A C46A 1.52(4)
C11A C12A 1.38(4)
C11A H11A 0.9297
C12A C13A 1.388(17)
C12A C14A 1.51(2)
C13A O4A 1.39(2)
C14A C15A 1.512(8)
C14A H14A 0.9699
C14A H14B 0.9700
C15A C20A 1.39(2)
C15A C16A 1.38(3)
C16A C17A 1.405(11)
C16A H16A 0.9304
C17A C18A 1.38(3)
C17A C56A 1.53(3)
C18A C19A 1.39(4)
C18A H18A 0.9297
C19A C20A 1.393(12)
C19A C21A 1.51(2)
C20A O7A 1.40(2)
C21A C22A 1.52(3)
C21A H21A 0.9696
C21A H21B 0.9702
C22A C23A 1.38(5)
C22A C27A 1.40(2)
C23A C24A 1.38(3)
C23A H23A 0.9299
C24A C25A 1.39(3)
C24A C66A 1.54(5)
C25A C26A 1.38(5)
C25A H25A 0.9301
C26A C27A 1.38(3)
C26A C28A 1.52(3)
C27A O10A 1.41(3)
C28A C29A 1.520(18)
C28A H28A 0.9697
C28A H28B 0.9701
C29A C30A 1.39(4)
C29A C34A 1.40(2)
C30A C31A 1.38(2)
C30A H30A 0.9294
C31A C32A 1.39(2)
C31A C76A 1.53(3)
C32A C33A 1.40(3)
C32A H32A 0.9306
C33A C34A 1.376(18)
C33A C35A 1.52(2)
C34A O13A 1.42(2)
C35A H35A 0.9700
C35A H35B 0.9704
C36A C39A 1.53(2)
C36A C37A 1.533(15)
C36A C38A 1.53(2)
C37A H37A 0.9594
C37A H37B 0.9603
C37A H37C 0.9608
C38A H38A 0.9598
C38A H38B 0.9594
C38A H38C 0.9607
C39A H39A 0.9598
C39A H39B 0.9608
C39A H39C 0.9603
C36B C38B 1.53(4)
C36B C39B 1.534(4)
C36B C37B 1.534(4)
C37B H37D 0.9596
C37B H37E 0.9607
C37B H37F 0.9600
C38B H38D 0.9601
C38B H38E 0.9600
C38B H38F 0.9606
C39B H39D 0.9596
C39B H39E 0.9599
C39B H39F 0.9608
O1A C40A 1.42(4)
C40A C41A 1.51(2)
C40A H40A 0.9709
C40A H40B 0.9701
C41A O2A 1.195(14)
C41A O3A 1.33(3)
O3A C42A 1.47(3)
C42A C43A 1.501(19)
C42A C45A 1.50(4)
C42A C44A 1.531(8)
C43A H43A 0.9605
C43A H43B 0.9593
C43A H43C 0.9600
C44A H44A 0.9606
C44A H44B 0.9593
C44A H44C 0.9604
C45A H45A 0.9605
C45A H45B 0.9600
C45A H45C 0.9593
C46A C48A 1.53(3)
C46A C48B 1.53(3)
C46A C47A 1.53(2)
C46A C49B 1.529(18)
C46A C49A 1.529(19)
C46A C47B 1.529(18)
C47A H47A 0.9601
C47A H47B 0.9598
C47A H47C 0.9602
C48A H48A 0.9603
C48A H48B 0.9602
C48A H48C 0.9597
C49A H49A 0.9602
C49A H49B 0.9601
C49A H49C 0.9603
C47B H47D 0.9606
C47B H47E 0.9602
C47B H47F 0.9601
C48B H48D 0.9601
C48B H48E 0.9596
C48B H48F 0.9601
C49B H49D 0.9606
C49B H49E 0.9595
C49B H49F 0.9601
O4A C50A 1.42(2)
C50A C51A 1.48(3)
C50A H50A 0.9698
C50A H50B 0.9707
C51A O5B 1.21(3)
C51A O5A 1.21(2)
C51A O6A 1.33(2)
C51A O6B 1.329(11)
O6A C52A 1.49(4)
C52A C54A 1.503(19)
C52A C55A 1.50(3)
C52A C53A 1.51(6)
C53A H53A 0.9599
C53A H53B 0.9600
C53A H53C 0.9596
C54A H54A 0.9599
C54A H54B 0.9608
C54A H54C 0.9599
C55A H55A 0.9608
C55A H55B 0.9595
C55A H55C 0.9601
O6B C52B 1.49(4)
C52B C54B 1.505(15)
C52B C55B 1.507(13)
C52B C53B 1.51(6)
C53B H53D 0.9600
C53B H53E 0.9600
C53B H53F 0.9601
C54B H54D 0.9602
C54B H54E 0.9600
C54B H51F 0.9599
C55B H55D 0.9602
C55B H55E 0.9601
C55B H55F 0.9601
C56A C59A 1.52(3)
C56A C57A 1.52(3)
C56A C57B 1.519(7)
C56A C58B 1.52(6)
C56A C58A 1.53(5)
C56A C59B 1.53(2)
C57A H57A 0.9601
C57A H57B 0.9600
C57A H57C 0.9596
C58A H58A 0.9602
C58A H58B 0.9595
C58A H58C 0.9607
C59A H59A 0.9605
C59A H59B 0.9595
C59A H59C 0.9601
C57B H57D 0.9608
C57B H57E 0.9597
C57B H57F 0.9599
C58B H58D 0.9599
C58B H58E 0.9598
C58B H58F 0.9598
C59B H59D 0.9608
C59B H59E 0.9599
C59B H59F 0.9597
O7A C60A 1.43(5)
C60A C61A 1.48(3)
C60A H60A 0.9698
C60A H60B 0.9705
C61A O8A 1.207(13)
C61A O9A 1.33(3)
O9A C62A 1.49(4)
C62A C65A 1.499(6)
C62A C64A 1.51(5)
C62A C63A 1.509(10)
C63A H63A 0.9599
C63A H63B 0.9597
C63A H63C 0.9605
C64A H64A 0.9599
C64A H64B 0.9601
C64A H64C 0.9598
C65A H65A 0.9605
C65A H65B 0.9598
C65A H65C 0.9601
C66A C67A 1.527(5)
C66A C69A 1.53(2)
C66A C68A 1.53(3)
C67A H67A 0.9602
C67A H67B 0.9605
C67A H67C 0.9596
C68A H68A 0.9601
C68A H68B 0.9596
C68A H68C 0.9601
C69A H69A 0.9601
C69A H69B 0.9596
C69A H69C 0.9605
O10A C70A 1.41(3)
C70A C71A 1.50(5)
C70A H70A 0.9693
C70A H70B 0.9701
C71A O11A 1.174(11)
C71A O12A 1.32(3)
O12A C72A 1.48(5)
O12A C72B 1.56(6)
C72A C74A 1.52(5)
C72A C75A 1.52(3)
C72A C73A 1.53(3)
C73A H73A 0.9593
C73A H73B 0.9600
C73A H73C 0.9607
C74A H74A 0.9600
C74A H74B 0.9605
C74A H74C 0.9606
C75A H75A 0.9593
C75A H75B 0.9606
C75A H75C 0.9605
C72B C75B 1.52(3)
C72B C74B 1.52(8)
C72B C73B 1.53(3)
C73B H73D 0.9595
C73B H73E 0.9602
C73B H73F 0.9603
C74B H74D 0.9600
C74B H74E 0.9608
C74B H74F 0.9600
C75B H75D 0.9596
C75B H75E 0.9602
C75B H75F 0.9605
C76A C79A 1.505(15)
C76A C78A 1.50(5)
C76A C77B 1.51(2)
C76A C79B 1.51(3)
C76A C77A 1.513(18)
C76A C78B 1.52(4)
C77A H77A 0.9597
C77A H77B 0.9604
C77A H77C 0.9600
C78A H78A 0.9604
C78A H78B 0.9603
C78A H78C 0.9599
C79A H79A 0.9597
C79A H79B 0.9600
C79A H79C 0.9602
C77B H77D 0.9594
C77B H77E 0.9607
C77B H77F 0.9603
C78B H78D 0.9599
C78B H78E 0.9595
C78B H78F 0.9601
C79B H79D 0.9599
C79B H79E 0.9602
C79B H79F 0.9608
O13A C80A 1.42(4)
C80A C81A 1.50(4)
C80A H80A 0.9705
C80A H80B 0.9697
C81A O14B 1.201(6)
C81A O14A 1.202(16)
C81A O15A 1.32(5)
C81A O15B 1.32(4)
O15A C82A 1.50(5)
C82A C83A 1.510(19)
C82A C84A 1.51(2)
C82A C85A 1.51(6)
C83A H83A 0.9610
C83A H83B 0.9596
C83A H83C 0.9596
C84A H84A 0.9602
C84A H84B 0.9595
C84A H84C 0.9609
C85A H85A 0.9601
C85A H85B 0.9596
C85A H85C 0.9597
O15B C82B 1.50(6)
C82B C83B 1.51(4)
C82B C85B 1.51(5)
C82B C84B 1.51(5)
C83B H83D 0.9596
C83B H83E 0.9605
C83B H83F 0.9596
C84B H84D 0.9603
C84B H84E 0.9597
C84B H84F 0.9606
C85B H85D 0.9596
C85B H85E 0.9596
C85B H85F 0.9604
C1C C6C 1.387(6)
C1C C2C 1.390(10)
C1C C35C 1.531(8)
C2C C3C 1.383(7)
C2C H2C 0.9300
C3C C4C 1.388(6)
C3C C36C 1.530(9)
C4C C5C 1.387(8)
C4C H4C 0.9298
C5C C6C 1.399(7)
C5C C7C 1.511(6)
C6C O1C 1.400(7)
C7C C8C 1.514(6)
C7C H7C 0.9699
C7C H7D 0.9699
C8C C9C 1.380(12)
C8C C13C 1.399(8)
C9C C10C 1.390(8)
C9C H9C 0.9294
C10C C11C 1.385(10)
C10C C46C 1.529(15)
C11C C12C 1.383(16)
C11C H11C 0.9306
C12C C13C 1.388(9)
C12C C14C 1.516(11)
C13C O4C 1.394(9)
C14C C15C 1.516(8)
C14C H14C 0.9700
C14C H14D 0.9703
C15C C16C 1.385(17)
C15C C20C 1.390(11)
C16C C17C 1.392(10)
C16C H16C 0.9298
C17C C18C 1.388(13)
C17C C56C 1.520(15)
C18C C19C 1.39(2)
C18C H18C 0.9306
C19C C20C 1.387(11)
C19C C21C 1.521(12)
C20C O7C 1.402(12)
C21C C22C 1.518(16)
C21C H21C 0.9701
C21C H21D 0.9706
C22C C23C 1.38(3)
C22C C27C 1.399(14)
C23C C24C 1.388(18)
C23C H23C 0.9303
C24C C25C 1.385(16)
C24C C66C 1.54(3)
C25C C26C 1.38(2)
C25C H25C 0.9297
C26C C27C 1.399(14)
C26C C28C 1.517(14)
C27C O10C 1.399(17)
C28C C29C 1.529(8)
C28C H28C 0.9701
C28C H28D 0.9703
C29C C34C 1.384(12)
C29C C30C 1.388(18)
C30C C31C 1.404(8)
C30C H30C 0.9307
C31C C32C 1.377(12)
C31C C76C 1.533(15)
C32C C33C 1.384(12)
C32C H32C 0.9296
C33C C34C 1.393(6)
C33C C35C 1.519(10)
C34C O13C 1.405(10)
C35C H35C 0.9697
C35C H35D 0.9701
C36C C37D 1.514(9)
C36C C38C 1.515(9)
C36C C37C 1.521(7)
C36C C38D 1.532(8)
C36C C39D 1.537(12)
C36C C39C 1.540(12)
C37C H37G 0.9599
C37C H37H 0.9607
C37C H37I 0.9595
C38C H38G 0.9602
C38C H38H 0.9595
C38C H38I 0.9607
C39C H39G 0.9600
C39C H39H 0.9594
C39C H39I 0.9603
C37D H37L 0.9609
C37D H37M 0.9594
C37D H37N 0.9602
C38D H38L 0.9610
C38D H38M 0.9598
C38D H38N 0.9594
C39D H39L 0.9598
C39D H39M 0.9602
C39D H39N 0.9594
O1C C40C 1.424(10)
C40C C41C 1.466(10)
C40C H40C 0.9700
C40C H40D 0.9696
C41C O2D 1.194(6)
C41C O2C 1.198(6)
C41C O3D 1.341(9)
C41C O3C 1.341(9)
O3C C42C 1.502(9)
C42C C45C 1.522(9)
C42C C43C 1.523(10)
C42C C44C 1.528(9)
C43C H43D 0.9599
C43C H43E 0.9604
C43C H43F 0.9608
C44C H44D 0.9598
C44C H44E 0.9593
C44C H44F 0.9606
C45C H45D 0.9594
C45C H45E 0.9607
C45C H45F 0.9604
O3D C42D 1.501(9)
C42D C45D 1.521(8)
C42D C43D 1.523(11)
C42D C44D 1.525(8)
C43D H43G 0.9600
C43D H43H 0.9601
C43D H43I 0.9608
C44D H44G 0.9600
C44D H44H 0.9594
C44D H44I 0.9603
C45D H45G 0.9594
C45D H45H 0.9608
C45D H45I 0.9601
C46C C47D 1.515(18)
C46C C47C 1.522(17)
C46C C48C 1.529(14)
C46C C48D 1.530(17)
C46C C49C 1.536(11)
C46C C49D 1.539(10)
C47C H47G 0.9606
C47C H47H 0.9600
C47C H47I 0.9599
C48C H48G 0.9599
C48C H48H 0.9598
C48C H48I 0.9600
C49C H49G 0.9606
C49C H49H 0.9599
C49C H49I 0.9598
C47D H47J 0.9608
C47D H47K 0.9600
C47D H47L 0.9600
C48D H48J 0.9595
C48D H48K 0.9600
C48D H48L 0.9600
C49D H49J 0.9595
C49D H49K 0.9608
C49D H49L 0.9601
O4C C50C 1.428(9)
C50C C51C 1.474(13)
C50C H50C 0.9705
C50C H50D 0.9697
C51C O5C 1.191(6)
C51C O6C 1.297(7)
O6C C52C 1.459(14)
C52C C54D 1.50(3)
C52C C54C 1.50(2)
C52C C53C 1.515(14)
C52C C53D 1.535(12)
C52C C55C 1.548(13)
C52C C55D 1.547(6)
C53C H53G 0.9595
C53C H53H 0.9608
C53C H53I 0.9597
C54C H54G 0.9603
C54C H54H 0.9597
C54C H54I 0.9608
C55C H55G 0.9602
C55C H55H 0.9595
C55C H55I 0.9599
C53D H53J 0.9599
C53D H53K 0.9604
C53D H53L 0.9596
C54D H54J 0.9603
C54D H54K 0.9604
C54D H54L 0.9596
C55D H55J 0.9600
C55D H55K 0.9596
C55D H55L 0.9604
C56C C58C 1.53(3)
C56C C59C 1.535(9)
C56C C57C 1.537(5)
C57C H57G 0.9607
C57C H57H 0.9593
C57C H57I 0.9604
C58C H58G 0.9606
C58C H58H 0.9604
C58C H58I 0.9599
C59C H59G 0.9606
C59C H59H 0.9599
C59C H59I 0.9593
O7C C60C 1.43(2)
C60C C61C 1.487(19)
C60C H60C 0.9702
C60C H60D 0.9700
C61C O8C 1.205(7)
C61C O9C 1.317(15)
O9C C62C 1.50(2)
C62C C64C 1.482(10)
C62C C63C 1.495(9)
C62C C65C 1.52(2)
C63C H63D 0.9603
C63C H63E 0.9595
C63C H63F 0.9604
C64C H64D 0.9601
C64C H64E 0.9604
C64C H64F 0.9594
C65C H65D 0.9604
C65C H65E 0.9604
C65C H65F 0.9600
C66C C67C 1.498(11)
C66C C68C 1.50(2)
C66C C69C 1.55(2)
C67C H67G 0.9596
C67C H67H 0.9605
C67C H67I 0.9599
C68C H68G 0.9603
C68C H68H 0.9599
C68C H68I 0.9605
C69C H69G 0.9603
C69C H69H 0.9605
C69C H69I 0.9596
O10C C70D 1.37(3)
O10C C70C 1.484(17)
C70C C71C 1.48(2)
C70C H70C 0.9708
C70C H70D 0.9697
C71C O12C 0.937(13)
C71C O11C 1.49(2)
O12C C72C 1.46(3)
C72C C73C 1.46(6)
C72C C74C 1.471(16)
C72C C75C 1.476(19)
C73C H73G 0.9601
C73C H73H 0.9598
C73C H73I 0.9599
C74C H74G 0.9604
C74C H74H 0.9599
C74C H74I 0.9598
C75C H75G 0.9605
C75C H75H 0.9601
C75C H75I 0.9600
C70D C71D 1.48(3)
C70D H70E 0.9701
C70D H70F 0.9709
C71D O12D 1.059(13)
C71D O11D 1.54(3)
O12D C72D 1.47(3)
C72D C73D 1.47(5)
C72D C75D 1.49(2)
C72D C74D 1.492(12)
C73D H73J 0.9597
C73D H73K 0.9600
C73D H73L 0.9604
C74D H74J 0.9602
C74D H74K 0.9604
C74D H74L 0.9600
C75D H75J 0.9602
C75D H75K 0.9600
C75D H75L 0.9597
C76C C78D 1.475(17)
C76C C78C 1.48(3)
C76C C77C 1.515(9)
C76C C77D 1.536(17)
C76C C79D 1.54(3)
C76C C79C 1.549(10)
C77C H77G 0.9606
C77C H77H 0.9599
C77C H77I 0.9599
C78C H78G 0.9598
C78C H78H 0.9600
C78C H78I 0.9599
C79C H79G 0.9598
C79C H79H 0.9599
C79C H79I 0.9606
C77D H77J 0.9609
C77D H77K 0.9599
C77D H77L 0.9601
C78D H78J 0.9610
C78D H78K 0.9596
C78D H78L 0.9597
C79D H79J 0.9600
C79D H79K 0.9597
C79D H79L 0.9597
O13C C80C 1.414(17)
C80C C81C 1.48(2)
C80C C81D 1.48(2)
C80C H80C 0.9696
C80C H80D 0.9700
C81C O14C 1.180(8)
C81C O15C 1.328(15)
O15C C82C 1.49(2)
C82C C83C 1.506(14)
C82C C84C 1.507(19)
C82C C85C 1.508(9)
C83C H83G 0.9599
C83C H83H 0.9608
C83C H63I 0.9594
C84C H84G 0.9603
C84C H84H 0.9607
C84C H84I 0.9599
C85C H85G 0.9603
C85C H85H 0.9594
C85C H85I 0.9608
C81D O15D 1.244(16)
C81D O14D 1.294(11)
O15D C82D 1.49(2)
C82D C84D 1.499(17)
C82D C85D 1.501(9)
C82D C83D 1.505(15)
C83D H83L 0.9597
C83D H83M 0.9608
C83D H83N 0.9600
C84D H84L 0.9599
C84D H84M 0.9601
C84D H84N 0.9607
C85D H85L 0.9597
C85D H85M 0.9599
C85D H85N 0.9609

loop_
_geom_torsion_atom_site_label_1
_geom_torsion_atom_site_label_2
_geom_torsion_atom_site_label_3
_geom_torsion_atom_site_label_4
_geom_torsion
N1A C86A C87A C88A -179.5(6)
C86A C87A C88A C89A -179.6(7)
N1B C86B C87B C88B -179.7(4)
C86B C87B C88B C89B 175.6(5)
C6A C1A C2A C3A 4(2)
C35A C1A C2A C3A -175.9(15)
C1A C2A C3A C4A -1(2)
C1A C2A C3A C36A 178.3(14)
C1A C2A C3A C36B -175.0(15)
C2A C3A C4A C5A -0.8(18)
C36A C3A C4A C5A 180.0(12)
C36B C3A C4A C5A 172.6(14)
C3A C4A C5A C6A -0.8(17)
C3A C4A C5A C7A -179.7(13)
C4A C5A C6A O1A 179.3(11)
C7A C5A C6A O1A -1.9(15)
C4A C5A C6A C1A 4.2(17)
C7A C5A C6A C1A -177.0(12)
C2A C1A C6A C5A -5.6(17)
C35A C1A C6A C5A 174.3(13)
C2A C1A C6A O1A 179.5(12)
C35A C1A C6A O1A -0.6(18)
C4A C5A C7A C8A -88.2(16)
C6A C5A C7A C8A 93(2)
C5A C7A C8A C13A -117.4(15)
C5A C7A C8A C9A 64.9(16)
C13A C8A C9A C10A 0.1(5)
C7A C8A C9A C10A 177.9(3)
C8A C9A C10A C11A 0.7(5)
C8A C9A C10A C46A -175.6(4)
C9A C10A C11A C12A -1.0(5)
C46A C10A C11A C12A 175.4(4)
C10A C11A C12A C13A 0.4(5)
C10A C11A C12A C14A -176.5(3)
C11A C12A C13A C8A 0.6(5)
C14A C12A C13A C8A 177.4(4)
C11A C12A C13A O4A 178.4(3)
C14A C12A C13A O4A -4.7(5)
C9A C8A C13A C12A -0.8(5)
C7A C8A C13A C12A -178.5(3)
C9A C8A C13A O4A -178.6(3)
C7A C8A C13A O4A 3.6(5)
C11A C12A C14A C15A -58.7(15)
C13A C12A C14A C15A 124.6(15)
C12A C14A C15A C20A -84(3)
C12A C14A C15A C16A 93(2)
C20A C15A C16A C17A 0(3)
C14A C15A C16A C17A -178(2)
C15A C16A C17A C18A 1(3)
C15A C16A C17A C56A 179(100)
C16A C17A C18A C19A -1(3)
C56A C17A C18A C19A -179(100)
C17A C18A C19A C20A 0(3)
C17A C18A C19A C21A 177(3)
C16A C15A C20A C19A -1(3)
C14A C15A C20A C19A 177(2)
C16A C15A C20A O7A -179(100)
C14A C15A C20A O7A -1(3)
C18A C19A C20A C15A 1(3)
C21A C19A C20A C15A -176(3)
C18A C19A C20A O7A 179(100)
C21A C19A C20A O7A 2(3)
C18A C19A C21A C22A -88(2)
C20A C19A C21A C22A 89(3)
C19A C21A C22A C23A 50.5(15)
C19A C21A C22A C27A -130.7(15)
C27A C22A C23A C24A -0.2(13)
C21A C22A C23A C24A 178.6(9)
C22A C23A C24A C25A 2.8(14)
C22A C23A C24A C66A -172.3(10)
C23A C24A C25A C26A -2.2(14)
C66A C24A C25A C26A 172.9(11)
C24A C25A C26A C27A -1.0(13)
C24A C25A C26A C28A -177.0(10)
C25A C26A C27A C22A 3.8(11)
C28A C26A C27A C22A 179.7(7)
C25A C26A C27A O10A -177.1(7)
C28A C26A C27A O10A -1.1(10)
C23A C22A C27A C26A -3.2(11)
C21A C22A C27A C26A 178.0(8)
C23A C22A C27A O10A 177.7(7)
C21A C22A C27A O10A -1.2(10)
C27A C26A C28A C29A 117.5(19)
C25A C26A C28A C29A -66.6(18)
C26A C28A C29A C30A 90(2)
C26A C28A C29A C34A -89(3)
C34A C29A C30A C31A 2(3)
C28A C29A C30A C31A -178(2)
C29A C30A C31A C32A 0(3)
C29A C30A C31A C76A -177.6(18)
C30A C31A C32A C33A 0(3)
C76A C31A C32A C33A 177.6(19)
C31A C32A C33A C34A -2(3)
C31A C32A C33A C35A 179.7(19)
C32A C33A C34A C29A 4(2)
C35A C33A C34A C29A -177.4(18)
C32A C33A C34A O13A 180(100)
C35A C33A C34A O13A -2(2)
C30A C29A C34A C33A -4(2)
C28A C29A C34A C33A 175(2)
C30A C29A C34A O13A -180(100)
C28A C29A C34A O13A 0(2)
C2A C1A C35A C33A 73.0(14)
C6A C1A C35A C33A -106.9(17)
C34A C33A C35A C1A 109(2)
C32A C33A C35A C1A -72.2(16)
C2A C3A C36A C39A -48.7(17)
C4A C3A C36A C39A 130.5(15)
C36B C3A C36A C39A -83(3)
C2A C3A C36A C37A 68.7(13)
C4A C3A C36A C37A -112.1(11)
C36B C3A C36A C37A 34(3)
C2A C3A C36A C38A -171.7(15)
C4A C3A C36A C38A 7.5(16)
C36B C3A C36A C38A 154(4)
C2A C3A C36B C38B -117.5(13)
C4A C3A C36B C38B 69.1(15)
C36A C3A C36B C38B 31(3)
C2A C3A C36B C39B 2(2)
C4A C3A C36B C39B -171(2)
C36A C3A C36B C39B 151(4)
C2A C3A C36B C37B 126(2)
C4A C3A C36B C37B -47(2)
C36A C3A C36B C37B -85(4)
C5A C6A O1A C40A 120.4(10)
C1A C6A O1A C40A -64.5(12)
C6A O1A C40A C41A -97.0(10)
O1A C40A C41A O2A 18.4(13)
O1A C40A C41A O3A -164.9(10)
O2A C41A O3A C42A 3.2(12)
C40A C41A O3A C42A -173.5(8)
C41A O3A C42A C43A 62.4(15)
C41A O3A C42A C45A -178.0(8)
C41A O3A C42A C44A -60.7(19)
C11A C10A C46A C48A 138.5(5)
C9A C10A C46A C48A -45.4(5)
C11A C10A C46A C48B 172.0(5)
C9A C10A C46A C48B -11.9(6)
C11A C10A C46A C47A -102.8(7)
C9A C10A C46A C47A 73.3(7)
C11A C10A C46A C49B -67.7(6)
C9A C10A C46A C49B 108.4(6)
C11A C10A C46A C49A 16.0(6)
C9A C10A C46A C49A -167.9(6)
C11A C10A C46A C47B 50.3(6)
C9A C10A C46A C47B -133.5(6)
C12A C13A O4A C50A 106.2(4)
C8A C13A O4A C50A -75.9(5)
C13A O4A C50A C51A -128.7(14)
O4A C50A C51A O5B -20(3)
O4A C50A C51A O5A 12(4)
O4A C50A C51A O6A -174(2)
O4A C50A C51A O6B 164(2)
O5B C51A O6A C52A 36(3)
O5A C51A O6A C52A 3(4)
O6B C51A O6A C52A -82(4)
C50A C51A O6A C52A -171(2)
C51A O6A C52A C54A 179(4)
C51A O6A C52A C55A 59(3)
C51A O6A C52A C53A -64(3)
O5B C51A O6B C52B 1(4)
O5A C51A O6B C52B -28(4)
O6A C51A O6B C52B 78(6)
C50A C51A O6B C52B 176(2)
C51A O6B C52B C54B 173(3)
C51A O6B C52B C55B 56(3)
C51A O6B C52B C53B -68(2)
C18A C17A C56A C59A -168(4)
C16A C17A C56A C59A 13(4)
C18A C17A C56A C57A -43(3)
C16A C17A C56A C57A 139(3)
C18A C17A C56A C57B -6(4)
C16A C17A C56A C57B 176(4)
C18A C17A C56A C58B 118(2)
C16A C17A C56A C58B -60(2)
C18A C17A C56A C58A 72(3)
C16A C17A C56A C58A -106(2)
C18A C17A C56A C59B -125(3)
C16A C17A C56A C59B 57(3)
C15A C20A O7A C60A -92.5(18)
C19A C20A O7A C60A 89.5(19)
C20A O7A C60A C61A -174.8(5)
O7A C60A C61A O8A -1.2(8)
O7A C60A C61A O9A 178.4(4)
O8A C61A O9A C62A 1.6(8)
C60A C61A O9A C62A -178.0(5)
C61A O9A C62A C65A 59(2)
C61A O9A C62A C64A 176.9(5)
C61A O9A C62A C63A -66(2)
C23A C24A C66A C67A 86.3(11)
C25A C24A C66A C67A -88.6(12)
C23A C24A C66A C69A -31.9(15)
C25A C24A C66A C69A 153.3(13)
C23A C24A C66A C68A -154.1(13)
C25A C24A C66A C68A 31.0(15)
C26A C27A O10A C70A 96.7(7)
C22A C27A O10A C70A -84.1(7)
C27A O10A C70A C71A 136.0(17)
O10A C70A C71A O11A -5(3)
O10A C70A C71A O12A 177(2)
O11A C71A O12A C72A -3(3)
C70A C71A O12A C72A 175(2)
O11A C71A O12A C72B -4(3)
C70A C71A O12A C72B 174(2)
C71A O12A C72A C74A 60(2)
C72B O12A C72A C74A 62(7)
C71A O12A C72A C75A -63(2)
C72B O12A C72A C75A -61(7)
C71A O12A C72A C73A 180(100)
C72B O12A C72A C73A -179(7)
C71A O12A C72B C75B -30(4)
C72A O12A C72B C75B 152(10)
C71A O12A C72B C74B 91(2)
C72A O12A C72B C74B -88(10)
C71A O12A C72B C73B -154(5)
C72A O12A C72B C73B 28(11)
C30A C31A C76A C79A 172(3)
C32A C31A C76A C79A -6(3)
C30A C31A C76A C78A -65(2)
C32A C31A C76A C78A 117.2(19)
C30A C31A C76A C77B 118(2)
C32A C31A C76A C77B -60.0(19)
C30A C31A C76A C79B -5(3)
C32A C31A C76A C79B 177(3)
C30A C31A C76A C77A 53(2)
C32A C31A C76A C77A -125(2)
C30A C31A C76A C78B -125(2)
C32A C31A C76A C78B 57(2)
C33A C34A O13A C80A 114.8(16)
C29A C34A O13A C80A -69.5(18)
C34A O13A C80A C81A -105.5(13)
O13A C80A C81A O14B -14(3)
O13A C80A C81A O14A 22.2(15)
O13A C80A C81A O15A -168.9(13)
O13A C80A C81A O15B 167.2(18)
O14B C81A O15A C82A 32.1(15)
O14A C81A O15A C82A -3(2)
O15B C81A O15A C82A -87(3)
C80A C81A O15A C82A -171.8(12)
C81A O15A C82A C83A 65(3)
C81A O15A C82A C84A -60(3)
C81A O15A C82A C85A -176.6(18)
O14B C81A O15B C82B -3(3)
O14A C81A O15B C82B -36(3)
O15A C81A O15B C82B 73(4)
C80A C81A O15B C82B 176(2)
C81A O15B C82B C83B 58(2)
C81A O15B C82B C85B 177(3)
C81A O15B C82B C84B -63(3)
C6C C1C C2C C3C 0.9(8)
C35C C1C C2C C3C -179.5(5)
C1C C2C C3C C4C 1.9(8)
C1C C2C C3C C36C -177.9(5)
C2C C3C C4C C5C -1.5(7)
C36C C3C C4C C5C 178.3(4)
C3C C4C C5C C6C -1.7(7)
C3C C4C C5C C7C 177.9(4)
C2C C1C C6C C5C -4.5(8)
C35C C1C C6C C5C 176.0(5)
C2C C1C C6C O1C 177.5(4)
C35C C1C C6C O1C -2.0(7)
C4C C5C C6C C1C 4.8(7)
C7C C5C C6C C1C -174.8(5)
C4C C5C C6C O1C -177.1(4)
C7C C5C C6C O1C 3.3(6)
C4C C5C C7C C8C -79.0(6)
C6C C5C C7C C8C 100.6(7)
C5C C7C C8C C9C 63.5(6)
C5C C7C C8C C13C -115.9(6)
C13C C8C C9C C10C 0.9(6)
C7C C8C C9C C10C -178.5(3)
C8C C9C C10C C11C 0.5(6)
C8C C9C C10C C46C -177.5(4)
C9C C10C C11C C12C -1.8(6)
C46C C10C C11C C12C 176.2(4)
C10C C11C C12C C13C 1.6(6)
C10C C11C C12C C14C -177.4(4)
C11C C12C C13C O4C 177.7(3)
C14C C12C C13C O4C -3.4(5)
C11C C12C C13C C8C 0.0(5)
C14C C12C C13C C8C 178.9(3)
C9C C8C C13C C12C -1.2(5)
C7C C8C C13C C12C 178.3(3)
C9C C8C C13C O4C -178.8(3)
C7C C8C C13C O4C 0.6(5)
C11C C12C C14C C15C -58.3(8)
C13C C12C C14C C15C 122.8(7)
C12C C14C C15C C16C 89.1(11)
C12C C14C C15C C20C -89.7(12)
C20C C15C C16C C17C 1.3(16)
C14C C15C C16C C17C -177.5(11)
C15C C16C C17C C18C 0.8(17)
C15C C16C C17C C56C -178.9(11)
C16C C17C C18C C19C -0.4(17)
C56C C17C C18C C19C 179.3(13)
C17C C18C C19C C20C -2.0(17)
C17C C18C C19C C21C 178.5(13)
C18C C19C C20C C15C 4.3(16)
C21C C19C C20C C15C -176.3(11)
C18C C19C C20C O7C -178.0(10)
C21C C19C C20C O7C 1.5(14)
C16C C15C C20C C19C -3.9(15)
C14C C15C C20C C19C 174.9(11)
C16C C15C C20C O7C 178.3(9)
C14C C15C C20C O7C -2.8(13)
C18C C19C C21C C22C -86.3(13)
C20C C19C C21C C22C 94.3(15)
C19C C21C C22C C23C 49.1(10)
C19C C21C C22C C27C -130.6(9)
C27C C22C C23C C24C 0.9(6)
C21C C22C C23C C24C -178.8(4)
C22C C23C C24C C25C 2.9(6)
C22C C23C C24C C66C -172.9(5)
C23C C24C C25C C26C -2.5(6)
C66C C24C C25C C26C 173.2(5)
C24C C25C C26C C27C -1.7(6)
C24C C25C C26C C28C -178.3(4)
C23C C22C C27C O10C 175.9(3)
C21C C22C C27C O10C -4.3(5)
C23C C22C C27C C26C -5.3(5)
C21C C22C C27C C26C 174.4(4)
C25C C26C C27C C22C 5.7(5)
C28C C26C C27C C22C -177.7(3)
C25C C26C C27C O10C -175.6(3)
C28C C26C C27C O10C 1.0(5)
C25C C26C C28C C29C -64.2(10)
C27C C26C C28C C29C 119.4(9)
C26C C28C C29C C34C -88.4(14)
C26C C28C C29C C30C 89.4(12)
C34C C29C C30C C31C 0.1(13)
C28C C29C C30C C31C -177.9(10)
C29C C30C C31C C32C -0.7(13)
C29C C30C C31C C76C 179.8(9)
C30C C31C C32C C33C 1.7(12)
C76C C31C C32C C33C -178.8(8)
C31C C32C C33C C34C -2.0(11)
C31C C32C C33C C35C 178.9(8)
C30C C29C C34C C33C -0.4(12)
C28C C29C C34C C33C 177.4(9)
C30C C29C C34C O13C -177.8(8)
C28C C29C C34C O13C 0.1(12)
C32C C33C C34C C29C 1.3(11)
C35C C33C C34C C29C -179.6(8)
C32C C33C C34C O13C 178.7(7)
C35C C33C C34C O13C -2.2(10)
C32C C33C C35C C1C -75.0(7)
C34C C33C C35C C1C 105.9(8)
C6C C1C C35C C33C -113.6(6)
C2C C1C C35C C33C 66.9(6)
C2C C3C C36C C37D 163.3(7)
C4C C3C C36C C37D -16.5(8)
C2C C3C C36C C38C 4.9(9)
C4C C3C C36C C38C -174.9(7)
C2C C3C C36C C37C 128.7(6)
C4C C3C C36C C37C -51.1(7)
C2C C3C C36C C38D 42.5(8)
C4C C3C C36C C38D -137.2(7)
C2C C3C C36C C39D -73.7(8)
C4C C3C C36C C39D 106.5(7)
C2C C3C C36C C39C -118.0(6)
C4C C3C C36C C39C 62.2(7)
C1C C6C O1C C40C -84.9(5)
C5C C6C O1C C40C 96.9(5)
C6C O1C C40C C41C -151.3(4)
O1C C40C C41C O2D 21.8(12)
O1C C40C C41C O2C -17.8(10)
O1C C40C C41C O3D 179.1(6)
O1C C40C C41C O3C 174.1(6)
O2D C41C O3C C42C -22.6(14)
O2C C41C O3C C42C 15.9(13)
O3D C41C O3C C42C 44(3)
C40C C41C O3C C42C -177.3(7)
C41C O3C C42C C45C 81.5(10)
C41C O3C C42C C43C -38.9(12)
C41C O3C C42C C44C -162.3(9)
O2D C41C O3D C42D -10.3(14)
O2C C41C O3D C42D 27.0(12)
O3C C41C O3D C42D -127(4)
C40C C41C O3D C42D -170.2(7)
C41C O3D C42D C45D 40.9(12)
C41C O3D C42D C43D -81.9(10)
C41C O3D C42D C44D 163.1(9)
C11C C10C C46C C47D 168.4(7)
C9C C10C C46C C47D -13.7(8)
C11C C10C C46C C47C 132.4(5)
C9C C10C C46C C47C -49.8(6)
C11C C10C C46C C48C 10.8(7)
C9C C10C C46C C48C -171.4(6)
C11C C10C C46C C48D 44.0(8)
C9C C10C C46C C48D -138.2(7)
C11C C10C C46C C49C -110.2(7)
C9C C10C C46C C49C 67.7(7)
C11C C10C C46C C49D -73.1(6)
C9C C10C C46C C49D 104.7(5)
C12C C13C O4C C50C 101.5(4)
C8C C13C O4C C50C -80.7(4)
C13C O4C C50C C51C -129.3(6)
O4C C50C C51C O5C -2.0(12)
O4C C50C C51C O6C 179.6(7)
O5C C51C O6C C52C 4.2(14)
C50C C51C O6C C52C -177.4(8)
C51C O6C C52C C54D -77.2(11)
C51C O6C C52C C54C -48.9(13)
C51C O6C C52C C53C 78.2(10)
C51C O6C C52C C53D 46.9(14)
C51C O6C C52C C55C -165.9(11)
C51C O6C C52C C55D 160.2(6)
C18C C17C C56C C58C 115.0(12)
C16C C17C C56C C58C -65.4(12)
C18C C17C C56C C59C -6.3(18)
C16C C17C C56C C59C 173.4(15)
C18C C17C C56C C57C -125.4(11)
C16C C17C C56C C57C 54.2(10)
C19C C20C O7C C60C 90.1(10)
C15C C20C O7C C60C -92.0(9)
C20C O7C C60C C61C -162.8(4)
O7C C60C C61C O8C -5.4(7)
O7C C60C C61C O9C 173.4(4)
O8C C61C O9C C62C -4.3(9)
C60C C61C O9C C62C 176.9(5)
C61C O9C C62C C64C -61.3(12)
C61C O9C C62C C63C 63.2(9)
C61C O9C C62C C65C -178.4(6)
C25C C24C C66C C67C -101.3(6)
C23C C24C C66C C67C 74.3(7)
C25C C24C C66C C68C 20.5(8)
C23C C24C C66C C68C -164.0(7)
C25C C24C C66C C69C 140.8(7)
C23C C24C C66C C69C -43.6(8)
C22C C27C O10C C70D -59.9(6)
C26C C27C O10C C70D 121.4(5)
C22C C27C O10C C70C -84.7(5)
C26C C27C O10C C70C 96.5(5)
C70D O10C C70C C71C 100(4)
C27C O10C C70C C71C -138.7(10)
O10C C70C C71C O12C 169(2)
O10C C70C C71C O11C -10.8(18)
C70C C71C O12C C72C -174.8(18)
O11C C71C O12C C72C 5(3)
C71C O12C C72C C73C -68(3)
C71C O12C C72C C74C 172(4)
C71C O12C C72C C75C 56(3)
C27C O10C C70D C71D -125.2(11)
C70C O10C C70D C71D -55(4)
O10C C70D C71D O12D 6(2)
O10C C70D C71D O11D -174(2)
C70D C71D O12D C72D 175(2)
O11D C71D O12D C72D -4(3)
C71D O12D C72D C73D 64(3)
C71D O12D C72D C75D -65(4)
C71D O12D C72D C74D 178(3)
C32C C31C C76C C78D -88.9(13)
C30C C31C C76C C78D 90.5(14)
C32C C31C C76C C78C 116.8(10)
C30C C31C C76C C78C -63.8(11)
C32C C31C C76C C77C -11.3(15)
C30C C31C C76C C77C 168.1(14)
C32C C31C C76C C77D 34.2(13)
C30C C31C C76C C77D -146.3(12)
C32C C31C C76C C79D 146.4(13)
C30C C31C C76C C79D -34.1(14)
C32C C31C C76C C79C -126.9(15)
C30C C31C C76C C79C 52.6(16)
C29C C34C O13C C80C -73.0(10)
C33C C34C O13C C80C 109.5(8)
C34C O13C C80C C81C -119.3(7)
C34C O13C C80C C81D -111.6(10)
O13C C80C C81C O14C 31.8(10)
C81D C80C C81C O14C -69(8)
O13C C80C C81C O15C 179.1(6)
C81D C80C C81C O15C 78(8)
O14C C81C O15C C82C -14.1(15)
C80C C81C O15C C82C -164.6(8)
C81C O15C C82C C83C -55.4(13)
C81C O15C C82C C84C -173.1(12)
C81C O15C C82C C85C 67.1(12)
O13C C80C C81D O15D 163.6(10)
C81C C80C C81D O15D -114(10)
O13C C80C C81D O14D -39.9(16)
C81C C80C C81D O14D 42(9)
O14D C81D O15D C82D 10.1(17)
C80C C81D O15D C82D 163.5(11)
C81D O15D C82D C84D -74.4(14)
C81D O15D C82D C85D 51.3(12)
C81D O15D C82D C83D 168.1(12)
